data_4125806
loop_
_publ_author_name
'Dauth, Alexander'
'Gellrich, Urs'
'Diskin-Posner, Yael'
'Ben-David, Yehoshoa'
'Milstein, David'

_publ_section_title
;
 The Ferraquinone-Ferrahydroquinone Couple: Combining Quinonic and
 Metal-Based Reactivity.
;
_journal_issue 7
_journal_name_full 'Journal of the American Chemical Society'
_journal_page_first 2799
_journal_page_last 2807
_journal_paper_doi 10.1021/jacs.6b13050
_journal_volume 139
_journal_year 2017
_chemical_formula_moiety 'C22 H36 Fe O3 P2'
_chemical_formula_sum 'C22 H36 Fe O3 P2'
_chemical_formula_weight 466.30
_space_group_crystal_system monoclinic
_space_group_IT_number 7
_space_group_name_Hall 'P -2yc'
_space_group_name_H-M_alt 'P 1 c 1'
_symmetry_space_group_name_Hall 'P -2yc'
_symmetry_space_group_name_H-M 'P 1 c 1'
_atom_sites_solution_hydrogens mixed
_audit_creation_method SHELXL-2014/7
_cell_angle_alpha 90
_cell_angle_beta 90.06(3)
_cell_angle_gamma 90
_cell_formula_units_Z 24
_cell_length_a 11.142(2)
_cell_length_b 36.046(7)
_cell_length_c 36.238(7)
_cell_measurement_reflns_used 58436
_cell_measurement_temperature 100(2)
_cell_measurement_theta_max 28.077
_cell_measurement_theta_min 1.794
_cell_volume 14554(5)
_computing_cell_refinement CrysAlisPro
_computing_data_collection MXCube
_computing_data_reduction CrysAlisPro
_computing_structure_refinement 'SHELXL-2014/7 (Sheldrick, 2014)'
_computing_structure_solution SIR-2004
_diffrn_ambient_temperature 100(2)
_diffrn_measured_fraction_theta_full 0.920
_diffrn_measured_fraction_theta_max 0.920
_diffrn_measurement_device_type 'ESRF ID-29'
_diffrn_measurement_method 'phi scan'
_diffrn_radiation_wavelength 0.800
_diffrn_reflns_av_R_equivalents 0.0600
_diffrn_reflns_av_unetI/netI 0.0536
_diffrn_reflns_Laue_measured_fraction_full 0.920
_diffrn_reflns_Laue_measured_fraction_max 0.920
_diffrn_reflns_limit_h_max 12
_diffrn_reflns_limit_h_min -12
_diffrn_reflns_limit_k_max 38
_diffrn_reflns_limit_k_min -42
_diffrn_reflns_limit_l_max 42
_diffrn_reflns_limit_l_min -42
_diffrn_reflns_number 58436
_diffrn_reflns_point_group_measured_fraction_full 0.920
_diffrn_reflns_point_group_measured_fraction_max 0.920
_diffrn_reflns_theta_full 28.070
_diffrn_reflns_theta_max 28.070
_diffrn_reflns_theta_min 1.794
_exptl_absorpt_coefficient_mu 1.074
_exptl_absorpt_correction_type none
_exptl_crystal_colour green
_exptl_crystal_density_diffrn 1.277
_exptl_crystal_description plate
_exptl_crystal_F_000 5952
_exptl_crystal_size_max 0.340
_exptl_crystal_size_mid 0.150
_exptl_crystal_size_min 0.050
_refine_diff_density_max 0.567
_refine_diff_density_min -1.043
_refine_diff_density_rms 0.122
_refine_ls_abs_structure_details
;
 Refined as an inversion twin.
;
_refine_ls_abs_structure_Flack 0.484(8)
_refine_ls_extinction_coef 0.0411(5)
_refine_ls_extinction_expression Fc^*^=kFc[1+0.001xFc^2^\l^3^/sin(2\q)]^-1/4^
_refine_ls_extinction_method 'SHELXL-2014/7 (Sheldrick 2014'
_refine_ls_goodness_of_fit_ref 1.132
_refine_ls_hydrogen_treatment constr
_refine_ls_matrix_type full
_refine_ls_number_parameters 3791
_refine_ls_number_reflns 38914
_refine_ls_number_restraints 1514
_refine_ls_restrained_S_all 1.155
_refine_ls_R_factor_all 0.0991
_refine_ls_R_factor_gt 0.0933
_refine_ls_shift/su_max 0.096
_refine_ls_shift/su_mean 0.010
_refine_ls_structure_factor_coef Fsqd
_refine_ls_weighting_details 'w=1/[\s^2^(Fo^2^)+(0.1965P)^2^+2.7217P] where P=(Fo^2^+2Fc^2^)/3'
_refine_ls_weighting_scheme calc
_refine_ls_wR_factor_gt 0.2589
_refine_ls_wR_factor_ref 0.2746
_reflns_Friedel_coverage 0.999
_reflns_Friedel_fraction_full 0.920
_reflns_Friedel_fraction_max 0.920
_reflns_number_gt 33394
_reflns_number_total 38914
_reflns_threshold_expression 'I > 2\s(I)'
_cod_data_source_file ja6b13050_si_002.cif
_cod_data_source_block complex2
_cod_database_code 4125806
_shelx_shelxl_version_number 2014/7
_shelx_space_group_comment
;
The symmetry employed for this shelxl refinement is uniquely defined
by the following loop, which should always be used as a source of
symmetry information in preference to the above space-group names.
They are only intended as comments.
;
_shelx_estimated_absorpt_t_min 0.712
_shelx_estimated_absorpt_t_max 0.948

loop_
_space_group_symop_operation_xyz
'x, y, z'
'x, -y, z+1/2'

loop_
_atom_site_label
_atom_site_type_symbol
_atom_site_fract_x
_atom_site_fract_y
_atom_site_fract_z
_atom_site_U_iso_or_equiv
_atom_site_adp_type
_atom_site_occupancy
_atom_site_site_symmetry_order
_atom_site_calc_flag
_atom_site_refinement_flags_posn
_atom_site_refinement_flags_adp
_atom_site_refinement_flags_occupancy
_atom_site_disorder_assembly
_atom_site_disorder_group
Fe1 Fe 0.46157(6) 0.72156(2) 0.40382(2) 0.05979(19) Uani 0.6279(8) 1 d . . P A 13
HF1 H 0.4893 0.7415 0.3682 0.072 Uiso 0.6279(8) 1 d R U P A 13
P1 P 0.31545(13) 0.76335(4) 0.41218(4) 0.0727(4) Uani 0.6279(8) 1 d D . P A 13
P2 P 0.64718(12) 0.69847(3) 0.39124(4) 0.0656(4) Uani 0.6279(8) 1 d D . P A 13
C1 C 0.5618(4) 0.76526(11) 0.42446(13) 0.0602(11) Uani 0.6279(8) 1 d . . P A 13
C2 C 0.3721(5) 0.79077(16) 0.44843(14) 0.0701(15) Uani 0.6279(8) 1 d . U P A 13
H2A1 H 0.3452 0.8168 0.4453 0.084 Uiso 0.6279(8) 1 calc R U P A 13
H2B1 H 0.3412 0.7815 0.4723 0.084 Uiso 0.6279(8) 1 calc R U P A 13
C3 C 0.5083(4) 0.78918(14) 0.44832(13) 0.0601(13) Uani 0.6279(8) 1 d . . P A 13
C4 C 0.5799(4) 0.82099(11) 0.46291(11) 0.0519(11) Uani 0.6279(8) 1 d . . P A 13
H4 H 0.5440 0.8421 0.4741 0.062 Uiso 0.6279(8) 1 calc R U P A 13
C5 C 0.7004(5) 0.81730(14) 0.45890(15) 0.0725(15) Uani 0.6279(8) 1 d . . P A 13
C6 C 0.7579(4) 0.79368(12) 0.43649(11) 0.0533(12) Uani 0.6279(8) 1 d . . P A 13
H6 H 0.8413 0.7958 0.4316 0.064 Uiso 0.6279(8) 1 calc R U P A 13
C7 C 0.6862(4) 0.76506(10) 0.42050(11) 0.0454(10) Uani 0.6279(8) 1 d . . P A 13
C8 C 0.7511(4) 0.73747(10) 0.39575(14) 0.0596(12) Uani 0.6279(8) 1 d . . P A 13
H8A H 0.8275 0.7294 0.4071 0.071 Uiso 0.6279(8) 1 calc R U P A 13
H8B H 0.7684 0.7486 0.3713 0.071 Uiso 0.6279(8) 1 calc R U P A 13
C9 C 0.2863(5) 0.79838(15) 0.37430(17) 0.0870(18) Uani 0.6279(8) 1 d D U P A 13
H9 H 0.2122 0.8116 0.3826 0.104 Uiso 0.6279(8) 1 calc R U P A 13
C10 C 0.3780(8) 0.8271(2) 0.3746(3) 0.136(3) Uani 0.6279(8) 1 d D U P A 13
H10A H 0.4518 0.8174 0.3635 0.205 Uiso 0.6279(8) 1 calc R U P A 13
H10B H 0.3942 0.8346 0.4001 0.205 Uiso 0.6279(8) 1 calc R U P A 13
H10C H 0.3499 0.8485 0.3604 0.205 Uiso 0.6279(8) 1 calc R U P A 13
C11 C 0.2488(8) 0.7798(2) 0.3388(2) 0.117(3) Uani 0.6279(8) 1 d D U P A 13
H11A H 0.3156 0.7649 0.3293 0.176 Uiso 0.6279(8) 1 calc R U P A 13
H11B H 0.2269 0.7987 0.3206 0.176 Uiso 0.6279(8) 1 calc R U P A 13
H11C H 0.1797 0.7636 0.3435 0.176 Uiso 0.6279(8) 1 calc R U P A 13
C12 C 0.1694(6) 0.7430(2) 0.4269(2) 0.110(2) Uani 0.6279(8) 1 d D U P A 13
H12 H 0.1905 0.7211 0.4425 0.132 Uiso 0.6279(8) 1 calc R U P A 13
C13 C 0.1006(11) 0.7277(3) 0.3947(3) 0.177(4) Uani 0.6279(8) 1 d D U P A 13
H13A H 0.0991 0.7460 0.3747 0.265 Uiso 0.6279(8) 1 calc R U P A 13
H13B H 0.0182 0.7221 0.4023 0.265 Uiso 0.6279(8) 1 calc R U P A 13
H13C H 0.1394 0.7049 0.3859 0.265 Uiso 0.6279(8) 1 calc R U P A 13
C14 C 0.0976(10) 0.7679(3) 0.4512(3) 0.147(3) Uani 0.6279(8) 1 d D U P A 13
H14A H 0.0188 0.7567 0.4557 0.221 Uiso 0.6279(8) 1 calc R U P A 13
H14B H 0.0872 0.7920 0.4391 0.221 Uiso 0.6279(8) 1 calc R U P A 13
H14C H 0.1396 0.7713 0.4747 0.221 Uiso 0.6279(8) 1 calc R U P A 13
C15 C 0.6871(7) 0.67949(19) 0.34404(19) 0.1049(17) Uani 0.6279(8) 1 d D U P A 13
H15 H 0.6390 0.6565 0.3394 0.126 Uiso 0.6279(8) 1 calc R U P A 13
C16 C 0.6576(8) 0.70800(19) 0.3145(2) 0.1049(17) Uani 0.6279(8) 1 d D U P A 13
H16A H 0.6888 0.6995 0.2907 0.157 Uiso 0.6279(8) 1 calc R U P A 13
H16B H 0.6945 0.7318 0.3210 0.157 Uiso 0.6279(8) 1 calc R U P A 13
H16C H 0.5703 0.7111 0.3128 0.157 Uiso 0.6279(8) 1 calc R U P A 13
C17 C 0.8212(6) 0.66996(17) 0.3413(2) 0.096(2) Uani 0.6279(8) 1 d D U P A 13
H17A H 0.8656 0.6917 0.3325 0.144 Uiso 0.6279(8) 1 calc R U P A 13
H17B H 0.8323 0.6493 0.3240 0.144 Uiso 0.6279(8) 1 calc R U P A 13
H17C H 0.8514 0.6628 0.3657 0.144 Uiso 0.6279(8) 1 calc R U P A 13
C18 C 0.6883(8) 0.66323(19) 0.4266(2) 0.1246(16) Uani 0.6279(8) 1 d D U P A 13
H18 H 0.7708 0.6538 0.4211 0.149 Uiso 0.6279(8) 1 calc R U P A 13
C19 C 0.6005(8) 0.62997(19) 0.4268(2) 0.1246(16) Uani 0.6279(8) 1 d D U P A 13
H19A H 0.5416 0.6332 0.4466 0.187 Uiso 0.6279(8) 1 calc R U P A 13
H19B H 0.6454 0.6070 0.4309 0.187 Uiso 0.6279(8) 1 calc R U P A 13
H19C H 0.5588 0.6286 0.4030 0.187 Uiso 0.6279(8) 1 calc R U P A 13
C20 C 0.6888(9) 0.6807(2) 0.4653(2) 0.1246(16) Uani 0.6279(8) 1 d D U P A 13
H20A H 0.6259 0.6997 0.4668 0.187 Uiso 0.6279(8) 1 calc R U P A 13
H20B H 0.7671 0.6922 0.4700 0.187 Uiso 0.6279(8) 1 calc R U P A 13
H20C H 0.6737 0.6615 0.4838 0.187 Uiso 0.6279(8) 1 calc R U P A 13
C21 C 0.3718(7) 0.6894(2) 0.3805(2) 0.095(2) Uani 0.6279(8) 1 d . U P A 13
O2 O 0.3183(5) 0.66854(12) 0.36534(17) 0.1559(18) Uani 0.6279(8) 1 d . U P A 13
C22 C 0.4294(7) 0.70029(19) 0.44256(18) 0.106(2) Uani 0.6279(8) 1 d . . P A 13
O3 O 0.4108(8) 0.6885(2) 0.4684(2) 0.199(3) Uani 0.6279(8) 1 d . U P A 13
Fe1A Fe 0.46964(9) 0.72673(3) 0.39447(3) 0.0498(2) Uiso 0.3721(8) 1 d . . P A 14
HF1A H 0.4318 0.7097 0.4301 0.060 Uiso 0.3721(8) 1 d R U P A 14
P1A P 0.33321(17) 0.76678(5) 0.40017(5) 0.0483(4) Uiso 0.3721(8) 1 d D . P A 14
P2A P 0.6130(3) 0.69092(8) 0.41877(8) 0.0827(7) Uiso 0.3721(8) 1 d D . P A 14
C2A C 0.3742(8) 0.7949(2) 0.4360(3) 0.067(2) Uiso 0.3721(8) 1 d . . P A 14
H2A2 H 0.3409 0.8201 0.4322 0.080 Uiso 0.3721(8) 1 calc R U P A 14
H2B2 H 0.3416 0.7850 0.4594 0.080 Uiso 0.3721(8) 1 calc R U P A 14
C1A C 0.5624(3) 0.76254(9) 0.43121(9) 0.068(2) Uiso 0.3721(8) 1 d G . P A 14
C3A C 0.5108(4) 0.79692(10) 0.43831(12) 0.0425(14) Uiso 0.3721(8) 1 d G . P A 14
C4A C 0.5806(5) 0.82561(10) 0.45235(16) 0.102(4) Uiso 0.3721(8) 1 d G . P A 14
H4A H 0.5454 0.8491 0.4572 0.123 Uiso 0.3721(8) 1 calc R U P A 14
C5A C 0.7019(5) 0.81992(13) 0.45929(17) 0.0546(17) Uiso 0.3721(8) 1 d G . P A 14
C6A C 0.7535(3) 0.78554(14) 0.45220(15) 0.0546(17) Uiso 0.3721(8) 1 d G . P A 14
H6A H 0.8364 0.7817 0.4569 0.066 Uiso 0.3721(8) 1 calc R U P A 14
C7A C 0.6837(3) 0.75685(11) 0.43816(12) 0.0528(16) Uiso 0.3721(8) 1 d G . P A 14
C8A C 0.7358(11) 0.7202(3) 0.4244(3) 0.088(3) Uiso 0.3721(8) 1 d . . P A 14
H8A1 H 0.7929 0.7099 0.4426 0.105 Uiso 0.3721(8) 1 calc R U P A 14
H8B1 H 0.7782 0.7238 0.4007 0.105 Uiso 0.3721(8) 1 calc R U P A 14
C9A C 0.3210(10) 0.7994(3) 0.3602(2) 0.0911(18) Uiso 0.3721(8) 1 d D . P A 14
H9A H 0.2466 0.8145 0.3637 0.109 Uiso 0.3721(8) 1 calc R U P A 14
C10A C 0.4231(9) 0.8252(3) 0.3591(3) 0.0911(18) Uiso 0.3721(8) 1 d D . P A 14
H10D H 0.4977 0.8111 0.3560 0.137 Uiso 0.3721(8) 1 calc R U P A 14
H10E H 0.4265 0.8392 0.3823 0.137 Uiso 0.3721(8) 1 calc R U P A 14
H10F H 0.4132 0.8424 0.3384 0.137 Uiso 0.3721(8) 1 calc R U P A 14
C11A C 0.3118(16) 0.7806(4) 0.3230(3) 0.128(4) Uiso 0.3721(8) 1 d D . P A 14
H11D H 0.2624 0.7957 0.3065 0.192 Uiso 0.3721(8) 1 calc R U P A 14
H11E H 0.2747 0.7561 0.3260 0.192 Uiso 0.3721(8) 1 calc R U P A 14
H11F H 0.3922 0.7777 0.3125 0.192 Uiso 0.3721(8) 1 calc R U P A 14
C12A C 0.1716(8) 0.7536(2) 0.4122(3) 0.0841(19) Uiso 0.3721(8) 1 d D . P A 14
H12A H 0.1418 0.7358 0.3931 0.101 Uiso 0.3721(8) 1 calc R U P A 14
C13A C 0.1626(15) 0.7341(3) 0.4514(3) 0.116(4) Uiso 0.3721(8) 1 d D . P A 14
H13D H 0.1499 0.7074 0.4481 0.175 Uiso 0.3721(8) 1 calc R U P A 14
H13E H 0.0952 0.7446 0.4652 0.175 Uiso 0.3721(8) 1 calc R U P A 14
H13F H 0.2373 0.7381 0.4652 0.175 Uiso 0.3721(8) 1 calc R U P A 14
C14A C 0.0831(11) 0.7854(3) 0.4148(4) 0.110(4) Uiso 0.3721(8) 1 d D . P A 14
H14D H 0.0813 0.7989 0.3914 0.165 Uiso 0.3721(8) 1 calc R U P A 14
H14E H 0.1078 0.8022 0.4346 0.165 Uiso 0.3721(8) 1 calc R U P A 14
H14F H 0.0030 0.7755 0.4202 0.165 Uiso 0.3721(8) 1 calc R U P A 14
C15A C 0.5908(10) 0.6712(2) 0.4692(2) 0.095(3) Uiso 0.3721(8) 1 d D . P A 14
H15A H 0.6690 0.6590 0.4753 0.114 Uiso 0.3721(8) 1 calc R U P A 14
C16A C 0.5752(16) 0.7007(3) 0.4989(4) 0.126(5) Uiso 0.3721(8) 1 d D . P A 14
H16D H 0.6484 0.7157 0.5007 0.188 Uiso 0.3721(8) 1 calc R U P A 14
H16E H 0.5599 0.6887 0.5227 0.188 Uiso 0.3721(8) 1 calc R U P A 14
H16F H 0.5072 0.7167 0.4926 0.188 Uiso 0.3721(8) 1 calc R U P A 14
C17A C 0.4968(10) 0.6399(3) 0.4726(4) 0.099(3) Uiso 0.3721(8) 1 d D . P A 14
H17D H 0.5243 0.6181 0.4589 0.149 Uiso 0.3721(8) 1 calc R U P A 14
H17E H 0.4201 0.6484 0.4624 0.149 Uiso 0.3721(8) 1 calc R U P A 14
H17F H 0.4863 0.6334 0.4986 0.149 Uiso 0.3721(8) 1 calc R U P A 14
C18A C 0.6762(9) 0.6468(2) 0.4005(2) 0.0841(19) Uiso 0.3721(8) 1 d D . P A 14
H18A H 0.6113 0.6300 0.4097 0.101 Uiso 0.3721(8) 1 calc R U P A 14
C19A C 0.6418(16) 0.6452(4) 0.3597(3) 0.128(4) Uiso 0.3721(8) 1 d D . P A 14
H19D H 0.6625 0.6688 0.3479 0.192 Uiso 0.3721(8) 1 calc R U P A 14
H19E H 0.5553 0.6409 0.3574 0.192 Uiso 0.3721(8) 1 calc R U P A 14
H19F H 0.6855 0.6250 0.3477 0.192 Uiso 0.3721(8) 1 calc R U P A 14
C20A C 0.7762(10) 0.6308(3) 0.4232(3) 0.0911(18) Uiso 0.3721(8) 1 d D . P A 14
H20D H 0.7491 0.6276 0.4487 0.137 Uiso 0.3721(8) 1 calc R U P A 14
H20E H 0.8452 0.6476 0.4227 0.137 Uiso 0.3721(8) 1 calc R U P A 14
H20F H 0.7997 0.6066 0.4131 0.137 Uiso 0.3721(8) 1 calc R U P A 14
C21A C 0.3958(7) 0.69224(19) 0.3655(2) 0.0491(15) Uiso 0.3721(8) 1 d . . P A 14
O2A O 0.3588(5) 0.67434(15) 0.34343(15) 0.0610(13) Uiso 0.3721(8) 1 d . . P A 14
C22A C 0.5127(12) 0.7459(3) 0.3528(3) 0.093(3) Uiso 0.3721(8) 1 d . . P A 14
O3A O 0.5640(19) 0.7571(5) 0.3306(5) 0.211(7) Uiso 0.3721(8) 1 d . . P A 14
O1 O 0.7696(2) 0.84724(6) 0.47442(6) 0.0744(7) Uani 1 1 d . . . . .
H1 H 0.7317 0.8672 0.4720 0.112 Uiso 1 1 calc DR U . A 13
Fe2 Fe 0.46213(5) 1.02265(2) 0.41324(2) 0.06052(16) Uani 0.7556(7) 1 d . U P B 23
HF2 H 0.4391 1.0112 0.3736 0.073 Uiso 0.7556(7) 1 d R U P B 23
C51 C 0.4923(6) 1.03444(16) 0.45997(17) 0.1018(17) Uani 0.7556(7) 1 d . U P B 23
O5 O 0.5178(5) 1.04367(15) 0.48818(13) 0.1441(17) Uani 0.7556(7) 1 d . U P B 23
C52 C 0.5417(6) 1.05860(13) 0.39271(19) 0.1073(19) Uani 0.7556(7) 1 d . U P B 23
O6 O 0.5945(5) 1.07953(12) 0.37538(17) 0.1605(19) Uani 0.7556(7) 1 d . U P B 23
Fe2A Fe 0.45677(15) 1.01745(4) 0.39654(5) 0.0525(4) Uiso 0.2444(7) 1 d . . P B 24
HF2A H 0.4982 1.0394 0.4286 0.063 Uiso 0.2444(7) 1 d R U P B 24
C51A C 0.4062(10) 0.9933(3) 0.3578(3) 0.052(2) Uiso 0.2444(7) 1 d . . P B 24
O5A O 0.3680(12) 0.9709(3) 0.3343(4) 0.097(3) Uiso 0.2444(7) 1 d . . P B 24
C52A C 0.5388(8) 1.0503(2) 0.3732(2) 0.0312(16) Uiso 0.2444(7) 1 d . . P B 24
O6A O 0.5819(7) 1.0691(2) 0.3509(2) 0.0508(16) Uiso 0.2444(7) 1 d . . P B 24
C31 C 0.3637(3) 0.98057(7) 0.43239(8) 0.0541(7) Uani 1 1 d . U . . .
C32 C 0.1714(4) 1.01354(9) 0.41391(13) 0.0899(13) Uani 1 1 d . . . . .
H32A H 0.1090 1.0236 0.4306 0.108 Uiso 1 1 calc R U . B 23
H32B H 0.1330 1.0057 0.3905 0.108 Uiso 1 1 calc R U . B 23
C33 C 0.2371(3) 0.98144(8) 0.43189(9) 0.0613(8) Uani 1 1 d . U . . .
C34 C 0.1696(3) 0.95149(9) 0.44690(9) 0.0698(9) Uani 1 1 d . . . . .
H34 H 0.0845 0.9529 0.4477 0.084 Uiso 1 1 calc R U . . .
C35 C 0.2251(3) 0.92160(10) 0.45984(10) 0.0825(10) Uani 1 1 d . U . . .
C36 C 0.3498(4) 0.91958(10) 0.46115(10) 0.0855(10) Uani 1 1 d . U . . .
H36 H 0.3874 0.8986 0.4720 0.103 Uiso 1 1 calc R U . . .
C37 C 0.4186(3) 0.94760(8) 0.44696(10) 0.0652(9) Uani 1 1 d . U . . .
O4 O 0.1588(3) 0.89115(7) 0.47246(7) 0.1018(8) Uani 1 1 d . U . . .
H4B H 0.0877 0.8929 0.4649 0.153 Uiso 1 1 calc R U . . .
P3 P 0.28807(15) 1.04772(3) 0.40537(4) 0.0835(4) Uani 0.7556(7) 1 d . . P B 23
C39 C 0.2438(5) 1.06285(17) 0.35751(14) 0.0964(17) Uani 0.7556(7) 1 d D U P B 23
H39 H 0.2968 1.0842 0.3507 0.116 Uiso 0.7556(7) 1 calc R U P B 23
C40 C 0.1147(5) 1.07606(15) 0.35384(14) 0.0940(16) Uani 0.7556(7) 1 d D U P B 23
H40A H 0.1049 1.0996 0.3671 0.141 Uiso 0.7556(7) 1 calc R U P B 23
H40B H 0.0606 1.0574 0.3644 0.141 Uiso 0.7556(7) 1 calc R U P B 23
H40C H 0.0953 1.0797 0.3277 0.141 Uiso 0.7556(7) 1 calc R U P B 23
C41 C 0.2650(8) 1.0322(2) 0.32911(19) 0.151(3) Uani 0.7556(7) 1 d D U P B 23
H41A H 0.2004 1.0327 0.3107 0.227 Uiso 0.7556(7) 1 calc R U P B 23
H41B H 0.2659 1.0081 0.3415 0.227 Uiso 0.7556(7) 1 calc R U P B 23
H41C H 0.3422 1.0363 0.3168 0.227 Uiso 0.7556(7) 1 calc R U P B 23
C42 C 0.2429(7) 1.09089(16) 0.42968(18) 0.123(2) Uani 0.7556(7) 1 d D U P B 23
H42 H 0.1572 1.0969 0.4241 0.147 Uiso 0.7556(7) 1 calc R U P B 23
C43 C 0.3277(9) 1.12226(14) 0.4142(2) 0.160(3) Uani 0.7556(7) 1 d D U P B 23
H43A H 0.4066 1.1204 0.4261 0.241 Uiso 0.7556(7) 1 calc R U P B 23
H43B H 0.2926 1.1466 0.4195 0.241 Uiso 0.7556(7) 1 calc R U P B 23
H43C H 0.3367 1.1192 0.3875 0.241 Uiso 0.7556(7) 1 calc R U P B 23
C44 C 0.2601(8) 1.08619(19) 0.47123(17) 0.147(3) Uani 0.7556(7) 1 d D U P B 23
H44A H 0.2469 1.1100 0.4836 0.220 Uiso 0.7556(7) 1 calc R U P B 23
H44B H 0.3420 1.0776 0.4762 0.220 Uiso 0.7556(7) 1 calc R U P B 23
H44C H 0.2026 1.0679 0.4806 0.220 Uiso 0.7556(7) 1 calc R U P B 23
P3A P 0.28687(19) 1.05045(6) 0.40131(6) 0.0299(4) Uiso 0.2444(7) 1 d D . P B 24
C39A C 0.2086(10) 1.0701(4) 0.3586(3) 0.097(4) Uiso 0.2444(7) 1 d D . P B 24
H39A H 0.2284 1.0972 0.3587 0.116 Uiso 0.2444(7) 1 calc R U P B 24
C40A C 0.0729(11) 1.0683(6) 0.3551(6) 0.116 Uiso 0.2444(7) 1 d D U P B 24
H40D H 0.0466 1.0424 0.3569 0.145 Uiso 0.2444(7) 1 calc R U P B 24
H40E H 0.0485 1.0785 0.3312 0.145 Uiso 0.2444(7) 1 calc R U P B 24
H40F H 0.0359 1.0828 0.3750 0.145 Uiso 0.2444(7) 1 calc R U P B 24
C41A C 0.2575(15) 1.0555(5) 0.3226(3) 0.097(4) Uiso 0.2444(7) 1 d D . P B 24
H41D H 0.2010 1.0612 0.3026 0.145 Uiso 0.2444(7) 1 calc R U P B 24
H41E H 0.2683 1.0286 0.3243 0.145 Uiso 0.2444(7) 1 calc R U P B 24
H41F H 0.3350 1.0673 0.3174 0.145 Uiso 0.2444(7) 1 calc R U P B 24
C42A C 0.2902(12) 1.0840(3) 0.4415(3) 0.078(4) Uiso 0.2444(7) 1 d D . P B 24
H42A H 0.2118 1.0975 0.4421 0.094 Uiso 0.2444(7) 1 calc R U P B 24
C43A C 0.3887(13) 1.1120(4) 0.4336(5) 0.091(5) Uiso 0.2444(7) 1 d D . P B 24
H43D H 0.4630 1.0989 0.4274 0.136 Uiso 0.2444(7) 1 calc R U P B 24
H43E H 0.4020 1.1274 0.4555 0.136 Uiso 0.2444(7) 1 calc R U P B 24
H43F H 0.3648 1.1278 0.4129 0.136 Uiso 0.2444(7) 1 calc R U P B 24
C44A C 0.3052(13) 1.0641(3) 0.4771(3) 0.067(3) Uiso 0.2444(7) 1 d D . P B 24
H44D H 0.3631 1.0438 0.4740 0.101 Uiso 0.2444(7) 1 calc R U P B 24
H44E H 0.2278 1.0538 0.4849 0.101 Uiso 0.2444(7) 1 calc R U P B 24
H44F H 0.3347 1.0813 0.4959 0.101 Uiso 0.2444(7) 1 calc R U P B 24
P4A P 0.6084(3) 0.98510(8) 0.41932(8) 0.0478(6) Uiso 0.2444(7) 1 d D . P B 24
C38A C 0.5609(14) 0.9346(4) 0.4394(4) 0.075(4) Uiso 0.2444(7) 1 d . . P B 24
H38C H 0.5681 0.9145 0.4209 0.091 Uiso 0.2444(7) 1 calc R U P B 24
H38D H 0.6043 0.9279 0.4623 0.091 Uiso 0.2444(7) 1 calc R U P B 24
C45A C 0.6424(10) 0.9609(3) 0.3747(3) 0.065(3) Uiso 0.2444(7) 1 d D . P B 24
H45A H 0.7117 0.9439 0.3794 0.078 Uiso 0.2444(7) 1 calc R U P B 24
C46A C 0.6851(15) 0.9901(4) 0.3464(4) 0.096(5) Uiso 0.2444(7) 1 d D . P B 24
H46D H 0.7553 1.0032 0.3562 0.144 Uiso 0.2444(7) 1 calc R U P B 24
H46E H 0.6203 1.0079 0.3418 0.144 Uiso 0.2444(7) 1 calc R U P B 24
H46F H 0.7066 0.9777 0.3232 0.144 Uiso 0.2444(7) 1 calc R U P B 24
C47A C 0.5427(12) 0.9376(4) 0.3593(4) 0.084(4) Uiso 0.2444(7) 1 d D . P B 24
H47D H 0.5213 0.9183 0.3771 0.126 Uiso 0.2444(7) 1 calc R U P B 24
H47E H 0.5690 0.9261 0.3362 0.126 Uiso 0.2444(7) 1 calc R U P B 24
H47F H 0.4726 0.9533 0.3545 0.126 Uiso 0.2444(7) 1 calc R U P B 24
C48A C 0.7516(7) 0.9948(2) 0.4405(2) 0.0380(19) Uiso 0.2444(7) 1 d D . P B 24
H48A H 0.7332 1.0034 0.4661 0.046 Uiso 0.2444(7) 1 calc R U P B 24
C49A C 0.8124(15) 1.0269(3) 0.4218(4) 0.086(4) Uiso 0.2444(7) 1 d D . P B 24
H49D H 0.8076 1.0237 0.3950 0.129 Uiso 0.2444(7) 1 calc R U P B 24
H49E H 0.8968 1.0278 0.4294 0.129 Uiso 0.2444(7) 1 calc R U P B 24
H49F H 0.7724 1.0500 0.4288 0.129 Uiso 0.2444(7) 1 calc R U P B 24
C50A C 0.8384(9) 0.9631(2) 0.4447(3) 0.048(2) Uiso 0.2444(7) 1 d D . P B 24
H50D H 0.8505 0.9578 0.4710 0.072 Uiso 0.2444(7) 1 calc R U P B 24
H50E H 0.9154 0.9698 0.4335 0.072 Uiso 0.2444(7) 1 calc R U P B 24
H50F H 0.8060 0.9410 0.4325 0.072 Uiso 0.2444(7) 1 calc R U P B 24
P4 P 0.59921(11) 0.97837(3) 0.40867(4) 0.0722(4) Uani 0.7556(7) 1 d D . P B 23
C38 C 0.5545(4) 0.94985(14) 0.44942(16) 0.0896(16) Uani 0.7556(7) 1 d . . P B 23
H38A H 0.5909 0.9248 0.4482 0.107 Uiso 0.7556(7) 1 calc R U P B 23
H38B H 0.5798 0.9619 0.4727 0.107 Uiso 0.7556(7) 1 calc R U P B 23
C45 C 0.6008(6) 0.94900(15) 0.36591(17) 0.1087(19) Uani 0.7556(7) 1 d D U P B 23
H45 H 0.6687 0.9313 0.3700 0.130 Uiso 0.7556(7) 1 calc R U P B 23
C46 C 0.6398(9) 0.9718(2) 0.3332(2) 0.152(3) Uani 0.7556(7) 1 d D U P B 23
H46A H 0.6233 0.9980 0.3379 0.227 Uiso 0.7556(7) 1 calc R U P B 23
H46B H 0.5956 0.9637 0.3112 0.227 Uiso 0.7556(7) 1 calc R U P B 23
H46C H 0.7261 0.9683 0.3291 0.227 Uiso 0.7556(7) 1 calc R U P B 23
C47 C 0.4912(7) 0.9240(2) 0.3613(3) 0.141(2) Uani 0.7556(7) 1 d D U P B 23
H47A H 0.4882 0.9062 0.3817 0.211 Uiso 0.7556(7) 1 calc R U P B 23
H47B H 0.4970 0.9105 0.3379 0.211 Uiso 0.7556(7) 1 calc R U P B 23
H47C H 0.4183 0.9391 0.3614 0.211 Uiso 0.7556(7) 1 calc R U P B 23
C48 C 0.7515(8) 0.9905(2) 0.4164(3) 0.154(3) Uani 0.7556(7) 1 d D U P B 23
H48 H 0.7722 1.0052 0.3939 0.185 Uiso 0.7556(7) 1 calc R U P B 23
C49 C 0.7808(9) 1.0154(2) 0.4460(2) 0.154(3) Uani 0.7556(7) 1 d D U P B 23
H49A H 0.8522 1.0064 0.4590 0.232 Uiso 0.7556(7) 1 calc R U P B 23
H49B H 0.7133 1.0168 0.4633 0.232 Uiso 0.7556(7) 1 calc R U P B 23
H49C H 0.7969 1.0402 0.4360 0.232 Uiso 0.7556(7) 1 calc R U P B 23
C50 C 0.8374(8) 0.9582(2) 0.4145(3) 0.141(2) Uani 0.7556(7) 1 d D U P B 23
H50A H 0.9179 0.9672 0.4084 0.211 Uiso 0.7556(7) 1 calc R U P B 23
H50B H 0.8106 0.9408 0.3953 0.211 Uiso 0.7556(7) 1 calc R U P B 23
H50C H 0.8395 0.9455 0.4384 0.211 Uiso 0.7556(7) 1 calc R U P B 23
Fe3 Fe 0.02661(5) 0.52203(2) 0.41099(2) 0.08514(18) Uani 1 1 d . . . . .
HF3 H 0.0429 0.5096 0.3716 0.102 Uiso 1 1 d DR U . C .
C81 C -0.0506(5) 0.55314(14) 0.37835(18) 0.0736(16) Uani 0.6163(13) 1 d . U P C 11
O8 O -0.1042(5) 0.57258(13) 0.35891(17) 0.1194(18) Uani 0.6163(13) 1 d . U P C 11
C81A C -0.0478(9) 0.5613(3) 0.3986(3) 0.077(2) Uiso 0.3837(13) 1 d . . P C 12
O8A O -0.1071(7) 0.5827(2) 0.3807(2) 0.090(2) Uiso 0.3837(13) 1 d . . P C 12
C61 C 0.1239(3) 0.48020(8) 0.43212(8) 0.0580(8) Uani 1 1 d . . . . .
C63 C 0.2516(3) 0.48121(8) 0.43259(9) 0.0633(9) Uani 1 1 d . . . . .
C64 C 0.3203(3) 0.45256(9) 0.44634(9) 0.0677(9) Uani 1 1 d . . . . .
H64 H 0.4054 0.4542 0.4466 0.081 Uiso 1 1 calc R U . . .
C65 C 0.2631(4) 0.42155(10) 0.45963(10) 0.0807(11) Uani 1 1 d . . . . .
C66 C 0.1418(4) 0.41972(10) 0.46143(11) 0.0857(11) Uani 1 1 d . . . . .
H66 H 0.1054 0.3988 0.4727 0.103 Uiso 1 1 calc R U . . .
C67 C 0.0687(3) 0.44779(9) 0.44721(9) 0.0661(9) Uani 1 1 d . . . . .
O7 O 0.3276(3) 0.39047(7) 0.47203(8) 0.1147(9) Uani 1 1 d . U . . .
H7 H 0.4006 0.3929 0.4668 0.172 Uiso 1 1 d R U . . .
P5 P 0.20489(11) 0.54825(3) 0.40276(3) 0.0505(3) Uani 0.6163(13) 1 d D . P C 11
P6 P -0.11001(12) 0.47783(4) 0.40731(4) 0.0620(4) Uani 0.6163(13) 1 d D . P C 11
C62 C 0.3159(6) 0.51186(16) 0.40684(19) 0.0849(19) Uani 0.6163(13) 1 d . . P C 11
H62A H 0.3359 0.5014 0.3824 0.102 Uiso 0.6163(13) 1 calc R U P C 11
H62B H 0.3902 0.5213 0.4186 0.102 Uiso 0.6163(13) 1 calc R U P C 11
C68 C -0.0617(6) 0.44795(16) 0.4509(2) 0.0919(19) Uani 0.6163(13) 1 d . . P C 11
H68A H -0.0871 0.4599 0.4743 0.110 Uiso 0.6163(13) 1 calc R U P C 11
H68B H -0.0950 0.4225 0.4498 0.110 Uiso 0.6163(13) 1 calc R U P C 11
C69 C 0.2251(11) 0.58546(19) 0.43643(19) 0.133(2) Uani 0.6163(13) 1 d D U P C 11
H69 H 0.3077 0.5931 0.4288 0.160 Uiso 0.6163(13) 1 calc R U P C 11
C70 C 0.1620(11) 0.62049(17) 0.4262(3) 0.147(3) Uani 0.6163(13) 1 d D U P C 11
H70A H 0.1811 0.6398 0.4442 0.220 Uiso 0.6163(13) 1 calc R U P C 11
H70B H 0.0751 0.6162 0.4259 0.220 Uiso 0.6163(13) 1 calc R U P C 11
H70C H 0.1883 0.6285 0.4016 0.220 Uiso 0.6163(13) 1 calc R U P C 11
C71 C 0.2537(11) 0.5753(2) 0.47516(19) 0.133(2) Uani 0.6163(13) 1 d D U P C 11
H71A H 0.3222 0.5900 0.4838 0.200 Uiso 0.6163(13) 1 calc R U P C 11
H71B H 0.2738 0.5489 0.4764 0.200 Uiso 0.6163(13) 1 calc R U P C 11
H71C H 0.1840 0.5803 0.4909 0.200 Uiso 0.6163(13) 1 calc R U P C 11
C72 C 0.2525(8) 0.5566(2) 0.3549(2) 0.130(3) Uani 0.6163(13) 1 d D U P C 11
H72 H 0.1941 0.5727 0.3414 0.156 Uiso 0.6163(13) 1 calc R U P C 11
C73 C 0.3808(8) 0.5709(2) 0.35127(19) 0.115(2) Uani 0.6163(13) 1 d D U P C 11
H73A H 0.4371 0.5515 0.3589 0.172 Uiso 0.6163(13) 1 calc R U P C 11
H73B H 0.3914 0.5927 0.3671 0.172 Uiso 0.6163(13) 1 calc R U P C 11
H73C H 0.3963 0.5777 0.3255 0.172 Uiso 0.6163(13) 1 calc R U P C 11
C74 C 0.2729(10) 0.5188(3) 0.3346(3) 0.202(5) Uani 0.6163(13) 1 d D U P C 11
H74A H 0.2063 0.5019 0.3401 0.303 Uiso 0.6163(13) 1 calc R U P C 11
H74B H 0.3484 0.5077 0.3430 0.303 Uiso 0.6163(13) 1 calc R U P C 11
H74C H 0.2766 0.5231 0.3079 0.303 Uiso 0.6163(13) 1 calc R U P C 11
C75 C -0.1047(6) 0.44736(16) 0.36226(17) 0.088(2) Uani 0.6163(13) 1 d D . P C 11
H75 H -0.1720 0.4292 0.3645 0.106 Uiso 0.6163(13) 1 calc R U P C 11
C76 C -0.1337(9) 0.47078(18) 0.32952(18) 0.110(3) Uani 0.6163(13) 1 d D . P C 11
H76A H -0.1665 0.4551 0.3098 0.164 Uiso 0.6163(13) 1 calc R U P C 11
H76B H -0.0606 0.4830 0.3208 0.164 Uiso 0.6163(13) 1 calc R U P C 11
H76C H -0.1931 0.4896 0.3365 0.164 Uiso 0.6163(13) 1 calc R U P C 11
C77 C 0.0060(9) 0.42524(18) 0.3616(3) 0.147(3) Uani 0.6163(13) 1 d D . P C 11
H77A H 0.0720 0.4404 0.3520 0.220 Uiso 0.6163(13) 1 calc R U P C 11
H77B H -0.0055 0.4035 0.3457 0.220 Uiso 0.6163(13) 1 calc R U P C 11
H77C H 0.0254 0.4170 0.3867 0.220 Uiso 0.6163(13) 1 calc R U P C 11
C78 C -0.2731(5) 0.48686(19) 0.41369(18) 0.0949(19) Uani 0.6163(13) 1 d D U P C 11
H78 H -0.2971 0.5030 0.3925 0.114 Uiso 0.6163(13) 1 calc R U P C 11
C79 C -0.3525(9) 0.4544(2) 0.4119(3) 0.140(3) Uani 0.6163(13) 1 d D U P C 11
H79A H -0.3611 0.4436 0.4365 0.211 Uiso 0.6163(13) 1 calc R U P C 11
H79B H -0.3180 0.4359 0.3951 0.211 Uiso 0.6163(13) 1 calc R U P C 11
H79C H -0.4315 0.4620 0.4027 0.211 Uiso 0.6163(13) 1 calc R U P C 11
C80 C -0.2877(9) 0.5109(2) 0.4480(2) 0.135(3) Uani 0.6163(13) 1 d D U P C 11
H80A H -0.2553 0.5357 0.4431 0.202 Uiso 0.6163(13) 1 calc R U P C 11
H80B H -0.2441 0.4996 0.4686 0.202 Uiso 0.6163(13) 1 calc R U P C 11
H80C H -0.3730 0.5129 0.4542 0.202 Uiso 0.6163(13) 1 calc R U P C 11
P5A P 0.1898(3) 0.55047(9) 0.40743(9) 0.0904(8) Uiso 0.3837(13) 1 d D . P C 12
P6A P -0.11876(18) 0.48362(5) 0.41946(5) 0.0544(4) Uiso 0.3837(13) 1 d D . P C 12
C62A C 0.3183(7) 0.5163(2) 0.4209(2) 0.0566(17) Uiso 0.3837(13) 1 d . . P C 12
H62C H 0.3715 0.5113 0.3996 0.068 Uiso 0.3837(13) 1 calc R U P C 12
H62D H 0.3669 0.5263 0.4415 0.068 Uiso 0.3837(13) 1 calc R U P C 12
C68A C -0.0782(11) 0.4412(3) 0.4390(3) 0.090(3) Uiso 0.3837(13) 1 d . . P C 12
H68C H -0.1229 0.4363 0.4621 0.107 Uiso 0.3837(13) 1 calc R U P C 12
H68D H -0.0915 0.4204 0.4216 0.107 Uiso 0.3837(13) 1 calc R U P C 12
C69A C 0.2445(9) 0.5953(2) 0.4259(2) 0.082(3) Uiso 0.3837(13) 1 d D . P C 12
H69A H 0.3312 0.5988 0.4197 0.098 Uiso 0.3837(13) 1 calc R U P C 12
C70A C 0.1701(9) 0.6243(2) 0.4070(3) 0.082(3) Uiso 0.3837(13) 1 d D . P C 12
H70D H 0.1672 0.6467 0.4222 0.122 Uiso 0.3837(13) 1 calc R U P C 12
H70E H 0.0885 0.6148 0.4033 0.122 Uiso 0.3837(13) 1 calc R U P C 12
H70F H 0.2059 0.6302 0.3830 0.122 Uiso 0.3837(13) 1 calc R U P C 12
C71A C 0.2288(10) 0.5940(3) 0.4671(2) 0.082(2) Uiso 0.3837(13) 1 d D . P C 12
H71D H 0.1934 0.5701 0.4741 0.122 Uiso 0.3837(13) 1 calc R U P C 12
H71E H 0.1756 0.6142 0.4749 0.122 Uiso 0.3837(13) 1 calc R U P C 12
H71F H 0.3071 0.5968 0.4791 0.122 Uiso 0.3837(13) 1 calc R U P C 12
C72A C 0.2541(7) 0.56953(19) 0.3587(2) 0.0517(15) Uiso 0.3837(13) 1 d . . P C 12
H72A H 0.2098 0.5933 0.3543 0.062 Uiso 0.3837(13) 1 calc R U P C 12
C73A C 0.3754(8) 0.5800(2) 0.3603(2) 0.0646(19) Uiso 0.3837(13) 1 d . . P C 12
H73D H 0.3828 0.6064 0.3546 0.097 Uiso 0.3837(13) 1 calc R U P C 12
H73E H 0.4215 0.5655 0.3424 0.097 Uiso 0.3837(13) 1 calc R U P C 12
H73F H 0.4065 0.5753 0.3852 0.097 Uiso 0.3837(13) 1 calc R U P C 12
C74A C 0.2159(9) 0.5437(2) 0.3257(2) 0.069(2) Uiso 0.3837(13) 1 d . . P C 12
H74D H 0.2622 0.5503 0.3037 0.103 Uiso 0.3837(13) 1 calc R U P C 12
H74E H 0.1301 0.5470 0.3207 0.103 Uiso 0.3837(13) 1 calc R U P C 12
H74F H 0.2315 0.5178 0.3322 0.103 Uiso 0.3837(13) 1 calc R U P C 12
C75A C -0.1487(9) 0.4552(2) 0.3767(2) 0.084(3) Uiso 0.3837(13) 1 d D . P C 12
H75A H -0.2103 0.4358 0.3821 0.101 Uiso 0.3837(13) 1 calc R U P C 12
C76A C -0.1954(12) 0.4818(3) 0.3470(3) 0.114(4) Uiso 0.3837(13) 1 d D . P C 12
H76D H -0.1733 0.5073 0.3535 0.171 Uiso 0.3837(13) 1 calc R U P C 12
H76E H -0.2829 0.4798 0.3454 0.171 Uiso 0.3837(13) 1 calc R U P C 12
H76F H -0.1598 0.4753 0.3232 0.171 Uiso 0.3837(13) 1 calc R U P C 12
C77A C -0.0380(12) 0.4374(4) 0.3582(5) 0.160(7) Uiso 0.3837(13) 1 d D . P C 12
H77D H 0.0298 0.4546 0.3593 0.241 Uiso 0.3837(13) 1 calc R U P C 12
H77E H -0.0566 0.4317 0.3324 0.241 Uiso 0.3837(13) 1 calc R U P C 12
H77F H -0.0171 0.4144 0.3712 0.241 Uiso 0.3837(13) 1 calc R U P C 12
C78A C -0.2710(7) 0.4994(2) 0.4348(2) 0.078(2) Uiso 0.3837(13) 1 d D . P C 12
H78A H -0.2629 0.5162 0.4566 0.094 Uiso 0.3837(13) 1 calc R U P C 12
C79A C -0.3428(12) 0.4652(3) 0.4455(4) 0.112(4) Uiso 0.3837(13) 1 d D . P C 12
H79D H -0.3010 0.4429 0.4369 0.168 Uiso 0.3837(13) 1 calc R U P C 12
H79E H -0.4226 0.4664 0.4341 0.168 Uiso 0.3837(13) 1 calc R U P C 12
H79F H -0.3511 0.4642 0.4724 0.168 Uiso 0.3837(13) 1 calc R U P C 12
C80A C -0.3409(15) 0.5198(4) 0.4034(4) 0.150(6) Uiso 0.3837(13) 1 d D . P C 12
H80D H -0.3732 0.5014 0.3861 0.225 Uiso 0.3837(13) 1 calc R U P C 12
H80E H -0.2863 0.5365 0.3903 0.225 Uiso 0.3837(13) 1 calc R U P C 12
H80F H -0.4070 0.5341 0.4141 0.225 Uiso 0.3837(13) 1 calc R U P C 12
C82 C 0.0008(7) 0.53554(16) 0.45752(18) 0.132(2) Uani 1 1 d . U . . .
O9 O -0.0280(5) 0.54260(15) 0.48772(14) 0.187(2) Uani 1 1 d . U . . .
Fe4 Fe 1.02651(6) 0.22145(2) 0.40408(2) 0.05961(19) Uani 0.6324(7) 1 d . U P D 21
HF4 H 0.9862 0.2406 0.3692 0.072 Uiso 0.6324(7) 1 d R U P D 21
P8 P 0.84175(12) 0.19840(3) 0.39141(4) 0.0655(4) Uani 0.6324(7) 1 d . U P D 21
C98 C 0.7365(4) 0.23690(11) 0.39610(14) 0.0624(13) Uani 0.6324(7) 1 d . U P D 21
H98A H 0.7206 0.2483 0.3717 0.075 Uiso 0.6324(7) 1 calc R U P D 21
H98B H 0.6594 0.2280 0.4065 0.075 Uiso 0.6324(7) 1 calc R U P D 21
C105 C 0.8002(7) 0.1765(2) 0.3461(2) 0.1112(11) Uani 0.6324(7) 1 d D U P D 21
H105 H 0.8422 0.1522 0.3432 0.133 Uiso 0.6324(7) 1 calc R U P D 21
C106 C 0.8420(8) 0.20403(18) 0.3156(2) 0.1112(11) Uani 0.6324(7) 1 d D U P D 21
H10G H 0.9242 0.2122 0.3209 0.167 Uiso 0.6324(7) 1 calc R U P D 21
H10H H 0.7885 0.2256 0.3152 0.167 Uiso 0.6324(7) 1 calc R U P D 21
H10I H 0.8397 0.1916 0.2916 0.167 Uiso 0.6324(7) 1 calc R U P D 21
C107 C 0.6671(6) 0.17174(18) 0.3405(2) 0.096(2) Uani 0.6324(7) 1 d D U P D 21
H10J H 0.6524 0.1596 0.3167 0.144 Uiso 0.6324(7) 1 calc R U P D 21
H10K H 0.6280 0.1961 0.3407 0.144 Uiso 0.6324(7) 1 calc R U P D 21
H10L H 0.6342 0.1564 0.3604 0.144 Uiso 0.6324(7) 1 calc R U P D 21
C108 C 0.7927(8) 0.16248(19) 0.4236(2) 0.1112(11) Uani 0.6324(7) 1 d D U P D 21
H108 H 0.7191 0.1501 0.4137 0.133 Uiso 0.6324(7) 1 calc R U P D 21
C109 C 0.8946(7) 0.13203(18) 0.4308(2) 0.1112(11) Uani 0.6324(7) 1 d D U P D 21
H10M H 0.8987 0.1264 0.4572 0.167 Uiso 0.6324(7) 1 calc R U P D 21
H10N H 0.9723 0.1417 0.4225 0.167 Uiso 0.6324(7) 1 calc R U P D 21
H10O H 0.8753 0.1094 0.4170 0.167 Uiso 0.6324(7) 1 calc R U P D 21
C110 C 0.7687(10) 0.1765(2) 0.4624(2) 0.135(2) Uani 0.6324(7) 1 d D U P D 21
H11G H 0.8403 0.1891 0.4718 0.202 Uiso 0.6324(7) 1 calc R U P D 21
H11H H 0.7490 0.1555 0.4785 0.202 Uiso 0.6324(7) 1 calc R U P D 21
H11I H 0.7012 0.1939 0.4619 0.202 Uiso 0.6324(7) 1 calc R U P D 21
C111 C 1.1136(7) 0.18962(15) 0.3805(2) 0.0931(18) Uani 0.6324(7) 1 d . U P D 21
O11 O 1.1710(6) 0.16739(13) 0.3663(2) 0.144(2) Uani 0.6324(7) 1 d . U P D 21
C112 C 1.0612(7) 0.19894(18) 0.44118(19) 0.0960(19) Uani 0.6324(7) 1 d . U P D 21
O12 O 1.0896(7) 0.1895(2) 0.46892(18) 0.168(3) Uani 0.6324(7) 1 d . U P D 21
P7 P 1.16210(12) 0.26410(4) 0.40654(5) 0.0862(5) Uani 0.6324(7) 1 d . . P D 21
C91 C 0.9263(4) 0.26537(11) 0.42497(15) 0.0622(13) Uani 0.6324(7) 1 d . . P D 21
C93 C 0.9822(4) 0.29462(11) 0.44210(14) 0.0572(13) Uani 0.6324(7) 1 d . . P D 21
C94 C 0.9117(6) 0.32529(14) 0.45613(17) 0.0823(19) Uani 0.6324(7) 1 d . . P D 21
H94 H 0.9493 0.3469 0.4657 0.099 Uiso 0.6324(7) 1 calc R U P D 21
C95 C 0.7795(5) 0.32194(14) 0.45513(13) 0.0640(13) Uani 0.6324(7) 1 d . . P D 21
C96 C 0.7325(4) 0.29275(12) 0.43785(11) 0.0511(11) Uani 0.6324(7) 1 d . . P D 21
H96 H 0.6474 0.2914 0.4366 0.061 Uiso 0.6324(7) 1 calc R U P D 21
C97 C 0.7945(5) 0.26519(10) 0.42214(14) 0.0635(13) Uani 0.6324(7) 1 d . . P D 21
C92 C 1.1140(5) 0.29772(14) 0.44033(16) 0.0731(16) Uani 0.6324(7) 1 d . . P D 21
H92A H 1.1502 0.2923 0.4647 0.088 Uiso 0.6324(7) 1 calc R U P D 21
H92B H 1.1379 0.3230 0.4328 0.088 Uiso 0.6324(7) 1 calc R U P D 21
C99 C 1.3175(7) 0.25545(18) 0.4160(2) 0.1112(11) Uani 0.6324(7) 1 d D U P D 21
H99 H 1.3496 0.2404 0.3950 0.133 Uiso 0.6324(7) 1 calc R U P D 21
C100 C 1.3276(8) 0.2322(2) 0.4502(2) 0.123(3) Uani 0.6324(7) 1 d D U P D 21
H10P H 1.3865 0.2124 0.4461 0.184 Uiso 0.6324(7) 1 calc R U P D 21
H10Q H 1.2493 0.2212 0.4558 0.184 Uiso 0.6324(7) 1 calc R U P D 21
H10R H 1.3536 0.2477 0.4708 0.184 Uiso 0.6324(7) 1 calc R U P D 21
C101 C 1.4026(9) 0.2868(2) 0.4220(3) 0.135(2) Uani 0.6324(7) 1 d D U P D 21
H10S H 1.3657 0.3051 0.4385 0.202 Uiso 0.6324(7) 1 calc R U P D 21
H10T H 1.4214 0.2985 0.3983 0.202 Uiso 0.6324(7) 1 calc R U P D 21
H10U H 1.4766 0.2774 0.4333 0.202 Uiso 0.6324(7) 1 calc R U P D 21
C102 C 1.2109(8) 0.2991(2) 0.3752(2) 0.152(2) Uani 0.6324(7) 1 d D U P D 21
H102 H 1.2882 0.3107 0.3832 0.182 Uiso 0.6324(7) 1 calc R U P D 21
C103 C 1.2217(8) 0.2800(2) 0.33742(19) 0.135(2) Uani 0.6324(7) 1 d D U P D 21
H10V H 1.2522 0.2978 0.3193 0.202 Uiso 0.6324(7) 1 calc R U P D 21
H10W H 1.1426 0.2711 0.3296 0.202 Uiso 0.6324(7) 1 calc R U P D 21
H10X H 1.2771 0.2590 0.3393 0.202 Uiso 0.6324(7) 1 calc R U P D 21
C104 C 1.1103(8) 0.3266(2) 0.3742(3) 0.152(2) Uani 0.6324(7) 1 d D U P D 21
H10Y H 1.1348 0.3483 0.3599 0.227 Uiso 0.6324(7) 1 calc R U P D 21
H10Z H 1.0906 0.3342 0.3995 0.227 Uiso 0.6324(7) 1 calc R U P D 21
HA10 H 1.0397 0.3152 0.3628 0.227 Uiso 0.6324(7) 1 calc R U P D 21
Fe4A Fe 1.01860(9) 0.22724(3) 0.39472(3) 0.0476(2) Uiso 0.3676(7) 1 d . . P D 22
HF4A H 1.0519 0.2099 0.4306 0.057 Uiso 0.3676(7) 1 d R U P D 22
P8A P 0.8764(3) 0.19055(8) 0.41931(8) 0.0793(7) Uiso 0.3676(7) 1 d D . P D 22
C98A C 0.7517(9) 0.2216(2) 0.4244(3) 0.069(2) Uiso 0.3676(7) 1 d . . P D 22
H98C H 0.7114 0.2263 0.4005 0.082 Uiso 0.3676(7) 1 calc R U P D 22
H98D H 0.6923 0.2120 0.4423 0.082 Uiso 0.3676(7) 1 calc R U P D 22
C505 C 0.8217(13) 0.1460(3) 0.3982(3) 0.161(7) Uiso 0.3676(7) 1 d D . P D 22
H505 H 0.8866 0.1290 0.4070 0.193 Uiso 0.3676(7) 1 calc R U P D 22
C506 C 0.8381(14) 0.1418(4) 0.3591(3) 0.117(4) Uiso 0.3676(7) 1 d D . P D 22
H50G H 0.9241 0.1415 0.3534 0.175 Uiso 0.3676(7) 1 calc R U P D 22
H50H H 0.7997 0.1626 0.3462 0.175 Uiso 0.3676(7) 1 calc R U P D 22
H50I H 0.8017 0.1184 0.3509 0.175 Uiso 0.3676(7) 1 calc R U P D 22
C507 C 0.7187(9) 0.1301(3) 0.4190(3) 0.089(3) Uiso 0.3676(7) 1 d D . P D 22
H50J H 0.7149 0.1033 0.4148 0.133 Uiso 0.3676(7) 1 calc R U P D 22
H50K H 0.6439 0.1417 0.4105 0.133 Uiso 0.3676(7) 1 calc R U P D 22
H50L H 0.7293 0.1350 0.4454 0.133 Uiso 0.3676(7) 1 calc R U P D 22
C508 C 0.9001(11) 0.1725(3) 0.4689(2) 0.100(3) Uiso 0.3676(7) 1 d D . P D 22
H508 H 0.8223 0.1605 0.4757 0.120 Uiso 0.3676(7) 1 calc R U P D 22
C509 C 0.9902(12) 0.1409(3) 0.4677(4) 0.119(4) Uiso 0.3676(7) 1 d D . P D 22
H50M H 0.9650 0.1213 0.4847 0.179 Uiso 0.3676(7) 1 calc R U P D 22
H50N H 1.0695 0.1501 0.4750 0.179 Uiso 0.3676(7) 1 calc R U P D 22
H50O H 0.9942 0.1309 0.4425 0.179 Uiso 0.3676(7) 1 calc R U P D 22
C510 C 0.9241(14) 0.1999(3) 0.4994(3) 0.110(4) Uiso 0.3676(7) 1 d D . P D 22
H51A H 1.0036 0.2110 0.4959 0.165 Uiso 0.3676(7) 1 calc R U P D 22
H51B H 0.9212 0.1872 0.5232 0.165 Uiso 0.3676(7) 1 calc R U P D 22
H51C H 0.8629 0.2195 0.4988 0.165 Uiso 0.3676(7) 1 calc R U P D 22
C511 C 1.0888(7) 0.1951(2) 0.3671(2) 0.0536(17) Uiso 0.3676(7) 1 d . . P D 22
O11A O 1.1349(6) 0.17443(17) 0.34414(17) 0.0696(15) Uiso 0.3676(7) 1 d . . P D 22
C512 C 0.9801(13) 0.2457(4) 0.3528(4) 0.101(4) Uiso 0.3676(7) 1 d . . P D 22
O12A O 0.9252(13) 0.2501(3) 0.3348(4) 0.145(4) Uiso 0.3676(7) 1 d . . P D 22
P7A P 1.1706(3) 0.26822(8) 0.40780(8) 0.0784(7) Uiso 0.3676(7) 1 d D . P D 22
C91A C 0.9237(8) 0.2581(2) 0.4292(2) 0.0586(18) Uiso 0.3676(7) 1 d . . P D 22
C93A C 0.9786(7) 0.2876(2) 0.4513(2) 0.0509(16) Uiso 0.3676(7) 1 d . . P D 22
C94A C 0.9120(6) 0.31780(18) 0.46534(18) 0.0435(14) Uiso 0.3676(7) 1 d . . P D 22
H94A H 0.9515 0.3384 0.4764 0.052 Uiso 0.3676(7) 1 calc R U P D 22
C95A C 0.7986(5) 0.31694(13) 0.46296(13) 0.0250(10) Uiso 0.3676(7) 1 d . . P D 22
C96A C 0.7419(8) 0.2862(2) 0.4547(2) 0.0592(18) Uiso 0.3676(7) 1 d . . P D 22
H96A H 0.6582 0.2836 0.4590 0.071 Uiso 0.3676(7) 1 calc R U P D 22
C97A C 0.8125(11) 0.2562(3) 0.4388(3) 0.082(3) Uiso 0.3676(7) 1 d . . P D 22
C92A C 1.1145(10) 0.2848(3) 0.4530(3) 0.078(3) Uiso 0.3676(7) 1 d . . P D 22
H92C H 1.1385 0.2672 0.4727 0.094 Uiso 0.3676(7) 1 calc R U P D 22
H92D H 1.1495 0.3094 0.4587 0.094 Uiso 0.3676(7) 1 calc R U P D 22
C99A C 1.3206(8) 0.2447(3) 0.4207(2) 0.082(3) Uiso 0.3676(7) 1 d D . P D 22
H99A H 1.2890 0.2227 0.4343 0.098 Uiso 0.3676(7) 1 calc R U P D 22
C500 C 1.3741(11) 0.2252(3) 0.3871(3) 0.091(3) Uiso 0.3676(7) 1 d D . P D 22
H50P H 1.3899 0.2434 0.3676 0.136 Uiso 0.3676(7) 1 calc R U P D 22
H50Q H 1.3174 0.2065 0.3780 0.136 Uiso 0.3676(7) 1 calc R U P D 22
H50R H 1.4494 0.2130 0.3941 0.136 Uiso 0.3676(7) 1 calc R U P D 22
C501 C 1.3868(12) 0.2642(3) 0.4525(3) 0.106(4) Uiso 0.3676(7) 1 d D . P D 22
H50S H 1.3604 0.2537 0.4761 0.159 Uiso 0.3676(7) 1 calc R U P D 22
H50T H 1.3689 0.2908 0.4519 0.159 Uiso 0.3676(7) 1 calc R U P D 22
H50U H 1.4735 0.2604 0.4497 0.159 Uiso 0.3676(7) 1 calc R U P D 22
C502 C 1.1746(8) 0.3006(2) 0.3651(2) 0.074(2) Uiso 0.3676(7) 1 d D . P D 22
H502 H 1.2444 0.3176 0.3690 0.089 Uiso 0.3676(7) 1 calc R U P D 22
C503 C 1.0679(11) 0.3256(3) 0.3570(4) 0.113(4) Uiso 0.3676(7) 1 d D . P D 22
H50V H 0.9962 0.3103 0.3531 0.170 Uiso 0.3676(7) 1 calc R U P D 22
H50W H 1.0840 0.3402 0.3348 0.170 Uiso 0.3676(7) 1 calc R U P D 22
H50X H 1.0548 0.3423 0.3779 0.170 Uiso 0.3676(7) 1 calc R U P D 22
C504 C 1.2036(16) 0.2785(4) 0.3305(3) 0.135(6) Uiso 0.3676(7) 1 d D . P D 22
H50Y H 1.2235 0.2956 0.3104 0.203 Uiso 0.3676(7) 1 calc R U P D 22
H50Z H 1.1338 0.2635 0.3235 0.203 Uiso 0.3676(7) 1 calc R U P D 22
HA50 H 1.2721 0.2622 0.3353 0.203 Uiso 0.3676(7) 1 calc R U P D 22
O10 O 0.7175(2) 0.34753(6) 0.47368(7) 0.0789(7) Uani 1 1 d . . . . .
H10 H 0.7376 0.3470 0.4960 0.118 Uiso 1 1 calc DR U . D 21
Fe5 Fe -0.03536(4) 0.72322(2) 0.59299(2) 0.07150(14) Uani 1 1 d . . . . .
HF5 H -0.0151 0.7425 0.6288 0.086 Uiso 0.7738(8) 1 d R U P E 3
HF5A H -0.1079 0.7103 0.5585 0.086 Uiso 0.2262(8) 1 d R U P E 4
C122 C -0.1285(4) 0.79567(12) 0.54805(13) 0.0722(13) Uani 0.7738(8) 1 d . . P E 3
H12B H -0.1607 0.7858 0.5246 0.087 Uiso 0.7738(8) 1 calc R U P E 3
H12C H -0.1538 0.8218 0.5509 0.087 Uiso 0.7738(8) 1 calc R U P E 3
C129 C -0.3277(6) 0.7419(2) 0.5652(2) 0.143(3) Uani 0.7738(8) 1 d D U P E 3
H129 H -0.3168 0.7241 0.5443 0.172 Uiso 0.7738(8) 1 calc R U P E 3
C130 C -0.3846(7) 0.7276(2) 0.6019(2) 0.170(4) Uani 0.7738(8) 1 d D U P E 3
H13G H -0.4712 0.7325 0.6016 0.254 Uiso 0.7738(8) 1 calc R U P E 3
H13H H -0.3478 0.7405 0.6228 0.254 Uiso 0.7738(8) 1 calc R U P E 3
H13I H -0.3707 0.7009 0.6042 0.254 Uiso 0.7738(8) 1 calc R U P E 3
C131 C -0.4047(7) 0.7768(2) 0.5592(2) 0.146(3) Uani 0.7738(8) 1 d D U P E 3
H13J H -0.3628 0.7985 0.5694 0.219 Uiso 0.7738(8) 1 calc R U P E 3
H13K H -0.4820 0.7738 0.5718 0.219 Uiso 0.7738(8) 1 calc R U P E 3
H13L H -0.4183 0.7805 0.5328 0.219 Uiso 0.7738(8) 1 calc R U P E 3
C132 C -0.1938(5) 0.79980(14) 0.62722(17) 0.1102(19) Uani 0.7738(8) 1 d D U P E 3
H132 H -0.2627 0.8165 0.6212 0.132 Uiso 0.7738(8) 1 calc R U P E 3
C133 C -0.2240(7) 0.77957(19) 0.66341(16) 0.130(3) Uani 0.7738(8) 1 d D U P E 3
H13M H -0.2238 0.7974 0.6838 0.196 Uiso 0.7738(8) 1 calc R U P E 3
H13N H -0.1640 0.7603 0.6681 0.196 Uiso 0.7738(8) 1 calc R U P E 3
H13O H -0.3036 0.7682 0.6614 0.196 Uiso 0.7738(8) 1 calc R U P E 3
C134 C -0.0842(6) 0.82370(13) 0.63158(16) 0.1048(19) Uani 0.7738(8) 1 d D U P E 3
H13P H -0.0178 0.8087 0.6411 0.157 Uiso 0.7738(8) 1 calc R U P E 3
H13Q H -0.1015 0.8439 0.6489 0.157 Uiso 0.7738(8) 1 calc R U P E 3
H13R H -0.0620 0.8341 0.6076 0.157 Uiso 0.7738(8) 1 calc R U P E 3
P9 P -0.17702(11) 0.76667(3) 0.58853(4) 0.0727(3) Uani 0.7738(8) 1 d . . P E 3
P10 P 0.14480(12) 0.69809(3) 0.60205(4) 0.0811(4) Uani 0.7738(8) 1 d . . P E 3
C128 C 0.2469(5) 0.73505(14) 0.5934(2) 0.140(2) Uani 0.7738(8) 1 d . . P E 3
H12D H 0.2773 0.7451 0.6171 0.168 Uiso 0.7738(8) 1 calc R U P E 3
H12E H 0.3162 0.7258 0.5790 0.168 Uiso 0.7738(8) 1 calc R U P E 3
C135 C 0.2091(8) 0.66209(18) 0.57159(18) 0.1520(19) Uani 0.7738(8) 1 d D U P E 3
H135 H 0.2939 0.6571 0.5791 0.182 Uiso 0.7738(8) 1 calc R U P E 3
C136 C 0.2078(9) 0.67908(19) 0.53243(17) 0.1520(19) Uani 0.7738(8) 1 d D U P E 3
H13S H 0.1246 0.6828 0.5244 0.228 Uiso 0.7738(8) 1 calc R U P E 3
H13T H 0.2484 0.6622 0.5153 0.228 Uiso 0.7738(8) 1 calc R U P E 3
H13U H 0.2496 0.7030 0.5328 0.228 Uiso 0.7738(8) 1 calc R U P E 3
C137 C 0.1362(8) 0.62763(15) 0.57676(16) 0.118(3) Uani 0.7738(8) 1 d D U P E 3
H13V H 0.1842 0.6060 0.5697 0.178 Uiso 0.7738(8) 1 calc R U P E 3
H13W H 0.0643 0.6289 0.5612 0.178 Uiso 0.7738(8) 1 calc R U P E 3
H13X H 0.1125 0.6255 0.6027 0.178 Uiso 0.7738(8) 1 calc R U P E 3
C138 C 0.1848(5) 0.68035(13) 0.65163(16) 0.0936(17) Uani 0.7738(8) 1 d D . P E 3
H138 H 0.1425 0.6560 0.6541 0.112 Uiso 0.7738(8) 1 calc R U P E 3
C139 C 0.3198(6) 0.6708(2) 0.6531(3) 0.206(5) Uani 0.7738(8) 1 d D . P E 3
H13Y H 0.3358 0.6552 0.6748 0.309 Uiso 0.7738(8) 1 calc R U P E 3
H13Z H 0.3667 0.6937 0.6549 0.309 Uiso 0.7738(8) 1 calc R U P E 3
HA13 H 0.3425 0.6573 0.6307 0.309 Uiso 0.7738(8) 1 calc R U P E 3
C140 C 0.1366(8) 0.7037(2) 0.68194(16) 0.146(3) Uani 0.7738(8) 1 d D . P E 3
H14G H 0.1436 0.6902 0.7054 0.220 Uiso 0.7738(8) 1 calc R U P E 3
H14H H 0.0520 0.7093 0.6771 0.220 Uiso 0.7738(8) 1 calc R U P E 3
H14I H 0.1824 0.7268 0.6834 0.220 Uiso 0.7738(8) 1 calc R U P E 3
C141 C -0.0669(6) 0.7026(2) 0.5494(2) 0.124(3) Uani 0.7738(8) 1 d . . P E 3
O15 O -0.0936(8) 0.68799(18) 0.52213(18) 0.201(3) Uani 0.7738(8) 1 d . . P E 3
C142 C -0.1103(5) 0.69218(13) 0.62507(15) 0.0823(15) Uani 0.7738(8) 1 d . . P E 3
O14 O -0.1592(4) 0.67287(10) 0.64365(12) 0.1203(13) Uani 0.7738(8) 1 d . . P E 3
C121 C 0.0660(4) 0.76309(10) 0.56899(9) 0.0554(10) Uani 0.7738(8) 1 d . . P E 3
C123 C 0.0083(4) 0.79178(12) 0.54997(11) 0.0684(12) Uani 0.7738(8) 1 d . . P E 3
C124 C 0.0743(4) 0.81957(10) 0.53178(11) 0.0637(11) Uani 0.7738(8) 1 d . . P E 3
H124 H 0.0340 0.8379 0.5176 0.076 Uiso 0.7738(8) 1 calc R U P E 3
C125 C 0.1925(4) 0.82000(9) 0.53446(12) 0.0652(11) Uani 0.7738(8) 1 d . . P E 3
C126 C 0.2570(4) 0.79361(11) 0.55640(13) 0.0721(13) Uani 0.7738(8) 1 d . . P E 3
H126 H 0.3413 0.7951 0.5600 0.087 Uiso 0.7738(8) 1 calc R U P E 3
C127 C 0.1852(3) 0.76465(11) 0.57257(11) 0.0589(10) Uani 0.7738(8) 1 d . . P E 3
C522 C -0.1247(11) 0.7822(3) 0.5367(3) 0.046(2) Uiso 0.2262(8) 1 d . . P E 4
H52A H -0.1231 0.7657 0.5149 0.055 Uiso 0.2262(8) 1 calc R U P E 4
H52B H -0.1788 0.8033 0.5314 0.055 Uiso 0.2262(8) 1 calc R U P E 4
P9A P -0.1785(3) 0.75706(9) 0.57602(9) 0.0577(7) Uiso 0.2262(8) 1 d D . P E 4
C529 C -0.3414(8) 0.7537(3) 0.5869(4) 0.061(3) Uiso 0.2262(8) 1 d D . P E 4
H529 H -0.3245 0.7534 0.6140 0.073 Uiso 0.2262(8) 1 calc R U P E 4
C530 C -0.4083(14) 0.7180(3) 0.5893(5) 0.082(4) Uiso 0.2262(8) 1 d D . P E 4
H53A H -0.4947 0.7229 0.5887 0.123 Uiso 0.2262(8) 1 calc R U P E 4
H53B H -0.3877 0.7054 0.6125 0.123 Uiso 0.2262(8) 1 calc R U P E 4
H53C H -0.3863 0.7021 0.5684 0.123 Uiso 0.2262(8) 1 calc R U P E 4
C531 C -0.4318(15) 0.7840(4) 0.5914(7) 0.119(7) Uiso 0.2262(8) 1 d D . P E 4
H53D H -0.5124 0.7741 0.5869 0.178 Uiso 0.2262(8) 1 calc R U P E 4
H53E H -0.4149 0.8038 0.5737 0.178 Uiso 0.2262(8) 1 calc R U P E 4
H53F H -0.4274 0.7938 0.6166 0.178 Uiso 0.2262(8) 1 calc R U P E 4
C532 C -0.2125(11) 0.7951(3) 0.6092(3) 0.069(4) Uiso 0.2262(8) 1 d D . P E 4
H532 H -0.2827 0.8075 0.5972 0.083 Uiso 0.2262(8) 1 calc R U P E 4
C533 C -0.2653(14) 0.7826(4) 0.6451(3) 0.083 Uiso 0.2262(8) 1 d D U P E 4
H53G H -0.2810 0.8043 0.6608 0.104 Uiso 0.2262(8) 1 calc R U P E 4
H53H H -0.2088 0.7660 0.6577 0.104 Uiso 0.2262(8) 1 calc R U P E 4
H53I H -0.3407 0.7694 0.6405 0.104 Uiso 0.2262(8) 1 calc R U P E 4
C534 C -0.1257(13) 0.8265(4) 0.6128(5) 0.094(5) Uiso 0.2262(8) 1 d D . P E 4
H53J H -0.0448 0.8166 0.6169 0.141 Uiso 0.2262(8) 1 calc R U P E 4
H53K H -0.1487 0.8421 0.6338 0.141 Uiso 0.2262(8) 1 calc R U P E 4
H53L H -0.1266 0.8413 0.5901 0.141 Uiso 0.2262(8) 1 calc R U P E 4
P10A P 0.0909(2) 0.68832(7) 0.56464(7) 0.0357(5) Uiso 0.2262(8) 1 d . . P E 4
C528 C 0.2201(11) 0.7195(3) 0.5620(3) 0.049(2) Uiso 0.2262(8) 1 d . . P E 4
H52C H 0.2664 0.7183 0.5853 0.058 Uiso 0.2262(8) 1 calc R U P E 4
H52D H 0.2735 0.7118 0.5416 0.058 Uiso 0.2262(8) 1 calc R U P E 4
C535 C 0.1505(10) 0.6456(3) 0.5922(3) 0.051(3) Uiso 0.2262(8) 1 d D . P E 4
H535 H 0.2281 0.6375 0.5810 0.062 Uiso 0.2262(8) 1 calc R U P E 4
C536 C 0.0632(11) 0.6143(3) 0.5901(4) 0.062 Uiso 0.2262(8) 1 d D U P E 4
H53M H -0.0135 0.6233 0.5804 0.077 Uiso 0.2262(8) 1 calc R U P E 4
H53N H 0.0510 0.6039 0.6148 0.077 Uiso 0.2262(8) 1 calc R U P E 4
H53O H 0.0948 0.5950 0.5738 0.077 Uiso 0.2262(8) 1 calc R U P E 4
C537 C 0.1739(11) 0.6581(3) 0.6317(2) 0.050(2) Uiso 0.2262(8) 1 d D . P E 4
H53P H 0.2292 0.6407 0.6437 0.075 Uiso 0.2262(8) 1 calc R U P E 4
H53Q H 0.0980 0.6587 0.6454 0.075 Uiso 0.2262(8) 1 calc R U P E 4
H53R H 0.2095 0.6830 0.6316 0.075 Uiso 0.2262(8) 1 calc R U P E 4
C538 C 0.0735(8) 0.6710(2) 0.5169(2) 0.0361(19) Uiso 0.2262(8) 1 d D . P E 4
H538 H 0.1506 0.6589 0.5096 0.043 Uiso 0.2262(8) 1 calc R U P E 4
C539 C -0.0226(9) 0.6426(2) 0.5155(3) 0.043 Uiso 0.2262(8) 1 d D U P E 4
H53S H -0.0260 0.6318 0.4907 0.054 Uiso 0.2262(8) 1 calc R U P E 4
H53T H -0.0999 0.6542 0.5213 0.054 Uiso 0.2262(8) 1 calc R U P E 4
H53U H -0.0055 0.6230 0.5335 0.054 Uiso 0.2262(8) 1 calc R U P E 4
C540 C 0.0477(10) 0.7028(2) 0.4893(3) 0.043 Uiso 0.2262(8) 1 d D U P E 4
H54A H -0.0321 0.7132 0.4941 0.054 Uiso 0.2262(8) 1 calc R U P E 4
H54B H 0.0505 0.6931 0.4640 0.054 Uiso 0.2262(8) 1 calc R U P E 4
H54C H 0.1084 0.7223 0.4922 0.054 Uiso 0.2262(8) 1 calc R U P E 4
C541 C 0.0326(10) 0.7347(3) 0.6291(3) 0.042(2) Uiso 0.2262(8) 1 d . . P E 4
O15A O 0.0863(10) 0.7419(3) 0.6545(3) 0.073(3) Uiso 0.2262(8) 1 d . . P E 4
C542 C -0.1400(10) 0.6884(3) 0.6071(3) 0.041(2) Uiso 0.2262(8) 1 d . . P E 4
O14A O -0.2027(8) 0.6685(2) 0.6179(3) 0.059(2) Uiso 0.2262(8) 1 d . . P E 4
C521 C 0.0558(4) 0.76381(11) 0.55803(11) 0.0234(15) Uiso 0.2262(8) 1 d G . P E 4
C523 C 0.0103(4) 0.79744(12) 0.54550(16) 0.039(2) Uiso 0.2262(8) 1 d G . P E 4
C524 C 0.0873(6) 0.82394(13) 0.5308(2) 0.052(3) Uiso 0.2262(8) 1 d G . P E 4
H524 H 0.0562 0.8469 0.5222 0.063 Uiso 0.2262(8) 1 calc R U P E 4
C525 C 0.2096(6) 0.81680(17) 0.5286(2) 0.054(3) Uiso 0.2262(8) 1 d G . P E 4
C526 C 0.2551(4) 0.78316(18) 0.5411(2) 0.0348(19) Uiso 0.2262(8) 1 d G . P E 4
H526 H 0.3387 0.7783 0.5397 0.042 Uiso 0.2262(8) 1 calc R U P E 4
C527 C 0.1781(4) 0.75667(13) 0.55585(15) 0.037(2) Uiso 0.2262(8) 1 d G . P E 4
O13 O 0.2697(2) 0.84717(6) 0.51837(7) 0.0746(7) Uani 1 1 d D . . . .
H13 H 0.2300 0.8606 0.5039 0.112 Uiso 1 1 calc R U . E 3
Fe6 Fe 0.52328(4) 0.22335(2) 0.59303(2) 0.07146(14) Uani 1 1 d . . . . .
HF6 H 0.4925 0.2425 0.6282 0.086 Uiso 0.7335(10) 1 d R U P F 5
P11 P 0.66184(11) 0.26459(3) 0.58763(5) 0.0934(4) Uani 0.7335(10) 1 d D . P F 5
C152 C 0.6191(5) 0.29052(17) 0.54264(18) 0.1179(18) Uani 0.7335(10) 1 d . U P F 5
H15B H 0.6565 0.3154 0.5413 0.141 Uiso 0.7335(10) 1 calc R U P F 5
H15C H 0.6404 0.2761 0.5204 0.141 Uiso 0.7335(10) 1 calc R U P F 5
C159 C 0.7032(8) 0.3009(2) 0.6175(2) 0.159(2) Uani 0.7335(10) 1 d D U P F 5
H159 H 0.7756 0.3144 0.6082 0.190 Uiso 0.7335(10) 1 calc R U P F 5
C160 C 0.5989(7) 0.32748(18) 0.6244(3) 0.156(3) Uani 0.7335(10) 1 d D U P F 5
H16G H 0.5772 0.3399 0.6013 0.235 Uiso 0.7335(10) 1 calc R U P F 5
H16H H 0.5297 0.3135 0.6336 0.235 Uiso 0.7335(10) 1 calc R U P F 5
H16I H 0.6228 0.3461 0.6427 0.235 Uiso 0.7335(10) 1 calc R U P F 5
C161 C 0.7262(8) 0.2838(2) 0.6561(2) 0.159(2) Uani 0.7335(10) 1 d D U P F 5
H16J H 0.7977 0.2680 0.6551 0.238 Uiso 0.7335(10) 1 calc R U P F 5
H16K H 0.6567 0.2689 0.6634 0.238 Uiso 0.7335(10) 1 calc R U P F 5
H16L H 0.7388 0.3037 0.6741 0.238 Uiso 0.7335(10) 1 calc R U P F 5
C162 C 0.8157(5) 0.24664(17) 0.5742(2) 0.131(3) Uani 0.7335(10) 1 d D U P F 5
H162 H 0.8068 0.2316 0.5511 0.157 Uiso 0.7335(10) 1 calc R U P F 5
C163 C 0.8793(6) 0.22320(15) 0.60238(19) 0.1116(11) Uani 0.7335(10) 1 d D U P F 5
H16M H 0.8887 0.2374 0.6253 0.167 Uiso 0.7335(10) 1 calc R U P F 5
H16N H 0.9586 0.2162 0.5930 0.167 Uiso 0.7335(10) 1 calc R U P F 5
H16O H 0.8321 0.2008 0.6073 0.167 Uiso 0.7335(10) 1 calc R U P F 5
C164 C 0.8959(6) 0.28138(14) 0.5650(2) 0.1116(11) Uani 0.7335(10) 1 d D U P F 5
H16P H 0.8445 0.3021 0.5576 0.167 Uiso 0.7335(10) 1 calc R U P F 5
H16Q H 0.9510 0.2752 0.5448 0.167 Uiso 0.7335(10) 1 calc R U P F 5
H16R H 0.9422 0.2884 0.5869 0.167 Uiso 0.7335(10) 1 calc R U P F 5
C552 C 0.6011(10) 0.3013(3) 0.5530(3) 0.053(2) Uiso 0.2665(10) 1 d . . P F 6
H55A H 0.6084 0.3269 0.5625 0.063 Uiso 0.2665(10) 1 calc R U P F 6
H55B H 0.6425 0.3002 0.5288 0.063 Uiso 0.2665(10) 1 calc R U P F 6
P11A P 0.6733(3) 0.26926(10) 0.58502(10) 0.0728(8) Uiso 0.2665(10) 1 d D . P F 6
C562 C 0.8354(9) 0.2606(3) 0.5695(3) 0.087 Uiso 0.2665(10) 1 d D U P F 6
H562 H 0.8646 0.2840 0.5577 0.087 Uiso 0.2665(10) 1 calc R U P F 6
C563 C 0.9263(12) 0.2499(4) 0.5988(3) 0.087 Uiso 0.2665(10) 1 d D U P F 6
H56G H 0.9908 0.2684 0.5995 0.109 Uiso 0.2665(10) 1 calc R U P F 6
H56H H 0.9600 0.2255 0.5930 0.109 Uiso 0.2665(10) 1 calc R U P F 6
H56I H 0.8867 0.2489 0.6229 0.109 Uiso 0.2665(10) 1 calc R U P F 6
C564 C 0.8306(15) 0.2312(3) 0.5398(3) 0.087 Uiso 0.2665(10) 1 d D U P F 6
H56J H 0.7786 0.2108 0.5478 0.109 Uiso 0.2665(10) 1 calc R U P F 6
H56K H 0.9117 0.2217 0.5352 0.109 Uiso 0.2665(10) 1 calc R U P F 6
H56L H 0.7985 0.2420 0.5170 0.109 Uiso 0.2665(10) 1 calc R U P F 6
HF6A H 0.5927 0.2090 0.5600 0.087 Uiso 0.2665(10) 1 d R U P F 6
C559 C 0.6752(8) 0.2988(2) 0.6297(2) 0.0509(16) Uiso 0.2665(10) 1 d D . P F 6
H559 H 0.7414 0.3173 0.6268 0.061 Uiso 0.2665(10) 1 calc R U P F 6
C560 C 0.5607(10) 0.3208(3) 0.6356(4) 0.075(3) Uiso 0.2665(10) 1 d D . P F 6
H56A H 0.4927 0.3036 0.6378 0.113 Uiso 0.2665(10) 1 calc R U P F 6
H56B H 0.5475 0.3373 0.6145 0.113 Uiso 0.2665(10) 1 calc R U P F 6
H56C H 0.5678 0.3355 0.6582 0.113 Uiso 0.2665(10) 1 calc R U P F 6
C561 C 0.7041(10) 0.2765(3) 0.6630(2) 0.0509(16) Uiso 0.2665(10) 1 d D . P F 6
H56D H 0.6323 0.2631 0.6711 0.076 Uiso 0.2665(10) 1 calc R U P F 6
H56E H 0.7313 0.2930 0.6828 0.076 Uiso 0.2665(10) 1 calc R U P F 6
H56F H 0.7678 0.2587 0.6571 0.076 Uiso 0.2665(10) 1 calc R U P F 6
P12 P 0.34386(12) 0.19815(3) 0.60189(4) 0.0769(4) Uani 0.7335(10) 1 d . . P F 5
C158 C 0.2393(8) 0.2343(2) 0.5934(2) 0.1256(14) Uani 0.7335(10) 1 d . . P F 5
H15D H 0.1678 0.2242 0.5807 0.151 Uiso 0.7335(10) 1 calc R U P F 5
H15E H 0.2130 0.2453 0.6171 0.151 Uiso 0.7335(10) 1 calc R U P F 5
C165 C 0.2997(6) 0.17863(17) 0.6494(2) 0.1116(11) Uani 0.7335(10) 1 d . U P F 5
H165 H 0.3355 0.1532 0.6510 0.134 Uiso 0.7335(10) 1 calc R U P F 5
C166 C 0.3538(5) 0.20123(15) 0.68128(17) 0.0970(11) Uani 0.7335(10) 1 d . . P F 5
H16S H 0.3393 0.1883 0.7047 0.146 Uiso 0.7335(10) 1 calc R U P F 5
H16T H 0.3163 0.2258 0.6820 0.146 Uiso 0.7335(10) 1 calc R U P F 5
H16U H 0.4405 0.2040 0.6775 0.146 Uiso 0.7335(10) 1 calc R U P F 5
C167 C 0.1632(8) 0.1740(2) 0.6555(2) 0.1256(14) Uani 0.7335(10) 1 d . U P F 5
H16V H 0.1235 0.1981 0.6527 0.188 Uiso 0.7335(10) 1 calc R U P F 5
H16W H 0.1487 0.1644 0.6804 0.188 Uiso 0.7335(10) 1 calc R U P F 5
H16X H 0.1310 0.1566 0.6373 0.188 Uiso 0.7335(10) 1 calc R U P F 5
C168 C 0.2822(6) 0.16217(16) 0.5741(2) 0.1116(11) Uani 0.7335(10) 1 d . U P F 5
H168 H 0.2018 0.1567 0.5851 0.134 Uiso 0.7335(10) 1 calc R U P F 5
C169 C 0.3540(8) 0.12647(19) 0.5784(2) 0.1256(14) Uani 0.7335(10) 1 d . U P F 5
H16Y H 0.3925 0.1261 0.6027 0.188 Uiso 0.7335(10) 1 calc R U P F 5
H16Z H 0.4155 0.1252 0.5591 0.188 Uiso 0.7335(10) 1 calc R U P F 5
H16' H 0.3000 0.1051 0.5761 0.188 Uiso 0.7335(10) 1 calc R U P F 5
C170 C 0.2564(8) 0.1766(2) 0.5357(2) 0.1256(14) Uani 0.7335(10) 1 d . U P F 5
H17G H 0.2132 0.1576 0.5216 0.188 Uiso 0.7335(10) 1 calc R U P F 5
H17H H 0.3321 0.1825 0.5232 0.188 Uiso 0.7335(10) 1 calc R U P F 5
H17I H 0.2071 0.1991 0.5373 0.188 Uiso 0.7335(10) 1 calc R U P F 5
C171 C 0.5560(8) 0.2033(2) 0.5539(2) 0.1276(12) Uani 0.7335(10) 1 d . U P F 5
O18 O 0.5944(5) 0.18994(14) 0.52316(14) 0.1276(12) Uani 0.7335(10) 1 d . U P F 5
P12A P 0.3967(2) 0.18804(7) 0.56525(7) 0.0471(5) Uiso 0.2665(10) 1 d . . P F 6
C558 C 0.2602(9) 0.2205(2) 0.5641(3) 0.048(2) Uiso 0.2665(10) 1 d . . P F 6
H55C H 0.2179 0.2175 0.5403 0.057 Uiso 0.2665(10) 1 calc R U P F 6
H55D H 0.2040 0.2134 0.5841 0.057 Uiso 0.2665(10) 1 calc R U P F 6
C565 C 0.3522(10) 0.1477(4) 0.5934(3) 0.080(4) Uiso 0.2665(10) 1 d D . P F 6
H565 H 0.4189 0.1291 0.5943 0.096 Uiso 0.2665(10) 1 calc R U P F 6
C566 C 0.3085(13) 0.1557(4) 0.6315(3) 0.076(3) Uiso 0.2665(10) 1 d D . P F 6
H56M H 0.3347 0.1360 0.6482 0.113 Uiso 0.2665(10) 1 calc R U P F 6
H56N H 0.2207 0.1570 0.6314 0.113 Uiso 0.2665(10) 1 calc R U P F 6
H56O H 0.3414 0.1795 0.6398 0.113 Uiso 0.2665(10) 1 calc R U P F 6
C567 C 0.2415(13) 0.1305(5) 0.5764(5) 0.131(7) Uiso 0.2665(10) 1 d D . P F 6
H56P H 0.1798 0.1496 0.5731 0.197 Uiso 0.2665(10) 1 calc R U P F 6
H56Q H 0.2108 0.1109 0.5927 0.197 Uiso 0.2665(10) 1 calc R U P F 6
H56R H 0.2620 0.1197 0.5523 0.197 Uiso 0.2665(10) 1 calc R U P F 6
C568 C 0.4120(9) 0.1721(2) 0.5176(3) 0.058(2) Uiso 0.2665(10) 1 d D . P F 6
H568 H 0.3339 0.1605 0.5104 0.070 Uiso 0.2665(10) 1 calc R U P F 6
C569 C 0.5070(11) 0.1425(3) 0.5143(4) 0.084(4) Uiso 0.2665(10) 1 d D . P F 6
H56S H 0.5820 0.1515 0.5253 0.126 Uiso 0.2665(10) 1 calc R U P F 6
H56T H 0.5204 0.1367 0.4882 0.126 Uiso 0.2665(10) 1 calc R U P F 6
H56U H 0.4804 0.1201 0.5273 0.126 Uiso 0.2665(10) 1 calc R U P F 6
C570 C 0.4356(11) 0.2025(2) 0.4909(3) 0.059(2) Uiso 0.2665(10) 1 d D . P F 6
H57A H 0.4207 0.1936 0.4657 0.088 Uiso 0.2665(10) 1 calc R U P F 6
H57B H 0.5193 0.2106 0.4931 0.088 Uiso 0.2665(10) 1 calc R U P F 6
H57C H 0.3822 0.2235 0.4962 0.088 Uiso 0.2665(10) 1 calc R U P F 6
C571 C 0.4581(9) 0.2354(2) 0.6287(2) 0.0443(19) Uiso 0.2665(10) 1 d . . P F 6
O18A O 0.4085(9) 0.2433(2) 0.6557(3) 0.076(2) Uiso 0.2665(10) 1 d . . P F 6
C151 C 0.4256(3) 0.26228(8) 0.56657(9) 0.0602(8) Uani 1 1 d . U . . .
C153 C 0.4821(3) 0.29286(8) 0.54816(9) 0.0620(8) Uani 1 1 d . U . . .
C154 C 0.4154(3) 0.32011(8) 0.53184(9) 0.0603(8) Uani 1 1 d . U . . .
H154 H 0.4553 0.3395 0.5190 0.072 Uiso 1 1 calc R U . . .
C155 C 0.2917(3) 0.32028(7) 0.53344(9) 0.0652(8) Uani 1 1 d . U . . .
C156 C 0.2358(3) 0.29111(9) 0.55154(12) 0.0917(12) Uani 1 1 d . U . . .
H156 H 0.1506 0.2900 0.5515 0.110 Uiso 1 1 calc R U . . .
C157 C 0.2980(4) 0.26415(11) 0.56937(14) 0.0970(11) Uani 1 1 d . U . . .
O16 O 0.2179(2) 0.34781(6) 0.51898(7) 0.0800(7) Uani 1 1 d . . . . .
H16 H 0.2553 0.3596 0.5027 0.120 Uiso 1 1 d R U . . .
C172 C 0.5951(4) 0.19196(12) 0.62244(14) 0.0743(13) Uani 0.7335(10) 1 d . . P F 5
O17 O 0.6508(5) 0.17262(14) 0.64418(15) 0.1276(12) Uani 0.7335(10) 1 d . . P F 5
C572 C 0.6417(10) 0.1910(3) 0.6048(3) 0.051(2) Uiso 0.2665(10) 1 d . . P F 6
O17A O 0.6850(8) 0.1680(2) 0.6212(2) 0.070(2) Uiso 0.2665(10) 1 d . . P F 6
Fe7 Fe 0.96207(5) 1.02263(2) 0.58049(2) 0.06450(16) Uani 0.8116(7) 1 d . U P G 17
HF7 H 0.9303 1.0119 0.6191 0.077 Uiso 0.8116(7) 1 d R U P G 17
C202 C 0.9948(5) 1.03839(15) 0.53489(18) 0.1109(18) Uani 0.8116(7) 1 d . . P G 17
O20 O 1.0076(5) 1.04446(14) 0.50284(14) 0.1740(18) Uani 0.8116(7) 1 d . . P G 17
C201 C 1.0442(5) 1.05527(12) 0.60528(17) 0.1035(17) Uani 0.8116(7) 1 d . U P G 17
O21 O 1.0990(5) 1.07727(12) 0.62303(18) 0.167(2) Uani 0.8116(7) 1 d . U P G 17
P13 P 0.78738(13) 1.04723(3) 0.58836(4) 0.0815(4) Uani 0.8116(7) 1 d . . P G 17
C182 C 0.6843(5) 1.01568(14) 0.57045(17) 0.0974(18) Uani 0.8116(7) 1 d . U P G 17
H18B H 0.6205 1.0113 0.5889 0.117 Uiso 0.8116(7) 1 calc R U P G 17
H18C H 0.6462 1.0266 0.5483 0.117 Uiso 0.8116(7) 1 calc R U P G 17
C188 C 1.0501(4) 0.94955(13) 0.54362(13) 0.0861(13) Uani 0.8116(7) 1 d . . P G 17
H18D H 1.0757 0.9609 0.5200 0.103 Uiso 0.8116(7) 1 calc R U P G 17
H18E H 1.0831 0.9241 0.5451 0.103 Uiso 0.8116(7) 1 calc R U P G 17
C189 C 0.7435(6) 1.0645(2) 0.63472(15) 0.1223(17) Uani 0.8116(7) 1 d . U P G 17
H189 H 0.7876 1.0886 0.6359 0.147 Uiso 0.8116(7) 1 calc R U P G 17
C190 C 0.7773(7) 1.0478(2) 0.66841(17) 0.138(3) Uani 0.8116(7) 1 d D U P G 17
H19G H 0.7052 1.0415 0.6825 0.207 Uiso 0.8116(7) 1 calc R U P G 17
H19H H 0.8267 1.0652 0.6827 0.207 Uiso 0.8116(7) 1 calc R U P G 17
H19I H 0.8234 1.0252 0.6634 0.207 Uiso 0.8116(7) 1 calc R U P G 17
C191 C 0.6043(6) 1.0782(2) 0.63513(15) 0.1223(17) Uani 0.8116(7) 1 d D U P G 17
H19J H 0.5522 1.0579 0.6271 0.183 Uiso 0.8116(7) 1 calc R U P G 17
H19K H 0.5948 1.0993 0.6183 0.183 Uiso 0.8116(7) 1 calc R U P G 17
H19L H 0.5822 1.0858 0.6602 0.183 Uiso 0.8116(7) 1 calc R U P G 17
C192 C 0.7537(6) 1.08995(11) 0.56361(16) 0.0993(17) Uani 0.8116(7) 1 d . U P G 17
H192 H 0.6749 1.1012 0.5705 0.119 Uiso 0.8116(7) 1 calc R U P G 17
C193 C 0.7676(8) 1.0819(2) 0.5197(2) 0.149(3) Uani 0.8116(7) 1 d D U P G 17
H19M H 0.8035 1.0573 0.5161 0.223 Uiso 0.8116(7) 1 calc R U P G 17
H19N H 0.8193 1.1008 0.5086 0.223 Uiso 0.8116(7) 1 calc R U P G 17
H19O H 0.6883 1.0826 0.5080 0.223 Uiso 0.8116(7) 1 calc R U P G 17
C194 C 0.8690(9) 1.11918(18) 0.5671(2) 0.150(3) Uani 0.8116(7) 1 d D U P G 17
H19P H 0.9159 1.1185 0.5442 0.225 Uiso 0.8116(7) 1 calc R U P G 17
H19Q H 0.9200 1.1118 0.5878 0.225 Uiso 0.8116(7) 1 calc R U P G 17
H19R H 0.8388 1.1444 0.5712 0.225 Uiso 0.8116(7) 1 calc R U P G 17
Fe7A Fe 0.95435(18) 1.01638(5) 0.59795(5) 0.0454(4) Uiso 0.1884(7) 1 d . . P G 18
HF7A H 1.0015 1.0382 0.5657 0.054 Uiso 0.1884(7) 1 d R U P G 18
C602 C 0.8997(12) 0.9917(3) 0.6350(3) 0.042(3) Uiso 0.1884(7) 1 d . . P G 18
O20A O 0.8654(12) 0.9708(3) 0.6589(3) 0.069(3) Uiso 0.1884(7) 1 d . . P G 18
C601 C 1.0498(14) 1.0507(4) 0.6244(4) 0.051(3) Uiso 0.1884(7) 1 d . . P G 18
O21A O 1.0854(10) 1.0672(3) 0.6414(3) 0.054(2) Uiso 0.1884(7) 1 d . . P G 18
P13A P 0.7868(2) 1.05132(7) 0.59240(7) 0.0252(5) Uiso 0.1884(7) 1 d D . P G 18
C582 C 0.6711(8) 1.0135(2) 0.5825(2) 0.0183(17) Uiso 0.1884(7) 1 d . . P G 18
H58C H 0.6372 1.0039 0.6058 0.022 Uiso 0.1884(7) 1 calc R U P G 18
H58D H 0.6047 1.0236 0.5673 0.022 Uiso 0.1884(7) 1 calc R U P G 18
C588 C 1.0555(15) 0.9470(4) 0.5569(4) 0.058(4) Uiso 0.1884(7) 1 d . . P G 18
H58A H 1.0682 0.9269 0.5751 0.069 Uiso 0.1884(7) 1 calc R U P G 18
H58B H 1.1020 0.9409 0.5345 0.069 Uiso 0.1884(7) 1 calc R U P G 18
C589 C 0.7377(11) 1.0633(3) 0.6410(3) 0.078(5) Uiso 0.1884(7) 1 d D . P G 18
H589 H 0.7884 1.0836 0.6515 0.093 Uiso 0.1884(7) 1 calc R U P G 18
C590 C 0.7610(14) 1.0265(3) 0.6609(4) 0.054(3) Uiso 0.1884(7) 1 d D . P G 18
H59A H 0.7289 1.0060 0.6461 0.080 Uiso 0.1884(7) 1 calc R U P G 18
H59B H 0.7215 1.0268 0.6851 0.080 Uiso 0.1884(7) 1 calc R U P G 18
H59C H 0.8476 1.0231 0.6643 0.080 Uiso 0.1884(7) 1 calc R U P G 18
C591 C 0.6062(9) 1.0715(3) 0.6463(3) 0.038(2) Uiso 0.1884(7) 1 d D . P G 18
H59D H 0.5956 1.0869 0.6683 0.057 Uiso 0.1884(7) 1 calc R U P G 18
H59E H 0.5622 1.0482 0.6494 0.057 Uiso 0.1884(7) 1 calc R U P G 18
H59F H 0.5752 1.0847 0.6247 0.057 Uiso 0.1884(7) 1 calc R U P G 18
C592 C 0.6795(13) 1.0760(4) 0.5588(3) 0.120(9) Uiso 0.1884(7) 1 d D . P G 18
H592 H 0.6013 1.0830 0.5704 0.144 Uiso 0.1884(7) 1 calc R U P G 18
C593 C 0.6657(18) 1.0600(4) 0.5207(3) 0.078(5) Uiso 0.1884(7) 1 d D . P G 18
H59G H 0.5904 1.0688 0.5098 0.117 Uiso 0.1884(7) 1 calc R U P G 18
H59H H 0.6645 1.0329 0.5222 0.117 Uiso 0.1884(7) 1 calc R U P G 18
H59I H 0.7332 1.0679 0.5053 0.117 Uiso 0.1884(7) 1 calc R U P G 18
C594 C 0.7654(15) 1.1080(4) 0.5560(6) 0.093 Uiso 0.1884(7) 1 d D U P G 18
H59J H 0.7750 1.1195 0.5804 0.117 Uiso 0.1884(7) 1 calc R U P G 18
H59K H 0.7338 1.1264 0.5386 0.117 Uiso 0.1884(7) 1 calc R U P G 18
H59L H 0.8434 1.0990 0.5473 0.117 Uiso 0.1884(7) 1 calc R U P G 18
C181 C 0.8617(3) 0.97966(7) 0.56082(8) 0.0577(8) Uani 1 1 d . U . . .
C183 C 0.7373(3) 0.98101(9) 0.56076(9) 0.0617(9) Uani 1 1 d . . . . .
C184 C 0.6737(3) 0.95087(9) 0.54781(10) 0.0698(9) Uani 1 1 d . . . . .
H184 H 0.5885 0.9515 0.5487 0.084 Uiso 1 1 calc R U . . .
C185 C 0.7288(3) 0.92026(9) 0.53374(10) 0.0783(9) Uani 1 1 d . . . . .
C186 C 0.8526(4) 0.91806(9) 0.53452(11) 0.0959(12) Uani 1 1 d . . . . .
H186 H 0.8929 0.8961 0.5270 0.115 Uiso 1 1 calc R U . . .
C187 C 0.9169(3) 0.94919(9) 0.54675(10) 0.0737(10) Uani 1 1 d . U . . .
O19 O 0.6595(3) 0.89188(7) 0.51964(8) 0.1055(9) Uani 1 1 d D U . . .
H19 H 0.6368 0.8780 0.5369 0.158 Uiso 1 1 calc DR U . . .
P14 P 1.10113(12) 0.97861(3) 0.58441(4) 0.0843(4) Uani 0.8116(7) 1 d D U P G 17
C195 C 1.2457(4) 0.99314(11) 0.55457(15) 0.0843(4) Uani 0.8116(7) 1 d D U P G 17
H195 H 1.2154 0.9996 0.5294 0.101 Uiso 0.8116(7) 1 calc R U P G 17
C196 C 1.3061(7) 1.02602(16) 0.5684(3) 0.149(3) Uani 0.8116(7) 1 d D U P G 17
H19S H 1.3058 1.0453 0.5493 0.224 Uiso 0.8116(7) 1 calc R U P G 17
H19T H 1.3891 1.0198 0.5749 0.224 Uiso 0.8116(7) 1 calc R U P G 17
H19U H 1.2640 1.0352 0.5904 0.224 Uiso 0.8116(7) 1 calc R U P G 17
C197 C 1.3360(6) 0.96100(17) 0.5493(3) 0.161(4) Uani 0.8116(7) 1 d D U P G 17
H19V H 1.2937 0.9391 0.5400 0.241 Uiso 0.8116(7) 1 calc R U P G 17
H19W H 1.3979 0.9685 0.5316 0.241 Uiso 0.8116(7) 1 calc R U P G 17
H19X H 1.3737 0.9551 0.5731 0.241 Uiso 0.8116(7) 1 calc R U P G 17
C198 C 1.1114(6) 0.94943(19) 0.6249(2) 0.1458(16) Uani 0.8116(7) 1 d D U P G 17
H198 H 1.1819 0.9325 0.6219 0.175 Uiso 0.8116(7) 1 calc R U P G 17
C199 C 0.9982(6) 0.92558(19) 0.6285(2) 0.1458(16) Uani 0.8116(7) 1 d D U P G 17
H19Y H 0.9925 0.9159 0.6537 0.219 Uiso 0.8116(7) 1 calc R U P G 17
H19Z H 1.0023 0.9049 0.6111 0.219 Uiso 0.8116(7) 1 calc R U P G 17
H19' H 0.9273 0.9407 0.6231 0.219 Uiso 0.8116(7) 1 calc R U P G 17
C200 C 1.1347(7) 0.97433(19) 0.6579(2) 0.1458(16) Uani 0.8116(7) 1 d D U P G 17
H20G H 1.1690 0.9596 0.6781 0.219 Uiso 0.8116(7) 1 calc R U P G 17
H20H H 1.0590 0.9855 0.6660 0.219 Uiso 0.8116(7) 1 calc R U P G 17
H20I H 1.1911 0.9940 0.6509 0.219 Uiso 0.8116(7) 1 calc R U P G 17
P14A P 1.1028(3) 0.98400(8) 0.57331(8) 0.0371(6) Uiso 0.1884(7) 1 d D . P G 18
C595 C 1.2478(8) 1.0089(3) 0.5627(3) 0.045 Uiso 0.1884(7) 1 d D U P G 18
H595 H 1.2310 1.0312 0.5471 0.045 Uiso 0.1884(7) 1 calc R U P G 18
C596 C 1.3139(11) 1.0199(3) 0.5954(3) 0.045 Uiso 0.1884(7) 1 d D U P G 18
H59M H 1.2576 1.0289 0.6142 0.056 Uiso 0.1884(7) 1 calc R U P G 18
H59N H 1.3703 1.0398 0.5891 0.056 Uiso 0.1884(7) 1 calc R U P G 18
H59O H 1.3583 0.9986 0.6051 0.056 Uiso 0.1884(7) 1 calc R U P G 18
C597 C 1.3217(11) 0.9808(3) 0.5406(3) 0.045 Uiso 0.1884(7) 1 d D U P G 18
H59P H 1.3722 0.9663 0.5575 0.056 Uiso 0.1884(7) 1 calc R U P G 18
H59Q H 1.3726 0.9939 0.5229 0.056 Uiso 0.1884(7) 1 calc R U P G 18
H59R H 1.2675 0.9640 0.5273 0.056 Uiso 0.1884(7) 1 calc R U P G 18
C598 C 1.1561(10) 0.9428(3) 0.6077(3) 0.045 Uiso 0.1884(7) 1 d D U P G 18
H598 H 1.2308 0.9314 0.5974 0.045 Uiso 0.1884(7) 1 calc R U P G 18
C599 C 1.1841(12) 0.9578(3) 0.6460(3) 0.045 Uiso 0.1884(7) 1 d D U P G 18
H59S H 1.2508 0.9437 0.6568 0.056 Uiso 0.1884(7) 1 calc R U P G 18
H59T H 1.1131 0.9552 0.6618 0.056 Uiso 0.1884(7) 1 calc R U P G 18
H59U H 1.2063 0.9840 0.6443 0.056 Uiso 0.1884(7) 1 calc R U P G 18
C600 C 1.0605(10) 0.9130(3) 0.6101(4) 0.045 Uiso 0.1884(7) 1 d D U P G 18
H60A H 1.0471 0.9065 0.6360 0.056 Uiso 0.1884(7) 1 calc R U P G 18
H60B H 1.0868 0.8910 0.5965 0.056 Uiso 0.1884(7) 1 calc R U P G 18
H60C H 0.9855 0.9224 0.5993 0.056 Uiso 0.1884(7) 1 calc R U P G 18
Fe8 Fe 0.52690(5) 0.52205(2) 0.58232(2) 0.08489(18) Uani 1 1 d . . . . .
HF8 H 0.5592 0.5085 0.6197 0.102 Uiso 1 1 d DR U . H .
C231 C 0.4433(7) 0.5508(2) 0.6181(3) 0.1154(15) Uani 0.6322(13) 1 d . U P H 15
O24 O 0.3905(4) 0.57271(12) 0.63305(14) 0.1114(8) Uani 0.6322(13) 1 d . . P H 15
C631 C 0.4449(8) 0.5575(2) 0.6038(2) 0.0565(17) Uiso 0.3678(13) 1 d . . P H 16
O24A O 0.3885(10) 0.5822(3) 0.6117(3) 0.116(3) Uiso 0.3678(13) 1 d . . P H 16
C232 C 0.4962(5) 0.53825(13) 0.53651(17) 0.1154(15) Uani 1 1 d . . . . .
O23 O 0.4789(5) 0.54574(16) 0.50458(16) 0.207(2) Uani 1 1 d . U . . .
C211 C 0.6274(3) 0.48037(8) 0.56060(8) 0.0624(6) Uani 1 1 d . . . . .
C213 C 0.7500(3) 0.48152(8) 0.56020(8) 0.0624(6) Uani 1 1 d . U . . .
C214 C 0.8176(3) 0.45258(9) 0.54815(9) 0.0697(9) Uani 1 1 d . U . . .
H214 H 0.9028 0.4537 0.5493 0.084 Uiso 1 1 calc R U . . .
C215 C 0.7593(3) 0.42080(10) 0.53393(9) 0.0783(10) Uani 1 1 d . U . . .
C216 C 0.6388(4) 0.41917(10) 0.53320(12) 0.0929(12) Uani 1 1 d . . . . .
H216 H 0.5991 0.3976 0.5244 0.111 Uiso 1 1 calc R U . . .
C217 C 0.5711(3) 0.45048(10) 0.54589(9) 0.0753(10) Uani 1 1 d . . . . .
O22 O 0.8271(3) 0.39255(7) 0.51852(9) 0.1114(8) Uani 1 1 d D U . . .
H22 H 0.8558 0.3793 0.5355 0.167 Uiso 1 1 d DR U . . .
P15 P 0.70733(11) 0.54806(3) 0.59089(3) 0.0546(3) Uani 0.6322(13) 1 d . . P H 15
P16 P 0.38550(12) 0.48218(3) 0.57779(5) 0.0680(4) Uani 0.6322(13) 1 d D . P H 15
C212 C 0.8009(9) 0.5174(2) 0.5660(2) 0.115(3) Uani 0.6322(13) 1 d . U P H 15
H21A H 0.8193 0.5287 0.5417 0.138 Uiso 0.6322(13) 1 calc R U P H 15
H21B H 0.8776 0.5146 0.5795 0.138 Uiso 0.6322(13) 1 calc R U P H 15
C218 C 0.4372(5) 0.44442(12) 0.54979(16) 0.0650(14) Uani 0.6322(13) 1 d . . P H 15
H21C H 0.4205 0.4203 0.5619 0.078 Uiso 0.6322(13) 1 calc R U P H 15
H21D H 0.3975 0.4447 0.5253 0.078 Uiso 0.6322(13) 1 calc R U P H 15
C219 C 0.7509(5) 0.56991(15) 0.63591(15) 0.0726(15) Uani 0.6322(13) 1 d . U P H 15
H219 H 0.7065 0.5939 0.6385 0.087 Uiso 0.6322(13) 1 calc R U P H 15
C220 C 0.7112(7) 0.5435(2) 0.66773(17) 0.0908(15) Uani 0.6322(13) 1 d . U P H 15
H22A H 0.7665 0.5461 0.6886 0.136 Uiso 0.6322(13) 1 calc R U P H 15
H22B H 0.7124 0.5178 0.6589 0.136 Uiso 0.6322(13) 1 calc R U P H 15
H22C H 0.6297 0.5499 0.6756 0.136 Uiso 0.6322(13) 1 calc R U P H 15
C221 C 0.8816(6) 0.5779(2) 0.63549(18) 0.0908(15) Uani 0.6322(13) 1 d . U P H 15
H22D H 0.9259 0.5550 0.6304 0.136 Uiso 0.6322(13) 1 calc R U P H 15
H22E H 0.9061 0.5878 0.6596 0.136 Uiso 0.6322(13) 1 calc R U P H 15
H22F H 0.8991 0.5962 0.6163 0.136 Uiso 0.6322(13) 1 calc R U P H 15
C222 C 0.7181(11) 0.5909(2) 0.5610(2) 0.1266(15) Uani 0.6322(13) 1 d . U P H 15
H222 H 0.7947 0.6028 0.5693 0.152 Uiso 0.6322(13) 1 calc R U P H 15
C223 C 0.6417(10) 0.61859(19) 0.5611(2) 0.1266(15) Uani 0.6322(13) 1 d . U P H 15
H22H H 0.5611 0.6092 0.5556 0.190 Uiso 0.6322(13) 1 calc R U P H 15
H22I H 0.6652 0.6367 0.5423 0.190 Uiso 0.6322(13) 1 calc R U P H 15
H22J H 0.6418 0.6305 0.5854 0.190 Uiso 0.6322(13) 1 calc R U P H 15
C224 C 0.7552(14) 0.5713(3) 0.5212(3) 0.184(5) Uani 0.6322(13) 1 d . U P H 15
H22K H 0.8331 0.5590 0.5238 0.276 Uiso 0.6322(13) 1 calc R U P H 15
H22L H 0.7603 0.5904 0.5020 0.276 Uiso 0.6322(13) 1 calc R U P H 15
H22M H 0.6940 0.5530 0.5144 0.276 Uiso 0.6322(13) 1 calc R U P H 15
C225 C 0.3449(9) 0.44703(18) 0.6129(2) 0.1266(15) Uani 0.6322(13) 1 d D U P H 15
H225 H 0.2679 0.4344 0.6064 0.152 Uiso 0.6322(13) 1 calc R U P H 15
C226 C 0.4481(8) 0.41954(18) 0.6146(2) 0.1266(15) Uani 0.6322(13) 1 d D U P H 15
H22N H 0.4960 0.4241 0.6368 0.190 Uiso 0.6322(13) 1 calc R U P H 15
H22O H 0.4988 0.4225 0.5927 0.190 Uiso 0.6322(13) 1 calc R U P H 15
H22P H 0.4161 0.3942 0.6152 0.190 Uiso 0.6322(13) 1 calc R U P H 15
C227 C 0.3349(12) 0.4671(3) 0.6497(2) 0.163(4) Uani 0.6322(13) 1 d D U P H 15
H22Q H 0.3186 0.4491 0.6693 0.245 Uiso 0.6322(13) 1 calc R U P H 15
H22R H 0.2694 0.4852 0.6486 0.245 Uiso 0.6322(13) 1 calc R U P H 15
H22S H 0.4105 0.4800 0.6550 0.245 Uiso 0.6322(13) 1 calc R U P H 15
C228 C 0.2349(6) 0.5006(2) 0.5573(2) 0.1127(16) Uani 0.6322(13) 1 d D U P H 15
H228 H 0.2526 0.5196 0.5380 0.135 Uiso 0.6322(13) 1 calc R U P H 15
C229 C 0.1725(7) 0.5196(2) 0.5905(2) 0.1127(16) Uani 0.6322(13) 1 d D U P H 15
H22T H 0.0861 0.5213 0.5857 0.169 Uiso 0.6322(13) 1 calc R U P H 15
H22U H 0.2055 0.5446 0.5939 0.169 Uiso 0.6322(13) 1 calc R U P H 15
H22V H 0.1864 0.5049 0.6129 0.169 Uiso 0.6322(13) 1 calc R U P H 15
C230 C 0.1668(7) 0.4699(2) 0.5407(2) 0.1127(16) Uani 0.6322(13) 1 d D U P H 15
H23A H 0.0886 0.4791 0.5323 0.169 Uiso 0.6322(13) 1 calc R U P H 15
H23B H 0.1548 0.4504 0.5592 0.169 Uiso 0.6322(13) 1 calc R U P H 15
H23C H 0.2114 0.4599 0.5197 0.169 Uiso 0.6322(13) 1 calc R U P H 15
P15A P 0.6858(3) 0.55064(7) 0.58559(7) 0.0732(6) Uiso 0.3678(13) 1 d D . P H 16
P16A P 0.3908(3) 0.47377(8) 0.58707(8) 0.0784(7) Uiso 0.3678(13) 1 d D . P H 16
C612 C 0.8117(6) 0.51479(16) 0.58022(16) 0.0357(12) Uiso 0.3678(13) 1 d . . P H 16
H61A H 0.8784 0.5249 0.5652 0.043 Uiso 0.3678(13) 1 calc R U P H 16
H61B H 0.8434 0.5071 0.6046 0.043 Uiso 0.3678(13) 1 calc R U P H 16
C618 C 0.4460(8) 0.4566(2) 0.5383(2) 0.0603(19) Uiso 0.3678(13) 1 d D . P H 16
H61C H 0.4050 0.4335 0.5307 0.072 Uiso 0.3678(13) 1 calc R U P H 16
H61D H 0.4342 0.4758 0.5191 0.072 Uiso 0.3678(13) 1 calc R U P H 16
C619 C 0.7460(9) 0.5521(3) 0.6341(2) 0.089(3) Uiso 0.3678(13) 1 d D . P H 16
H619 H 0.6831 0.5663 0.6479 0.107 Uiso 0.3678(13) 1 calc R U P H 16
C620 C 0.7537(14) 0.5162(3) 0.6545(4) 0.112(3) Uiso 0.3678(13) 1 d D . P H 16
H62E H 0.6806 0.5126 0.6691 0.167 Uiso 0.3678(13) 1 calc R U P H 16
H62F H 0.8235 0.5167 0.6710 0.167 Uiso 0.3678(13) 1 calc DR U P H 16
H62G H 0.7623 0.4958 0.6369 0.167 Uiso 0.3678(13) 1 calc R U P H 16
C621 C 0.8622(10) 0.5686(4) 0.6481(4) 0.112(3) Uiso 0.3678(13) 1 d D . P H 16
H62H H 0.9194 0.5707 0.6276 0.167 Uiso 0.3678(13) 1 calc R U P H 16
H62I H 0.8958 0.5525 0.6673 0.167 Uiso 0.3678(13) 1 calc R U P H 16
H62J H 0.8468 0.5933 0.6583 0.167 Uiso 0.3678(13) 1 calc R U P H 16
C622 C 0.7460(8) 0.5892(2) 0.5657(2) 0.063(2) Uiso 0.3678(13) 1 d D . P H 16
H622 H 0.8315 0.5912 0.5738 0.076 Uiso 0.3678(13) 1 calc R U P H 16
C623 C 0.6788(15) 0.6223(3) 0.5803(5) 0.135(6) Uiso 0.3678(13) 1 d D . P H 16
H62K H 0.7147 0.6450 0.5706 0.203 Uiso 0.3678(13) 1 calc R U P H 16
H62L H 0.6834 0.6225 0.6073 0.203 Uiso 0.3678(13) 1 calc R U P H 16
H62M H 0.5946 0.6208 0.5727 0.203 Uiso 0.3678(13) 1 calc R U P H 16
C624 C 0.7424(12) 0.5926(3) 0.5245(2) 0.089(3) Uiso 0.3678(13) 1 d D . P H 16
H62N H 0.7094 0.5698 0.5138 0.134 Uiso 0.3678(13) 1 calc R U P H 16
H62O H 0.8239 0.5965 0.5151 0.134 Uiso 0.3678(13) 1 calc R U P H 16
H62P H 0.6916 0.6136 0.5176 0.134 Uiso 0.3678(13) 1 calc R U P H 16
C625 C 0.3898(8) 0.4455(3) 0.6311(2) 0.078(2) Uiso 0.3678(13) 1 d D . P H 16
H625 H 0.3245 0.4265 0.6306 0.094 Uiso 0.3678(13) 1 calc R U P H 16
C626 C 0.5087(8) 0.4276(3) 0.6342(3) 0.075(2) Uiso 0.3678(13) 1 d D . P H 16
H62Q H 0.5670 0.4455 0.6439 0.113 Uiso 0.3678(13) 1 calc R U P H 16
H62R H 0.5346 0.4190 0.6098 0.113 Uiso 0.3678(13) 1 calc R U P H 16
H62S H 0.5035 0.4064 0.6511 0.113 Uiso 0.3678(13) 1 calc R U P H 16
C627 C 0.3781(9) 0.4699(2) 0.6642(2) 0.067(2) Uiso 0.3678(13) 1 d D . P H 16
H62T H 0.4514 0.4846 0.6672 0.100 Uiso 0.3678(13) 1 calc R U P H 16
H62U H 0.3657 0.4546 0.6862 0.100 Uiso 0.3678(13) 1 calc R U P H 16
H62V H 0.3094 0.4866 0.6609 0.100 Uiso 0.3678(13) 1 calc R U P H 16
C628 C 0.2250(7) 0.4859(2) 0.5819(3) 0.076(2) Uiso 0.3678(13) 1 d D . P H 16
H628 H 0.1913 0.4864 0.6075 0.092 Uiso 0.3678(13) 1 calc R U P H 16
C629 C 0.1549(14) 0.4563(3) 0.5612(4) 0.126(5) Uiso 0.3678(13) 1 d D . P H 16
H62W H 0.1047 0.4681 0.5424 0.188 Uiso 0.3678(13) 1 calc R U P H 16
H62X H 0.1039 0.4427 0.5786 0.188 Uiso 0.3678(13) 1 calc R U P H 16
H62Y H 0.2110 0.4391 0.5494 0.188 Uiso 0.3678(13) 1 calc R U P H 16
C630 C 0.1934(15) 0.5227(3) 0.5648(4) 0.120(5) Uiso 0.3678(13) 1 d D . P H 16
H63A H 0.1912 0.5419 0.5840 0.180 Uiso 0.3678(13) 1 calc R U P H 16
H63B H 0.1145 0.5210 0.5530 0.180 Uiso 0.3678(13) 1 calc R U P H 16
H63C H 0.2540 0.5293 0.5463 0.180 Uiso 0.3678(13) 1 calc R U P H 16
Fe9 Fe 0.53687(10) 0.37413(3) 0.26509(2) 0.1098(3) Uani 0.7262(9) 1 d . . P I 1
HF9 H 0.6389 0.4006 0.2682 0.132 Uiso 0.7262(9) 1 d R U P I 1
C262 C 0.4105(7) 0.3423(2) 0.26185(18) 0.1203(18) Uani 0.7262(9) 1 d . . P I 1
O27 O 0.3339(5) 0.31702(11) 0.25819(14) 0.1176(16) Uani 0.7262(9) 1 d . . P I 1
C261 C 0.5491(8) 0.3833(2) 0.21761(18) 0.1203(18) Uani 0.7262(9) 1 d . U P I 1
P17 P 0.70199(17) 0.34204(4) 0.27453(4) 0.0973(5) Uani 0.7262(9) 1 d . U P I 1
C249 C 0.6814(10) 0.2908(2) 0.2779(2) 0.1354(18) Uani 0.7262(9) 1 d . U P I 1
H249 H 0.7601 0.2796 0.2852 0.162 Uiso 0.7262(9) 1 calc R U P I 1
C250 C 0.6562(10) 0.2800(2) 0.2364(2) 0.1354(18) Uani 0.7262(9) 1 d . U P I 1
H25G H 0.5733 0.2865 0.2300 0.203 Uiso 0.7262(9) 1 calc R U P I 1
H25H H 0.6680 0.2533 0.2331 0.203 Uiso 0.7262(9) 1 calc R U P I 1
H25I H 0.7115 0.2936 0.2203 0.203 Uiso 0.7262(9) 1 calc R U P I 1
C251 C 0.5837(10) 0.2754(2) 0.3045(2) 0.1354(18) Uani 0.7262(9) 1 d . U P I 1
H25J H 0.5044 0.2839 0.2963 0.203 Uiso 0.7262(9) 1 calc R U P I 1
H25K H 0.5992 0.2844 0.3295 0.203 Uiso 0.7262(9) 1 calc R U P I 1
H25L H 0.5861 0.2482 0.3042 0.203 Uiso 0.7262(9) 1 calc R U P I 1
C252 C 0.8198(8) 0.3527(2) 0.2412(2) 0.166(2) Uani 0.7262(9) 1 d D U P I 1
H252 H 0.7938 0.3481 0.2152 0.200 Uiso 0.7262(9) 1 calc R U P I 1
C253 C 0.9272(8) 0.3303(3) 0.2517(2) 0.166(2) Uani 0.7262(9) 1 d D U P I 1
H25A H 0.9908 0.3340 0.2334 0.249 Uiso 0.7262(9) 1 calc R U P I 1
H25B H 0.9054 0.3040 0.2526 0.249 Uiso 0.7262(9) 1 calc R U P I 1
H25C H 0.9560 0.3382 0.2761 0.249 Uiso 0.7262(9) 1 calc R U P I 1
C254 C 0.8621(10) 0.3912(2) 0.2469(2) 0.166(2) Uani 0.7262(9) 1 d D U P I 1
H25D H 0.8909 0.3941 0.2723 0.249 Uiso 0.7262(9) 1 calc R U P I 1
H25E H 0.7957 0.4085 0.2425 0.249 Uiso 0.7262(9) 1 calc R U P I 1
H25F H 0.9276 0.3966 0.2297 0.249 Uiso 0.7262(9) 1 calc R U P I 1
Fe9A Fe 0.5861(2) 0.38278(6) 0.26562(6) 0.0790(5) Uiso 0.2738(9) 1 d . . P I 2
HF9A H 0.4950 0.3518 0.2674 0.095 Uiso 0.2738(9) 1 d R U P I 2
C662 C 0.6855(12) 0.4169(3) 0.2648(4) 0.069(3) Uiso 0.2738(9) 1 d . . P I 2
O27A O 0.7556(11) 0.4387(3) 0.2636(3) 0.095(3) Uiso 0.2738(9) 1 d . . P I 2
C661 C 0.5798(10) 0.3700(3) 0.2155(3) 0.053(2) Uiso 0.2738(9) 1 d . . P I 2
P17A P 0.7119(4) 0.32811(12) 0.27858(12) 0.0894(11) Uiso 0.2738(9) 1 d D . P I 2
C649 C 0.6477(15) 0.2796(3) 0.2787(3) 0.143(8) Uiso 0.2738(9) 1 d D . P I 2
H649 H 0.7141 0.2648 0.2901 0.171 Uiso 0.2738(9) 1 calc R U P I 2
C650 C 0.6307(18) 0.2606(4) 0.2424(3) 0.104(5) Uiso 0.2738(9) 1 d D . P I 2
H65P H 0.6981 0.2665 0.2261 0.155 Uiso 0.2738(9) 1 calc R U P I 2
H65Q H 0.5556 0.2690 0.2311 0.155 Uiso 0.2738(9) 1 calc R U P I 2
H65R H 0.6272 0.2337 0.2463 0.155 Uiso 0.2738(9) 1 calc R U P I 2
C651 C 0.5716(12) 0.2893(4) 0.3115(3) 0.077(3) Uiso 0.2738(9) 1 d D . P I 2
H65S H 0.4981 0.3017 0.3032 0.115 Uiso 0.2738(9) 1 calc R U P I 2
H65T H 0.6165 0.3059 0.3279 0.115 Uiso 0.2738(9) 1 calc R U P I 2
H65U H 0.5505 0.2666 0.3249 0.115 Uiso 0.2738(9) 1 calc R U P I 2
C652 C 0.8524(8) 0.3343(2) 0.2500(2) 0.054(2) Uiso 0.2738(9) 1 d D . P I 2
H652 H 0.8920 0.3507 0.2686 0.065 Uiso 0.2738(9) 1 calc R U P I 2
C653 C 0.9302(12) 0.3015(3) 0.2590(4) 0.084(4) Uiso 0.2738(9) 1 d D . P I 2
H65A H 0.9203 0.2950 0.2851 0.126 Uiso 0.2738(9) 1 calc R U P I 2
H65B H 1.0144 0.3078 0.2543 0.126 Uiso 0.2738(9) 1 calc R U P I 2
H65C H 0.9068 0.2804 0.2436 0.126 Uiso 0.2738(9) 1 calc R U P I 2
C654 C 0.890(2) 0.3570(4) 0.2189(4) 0.148(8) Uiso 0.2738(9) 1 d D . P I 2
H65D H 0.9182 0.3810 0.2278 0.222 Uiso 0.2738(9) 1 calc R U P I 2
H65E H 0.8214 0.3607 0.2022 0.222 Uiso 0.2738(9) 1 calc R U P I 2
H65F H 0.9545 0.3444 0.2056 0.222 Uiso 0.2738(9) 1 calc R U P I 2
O26 O 0.5655(4) 0.37402(12) 0.18681(8) 0.1257(10) Uani 1 1 d . U . . .
C248 C 0.3329(5) 0.39935(15) 0.31816(14) 0.1103(17) Uani 1 1 d . . . . .
H24C H 0.2859 0.4187 0.3310 0.132 Uiso 1 1 calc R U . I 1
H24D H 0.2796 0.3779 0.3134 0.132 Uiso 1 1 calc R U . I 1
C241 C 0.5428(5) 0.37480(12) 0.32068(11) 0.0955(10) Uani 1 1 d . . . . .
C242 C 0.7542(5) 0.34953(15) 0.32225(12) 0.1024(15) Uani 1 1 d . U . . .
H24A H 0.7826 0.3260 0.3334 0.123 Uiso 1 1 calc R U . I 1
H24B H 0.8200 0.3680 0.3231 0.123 Uiso 1 1 calc R U . I 1
C243 C 0.6416(5) 0.36415(12) 0.34226(11) 0.0955(10) Uani 1 1 d . U . . .
C244 C 0.6412(4) 0.36391(10) 0.38024(10) 0.0782(11) Uani 1 1 d . U . . .
H244 H 0.7098 0.3564 0.3939 0.094 Uiso 1 1 calc R U . . .
C245 C 0.5333(4) 0.37546(11) 0.39831(9) 0.0803(11) Uani 1 1 d . U . . .
C246 C 0.4314(5) 0.38450(12) 0.37975(11) 0.1007(15) Uani 1 1 d . U . . .
H246 H 0.3582 0.3886 0.3926 0.121 Uiso 1 1 calc R U . . .
C247 C 0.4367(4) 0.38764(12) 0.34163(10) 0.0929(14) Uani 1 1 d . U . . .
O25 O 0.5254(4) 0.37414(12) 0.43717(8) 0.1257(10) Uani 1 1 d . . . . .
H25 H 0.5927 0.3694 0.4465 0.189 Uiso 1 1 d R U . . .
P18 P 0.3910(2) 0.41752(5) 0.27447(4) 0.1064(6) Uani 0.7262(9) 1 d D . P I 1
C255 C 0.4190(7) 0.46732(17) 0.27968(16) 0.1192(15) Uani 0.7262(9) 1 d D U P I 1
H255 H 0.3426 0.4815 0.2832 0.143 Uiso 0.7262(9) 1 calc R U P I 1
C256 C 0.4838(11) 0.4795(2) 0.2458(3) 0.203(4) Uani 0.7262(9) 1 d D U P I 1
H25M H 0.4490 0.4673 0.2242 0.304 Uiso 0.7262(9) 1 calc R U P I 1
H25N H 0.5688 0.4728 0.2479 0.304 Uiso 0.7262(9) 1 calc R U P I 1
H25O H 0.4764 0.5065 0.2432 0.304 Uiso 0.7262(9) 1 calc R U P I 1
C257 C 0.5048(7) 0.47160(18) 0.3137(2) 0.161(2) Uani 0.7262(9) 1 d D U P I 1
H25P H 0.5457 0.4956 0.3125 0.241 Uiso 0.7262(9) 1 calc R U P I 1
H25Q H 0.5644 0.4516 0.3135 0.241 Uiso 0.7262(9) 1 calc R U P I 1
H25R H 0.4578 0.4702 0.3365 0.241 Uiso 0.7262(9) 1 calc R U P I 1
C258 C 0.2595(7) 0.41310(19) 0.24449(17) 0.1192(15) Uani 0.7262(9) 1 d D U P I 1
H258 H 0.2245 0.3878 0.2481 0.143 Uiso 0.7262(9) 1 calc R U P I 1
C259 C 0.2586(11) 0.4217(3) 0.2043(2) 0.174(4) Uani 0.7262(9) 1 d D U P I 1
H25S H 0.2032 0.4049 0.1916 0.262 Uiso 0.7262(9) 1 calc R U P I 1
H25T H 0.3396 0.4185 0.1942 0.262 Uiso 0.7262(9) 1 calc R U P I 1
H25U H 0.2326 0.4474 0.2005 0.262 Uiso 0.7262(9) 1 calc R U P I 1
C260 C 0.1627(7) 0.4425(3) 0.2556(2) 0.176(4) Uani 0.7262(9) 1 d D U P I 1
H26A H 0.1977 0.4674 0.2545 0.264 Uiso 0.7262(9) 1 calc R U P I 1
H26B H 0.1351 0.4375 0.2808 0.264 Uiso 0.7262(9) 1 calc R U P I 1
H26C H 0.0945 0.4409 0.2386 0.264 Uiso 0.7262(9) 1 calc R U P I 1
P18A P 0.4055(3) 0.40347(8) 0.27015(8) 0.0600(6) Uiso 0.2738(9) 1 d D . P I 2
C655 C 0.3999(14) 0.4521(4) 0.2688(3) 0.090(3) Uiso 0.2738(9) 1 d D . P I 2
H655 H 0.3120 0.4560 0.2730 0.108 Uiso 0.2738(9) 1 calc R U P I 2
C656 C 0.4483(14) 0.4682(4) 0.3037(3) 0.090(3) Uiso 0.2738(9) 1 d D . P I 2
H65G H 0.3855 0.4828 0.3159 0.134 Uiso 0.2738(9) 1 calc R U P I 2
H65H H 0.5167 0.4843 0.2980 0.134 Uiso 0.2738(9) 1 calc R U P I 2
H65I H 0.4745 0.4482 0.3201 0.134 Uiso 0.2738(9) 1 calc R U P I 2
C657 C 0.4144(16) 0.4721(4) 0.2324(3) 0.090(4) Uiso 0.2738(9) 1 d D . P I 2
H65J H 0.4564 0.4956 0.2365 0.134 Uiso 0.2738(9) 1 calc R U P I 2
H65K H 0.3351 0.4770 0.2218 0.134 Uiso 0.2738(9) 1 calc R U P I 2
H65L H 0.4610 0.4566 0.2155 0.134 Uiso 0.2738(9) 1 calc R U P I 2
C658 C 0.2893(10) 0.3889(3) 0.2346(4) 0.097(3) Uiso 0.2738(9) 1 d D . P I 2
H658 H 0.3177 0.3981 0.2100 0.117 Uiso 0.2738(9) 1 calc R U P I 2
C659 C 0.2752(12) 0.3490(2) 0.2316(4) 0.071(3) Uiso 0.2738(9) 1 d D . P I 2
H65M H 0.3526 0.3377 0.2256 0.106 Uiso 0.2738(9) 1 calc R U P I 2
H65N H 0.2169 0.3433 0.2122 0.106 Uiso 0.2738(9) 1 calc R U P I 2
H65O H 0.2464 0.3391 0.2552 0.106 Uiso 0.2738(9) 1 calc R U P I 2
C660 C 0.1800(11) 0.4108(4) 0.2444(5) 0.097(3) Uiso 0.2738(9) 1 d D . P I 2
H66A H 0.1339 0.3975 0.2632 0.146 Uiso 0.2738(9) 1 calc R U P I 2
H66B H 0.1302 0.4143 0.2224 0.146 Uiso 0.2738(9) 1 calc R U P I 2
H66C H 0.2042 0.4351 0.2541 0.146 Uiso 0.2738(9) 1 calc R U P I 2
Fe10 Fe 0.92131(11) 0.87543(3) 0.26552(2) 0.1062(4) Uani 0.6305(9) 1 d . . P J 9
HF10 H 1.0090 0.8442 0.2647 0.127 Uiso 0.6305(9) 1 d R U P J 9
C292 C 0.8100(8) 0.9154(2) 0.2651(2) 0.1138(19) Uani 0.6305(9) 1 d . U P J 9
O30 O 0.7418(5) 0.93688(17) 0.26170(12) 0.1136(9) Uani 0.6305(9) 1 d . U P J 9
C291 C 0.9461(8) 0.8857(2) 0.2162(2) 0.1138(19) Uani 0.6305(9) 1 d . U P J 9
O28 O 0.9185(5) 0.88011(17) 0.18662(12) 0.1136(9) Uani 0.6305(9) 1 d . U P J 9
Fe20 Fe 0.97615(14) 0.87729(4) 0.26415(4) 0.0765(4) Uiso 0.3695(9) 1 d . . P J 10
HF20 H 0.8969 0.9109 0.2672 0.092 Uiso 0.3695(9) 1 d R U P J 10
C692 C 1.0665(9) 0.8377(2) 0.2594(3) 0.068(2) Uiso 0.3695(9) 1 d . . P J 10
O30A O 1.1464(7) 0.81858(19) 0.2579(2) 0.0817(18) Uiso 0.3695(9) 1 d . . P J 10
C691 C 0.9164(9) 0.8732(2) 0.2165(2) 0.064(2) Uiso 0.3695(9) 1 d . . P J 10
O28A O 0.9362(11) 0.8576(3) 0.1869(3) 0.126(3) Uiso 0.3695(9) 1 d . . P J 10
C271 C 0.9428(5) 0.87499(12) 0.32031(11) 0.0941(15) Uani 1 1 d . . . . .
C273 C 0.8427(5) 0.86412(12) 0.34206(10) 0.0929(13) Uani 1 1 d . . . . .
C274 C 0.8469(4) 0.86448(11) 0.38025(10) 0.0800(11) Uani 1 1 d . . . . .
H274 H 0.7779 0.8580 0.3942 0.096 Uiso 1 1 calc R U . . .
C275 C 0.9563(4) 0.87476(11) 0.39876(9) 0.0811(11) Uani 1 1 d . . . . .
C276 C 1.0587(5) 0.88448(11) 0.38007(10) 0.0901(14) Uani 1 1 d . . . . .
H276 H 1.1333 0.8889 0.3920 0.108 Uiso 1 1 calc R U . . .
C277 C 1.0426(5) 0.88742(14) 0.34092(10) 0.1036(16) Uani 1 1 d . . . . .
C278 C 1.1552(6) 0.89896(17) 0.31831(13) 0.1339(19) Uani 1 1 d . . . . .
H27C H 1.2139 0.8785 0.3162 0.161 Uiso 1 1 calc R U . J 9
H27D H 1.1950 0.9212 0.3288 0.161 Uiso 1 1 calc R U . J 9
O29 O 0.9606(3) 0.87438(11) 0.43688(8) 0.1136(9) Uani 1 1 d . . . . .
H29 H 0.9652 0.8524 0.4443 0.170 Uiso 1 1 calc R U . . .
P19 P 0.77310(17) 0.83483(6) 0.27758(4) 0.0923(5) Uani 0.6305(9) 1 d D . P J 9
C272 C 0.7273(8) 0.84567(19) 0.32370(19) 0.100(2) Uani 0.6305(9) 1 d . . P J 9
H27A H 0.6589 0.8632 0.3236 0.120 Uiso 0.6305(9) 1 calc R U P J 9
H27B H 0.7035 0.8229 0.3372 0.120 Uiso 0.6305(9) 1 calc R U P J 9
C279 C 0.8065(8) 0.7855(2) 0.28074(16) 0.118(3) Uani 0.6305(9) 1 d D U P J 9
H279 H 0.7326 0.7725 0.2896 0.142 Uiso 0.6305(9) 1 calc R U P J 9
C280 C 0.8285(12) 0.7739(3) 0.2408(2) 0.155(4) Uani 0.6305(9) 1 d D U P J 9
H28A H 0.9145 0.7753 0.2354 0.232 Uiso 0.6305(9) 1 calc R U P J 9
H28B H 0.7845 0.7904 0.2242 0.232 Uiso 0.6305(9) 1 calc R U P J 9
H28C H 0.8006 0.7483 0.2373 0.232 Uiso 0.6305(9) 1 calc R U P J 9
C281 C 0.9054(8) 0.7797(3) 0.3094(2) 0.128(3) Uani 0.6305(9) 1 d D U P J 9
H28D H 0.9839 0.7835 0.2978 0.192 Uiso 0.6305(9) 1 calc R U P J 9
H28E H 0.9006 0.7543 0.3191 0.192 Uiso 0.6305(9) 1 calc R U P J 9
H28F H 0.8951 0.7974 0.3296 0.192 Uiso 0.6305(9) 1 calc R U P J 9
C282 C 0.6428(7) 0.8447(2) 0.2475(2) 0.149(2) Uani 0.6305(9) 1 d D U P J 9
H282 H 0.6688 0.8387 0.2217 0.179 Uiso 0.6305(9) 1 calc R U P J 9
C283 C 0.5551(7) 0.8162(2) 0.25784(19) 0.141(2) Uani 0.6305(9) 1 d D U P J 9
H28G H 0.4745 0.8243 0.2505 0.212 Uiso 0.6305(9) 1 calc R U P J 9
H28H H 0.5575 0.8124 0.2846 0.212 Uiso 0.6305(9) 1 calc R U P J 9
H28I H 0.5747 0.7929 0.2453 0.212 Uiso 0.6305(9) 1 calc R U P J 9
C284 C 0.6223(9) 0.8859(2) 0.2485(2) 0.149(2) Uani 0.6305(9) 1 d D U P J 9
H28J H 0.6910 0.8987 0.2374 0.224 Uiso 0.6305(9) 1 calc R U P J 9
H28K H 0.6133 0.8940 0.2742 0.224 Uiso 0.6305(9) 1 calc R U P J 9
H28L H 0.5493 0.8920 0.2347 0.224 Uiso 0.6305(9) 1 calc R U P J 9
P19A P 0.8001(2) 0.84599(6) 0.27133(6) 0.0613(5) Uiso 0.3695(9) 1 d D . P J 10
C672 C 0.7343(9) 0.8573(3) 0.3185(3) 0.068(2) Uiso 0.3695(9) 1 d . . P J 10
H67A H 0.6827 0.8796 0.3173 0.082 Uiso 0.3695(9) 1 calc R U P J 10
H67B H 0.6865 0.8362 0.3281 0.082 Uiso 0.3695(9) 1 calc R U P J 10
C679 C 0.8154(11) 0.7955(3) 0.2669(3) 0.105(4) Uiso 0.3695(9) 1 d D U P J 10
H679 H 0.7334 0.7846 0.2699 0.127 Uiso 0.3695(9) 1 calc R U P J 10
C680 C 0.8602(14) 0.7838(4) 0.2299(3) 0.112(4) Uiso 0.3695(9) 1 d D U P J 10
H68E H 0.8467 0.7572 0.2266 0.168 Uiso 0.3695(9) 1 calc R U P J 10
H68F H 0.9463 0.7891 0.2281 0.168 Uiso 0.3695(9) 1 calc R U P J 10
H68G H 0.8172 0.7976 0.2107 0.168 Uiso 0.3695(9) 1 calc R U P J 10
C681 C 0.8910(13) 0.7808(4) 0.2977(3) 0.122(5) Uiso 0.3695(9) 1 d D U P J 10
H68H H 0.8682 0.7551 0.3029 0.183 Uiso 0.3695(9) 1 calc R U P J 10
H68I H 0.8787 0.7960 0.3198 0.183 Uiso 0.3695(9) 1 calc R U P J 10
H68J H 0.9758 0.7817 0.2905 0.183 Uiso 0.3695(9) 1 calc R U P J 10
C682 C 0.6467(9) 0.8318(4) 0.2513(4) 0.157(4) Uiso 0.3695(9) 1 d D . P J 10
H682 H 0.6608 0.8076 0.2386 0.189 Uiso 0.3695(9) 1 calc R U P J 10
C683 C 0.6190(18) 0.8591(4) 0.2208(4) 0.157(4) Uiso 0.3695(9) 1 d D . P J 10
H68K H 0.6932 0.8656 0.2079 0.236 Uiso 0.3695(9) 1 calc R U P J 10
H68L H 0.5833 0.8816 0.2314 0.236 Uiso 0.3695(9) 1 calc R U P J 10
H68M H 0.5624 0.8479 0.2034 0.236 Uiso 0.3695(9) 1 calc R U P J 10
C684 C 0.5216(12) 0.8288(5) 0.2682(5) 0.157(4) Uiso 0.3695(9) 1 d D . P J 10
H68N H 0.5231 0.8108 0.2885 0.236 Uiso 0.3695(9) 1 calc R U P J 10
H68O H 0.4646 0.8205 0.2493 0.236 Uiso 0.3695(9) 1 calc R U P J 10
H68P H 0.4968 0.8531 0.2776 0.236 Uiso 0.3695(9) 1 calc R U P J 10
P20 P 1.07824(16) 0.90943(7) 0.27225(5) 0.1022(7) Uani 0.6305(9) 1 d D . P J 9
C285 C 1.0548(10) 0.9629(2) 0.2716(2) 0.156(3) Uani 0.6305(9) 1 d D U P J 9
H285 H 1.1337 0.9755 0.2757 0.188 Uiso 0.6305(9) 1 calc R U P J 9
C286 C 0.9667(10) 0.9758(3) 0.3005(3) 0.156(3) Uani 0.6305(9) 1 d D U P J 9
H28M H 0.8875 0.9651 0.2953 0.234 Uiso 0.6305(9) 1 calc R U P J 9
H28N H 0.9614 1.0029 0.3001 0.234 Uiso 0.6305(9) 1 calc R U P J 9
H28O H 0.9938 0.9676 0.3249 0.234 Uiso 0.6305(9) 1 calc R U P J 9
C287 C 1.0011(10) 0.9757(2) 0.2348(2) 0.143(3) Uani 0.6305(9) 1 d D U P J 9
H28P H 0.9722 1.0012 0.2371 0.214 Uiso 0.6305(9) 1 calc R U P J 9
H28Q H 0.9341 0.9594 0.2280 0.214 Uiso 0.6305(9) 1 calc R U P J 9
H28R H 1.0629 0.9745 0.2155 0.214 Uiso 0.6305(9) 1 calc R U P J 9
C288 C 1.1994(7) 0.8959(2) 0.2367(2) 0.138(2) Uani 0.6305(9) 1 d D U P J 9
H288 H 1.1688 0.9028 0.2117 0.165 Uiso 0.6305(9) 1 calc R U P J 9
C289 C 1.2285(9) 0.8535(2) 0.2361(2) 0.138(2) Uani 0.6305(9) 1 d D U P J 9
H28S H 1.1560 0.8395 0.2297 0.207 Uiso 0.6305(9) 1 calc R U P J 9
H28T H 1.2568 0.8458 0.2606 0.207 Uiso 0.6305(9) 1 calc R U P J 9
H28U H 1.2911 0.8486 0.2178 0.207 Uiso 0.6305(9) 1 calc R U P J 9
C290 C 1.3210(7) 0.9145(3) 0.2419(2) 0.138(2) Uani 0.6305(9) 1 d D U P J 9
H29A H 1.3647 0.9144 0.2184 0.207 Uiso 0.6305(9) 1 calc R U P J 9
H29B H 1.3673 0.9010 0.2605 0.207 Uiso 0.6305(9) 1 calc R U P J 9
H29C H 1.3091 0.9402 0.2500 0.207 Uiso 0.6305(9) 1 calc R U P J 9
P20A P 1.1187(3) 0.91799(7) 0.27580(8) 0.0774(6) Uiso 0.3695(9) 1 d D . P J 10
C685 C 1.0796(10) 0.9676(3) 0.2860(2) 0.096(3) Uiso 0.3695(9) 1 d D . P J 10
H685 H 1.1543 0.9820 0.2913 0.115 Uiso 0.3695(9) 1 calc R U P J 10
C686 C 0.9945(10) 0.9707(3) 0.3177(3) 0.087(3) Uiso 0.3695(9) 1 d D . P J 10
H68Q H 0.9821 0.9970 0.3237 0.130 Uiso 0.3695(9) 1 calc R U P J 10
H68R H 1.0281 0.9579 0.3392 0.130 Uiso 0.3695(9) 1 calc R U P J 10
H68S H 0.9175 0.9594 0.3111 0.130 Uiso 0.3695(9) 1 calc R U P J 10
C687 C 1.0215(14) 0.9817(4) 0.2508(3) 0.116(4) Uiso 0.3695(9) 1 d D . P J 10
H68T H 1.0417 1.0079 0.2473 0.174 Uiso 0.3695(9) 1 calc R U P J 10
H68U H 0.9341 0.9790 0.2526 0.174 Uiso 0.3695(9) 1 calc R U P J 10
H68V H 1.0510 0.9673 0.2297 0.174 Uiso 0.3695(9) 1 calc R U P J 10
C688 C 1.2430(10) 0.9191(3) 0.2434(2) 0.103(3) Uiso 0.3695(9) 1 d D . P J 10
H688 H 1.2911 0.8961 0.2480 0.124 Uiso 0.3695(9) 1 calc R U P J 10
C689 C 1.2385(12) 0.9238(3) 0.2040(2) 0.091(3) Uiso 0.3695(9) 1 d D . P J 10
H68W H 1.2884 0.9048 0.1922 0.137 Uiso 0.3695(9) 1 calc R U P J 10
H68X H 1.2686 0.9485 0.1975 0.137 Uiso 0.3695(9) 1 calc R U P J 10
H68Y H 1.1554 0.9212 0.1955 0.137 Uiso 0.3695(9) 1 calc R U P J 10
C690 C 1.3199(11) 0.9519(3) 0.2573(3) 0.103(3) Uiso 0.3695(9) 1 d D . P J 10
H69B H 1.3419 0.9478 0.2831 0.155 Uiso 0.3695(9) 1 calc R U P J 10
H69C H 1.2738 0.9750 0.2551 0.155 Uiso 0.3695(9) 1 calc R U P J 10
H69D H 1.3929 0.9538 0.2423 0.155 Uiso 0.3695(9) 1 calc R U P J 10
Fe11 Fe 1.03147(10) 0.37467(3) 0.72817(2) 0.1032(3) Uani 0.6475(9) 1 d . . P K 7
HF11 H 1.1343 0.4009 0.7253 0.124 Uiso 0.6475(9) 1 d R U P K 7
P21 P 1.1814(2) 0.34406(7) 0.72132(5) 0.1128(5) Uani 0.6475(9) 1 d . U P K 7
P22 P 0.9103(2) 0.40996(7) 0.72215(5) 0.1128(5) Uani 0.6475(9) 1 d D U P K 7
C308 C 0.8226(7) 0.40476(18) 0.67407(15) 0.094(2) Uani 0.6475(9) 1 d . . P K 7
H30C H 0.7519 0.3882 0.6758 0.113 Uiso 0.6475(9) 1 calc R U P K 7
H30D H 0.7995 0.4289 0.6632 0.113 Uiso 0.6475(9) 1 calc R U P K 7
C309 C 1.3110(8) 0.3589(2) 0.7510(2) 0.144(3) Uani 0.6475(9) 1 d D U P K 7
H309 H 1.2889 0.3522 0.7768 0.172 Uiso 0.6475(9) 1 calc R U P K 7
C310 C 1.4234(8) 0.3420(3) 0.7441(2) 0.144(3) Uani 0.6475(9) 1 d D U P K 7
H31A H 1.4261 0.3177 0.7563 0.215 Uiso 0.6475(9) 1 calc R U P K 7
H31B H 1.4877 0.3577 0.7539 0.215 Uiso 0.6475(9) 1 calc R U P K 7
H31C H 1.4343 0.3387 0.7175 0.215 Uiso 0.6475(9) 1 calc R U P K 7
C311 C 1.3551(9) 0.3959(2) 0.7525(3) 0.169(3) Uani 0.6475(9) 1 d D U P K 7
H31D H 1.3509 0.4071 0.7279 0.253 Uiso 0.6475(9) 1 calc R U P K 7
H31E H 1.4386 0.3957 0.7610 0.253 Uiso 0.6475(9) 1 calc R U P K 7
H31F H 1.3061 0.4105 0.7697 0.253 Uiso 0.6475(9) 1 calc R U P K 7
C312 C 1.1732(9) 0.2918(2) 0.72194(19) 0.1252(19) Uani 0.6475(9) 1 d D U P K 7
H312 H 1.2570 0.2826 0.7182 0.150 Uiso 0.6475(9) 1 calc R U P K 7
C313 C 1.1011(8) 0.2765(2) 0.6913(2) 0.1252(19) Uani 0.6475(9) 1 d D U P K 7
H31G H 1.0181 0.2853 0.6935 0.188 Uiso 0.6475(9) 1 calc R U P K 7
H31H H 1.1024 0.2493 0.6925 0.188 Uiso 0.6475(9) 1 calc R U P K 7
H31I H 1.1348 0.2847 0.6677 0.188 Uiso 0.6475(9) 1 calc R U P K 7
C314 C 1.1358(12) 0.2796(2) 0.7606(2) 0.178(4) Uani 0.6475(9) 1 d D U P K 7
H31J H 1.0642 0.2639 0.7589 0.266 Uiso 0.6475(9) 1 calc R U P K 7
H31K H 1.1180 0.3015 0.7756 0.266 Uiso 0.6475(9) 1 calc R U P K 7
H31L H 1.2013 0.2655 0.7720 0.266 Uiso 0.6475(9) 1 calc R U P K 7
C315 C 0.7717(8) 0.4017(3) 0.7522(2) 0.151(4) Uani 0.6475(9) 1 d D U P K 7
H315 H 0.7506 0.3748 0.7545 0.181 Uiso 0.6475(9) 1 calc R U P K 7
C316 C 0.6697(9) 0.4248(4) 0.7380(3) 0.204(5) Uani 0.6475(9) 1 d D U P K 7
H31M H 0.6921 0.4511 0.7389 0.306 Uiso 0.6475(9) 1 calc R U P K 7
H31N H 0.5986 0.4207 0.7534 0.306 Uiso 0.6475(9) 1 calc R U P K 7
H31O H 0.6519 0.4178 0.7125 0.306 Uiso 0.6475(9) 1 calc R U P K 7
C317 C 0.7931(8) 0.4196(2) 0.78817(16) 0.1128(5) Uani 0.6475(9) 1 d D U P K 7
H31P H 0.7797 0.4463 0.7859 0.169 Uiso 0.6475(9) 1 calc R U P K 7
H31Q H 0.8760 0.4150 0.7960 0.169 Uiso 0.6475(9) 1 calc R U P K 7
H31R H 0.7378 0.4093 0.8065 0.169 Uiso 0.6475(9) 1 calc R U P K 7
C318 C 0.9082(8) 0.4608(2) 0.72072(16) 0.1128(5) Uani 0.6475(9) 1 d D U P K 7
H318 H 0.8231 0.4674 0.7149 0.135 Uiso 0.6475(9) 1 calc R U P K 7
C319 C 0.9280(8) 0.4750(2) 0.75916(17) 0.1128(5) Uani 0.6475(9) 1 d D U P K 7
H31S H 0.8990 0.5006 0.7609 0.169 Uiso 0.6475(9) 1 calc R U P K 7
H31T H 1.0139 0.4743 0.7650 0.169 Uiso 0.6475(9) 1 calc R U P K 7
H31U H 0.8842 0.4594 0.7767 0.169 Uiso 0.6475(9) 1 calc R U P K 7
C320 C 0.9800(8) 0.4749(2) 0.68783(17) 0.1128(5) Uani 0.6475(9) 1 d D U P K 7
H32C H 0.9906 0.5018 0.6899 0.169 Uiso 0.6475(9) 1 calc R U P K 7
H32D H 0.9369 0.4691 0.6650 0.169 Uiso 0.6475(9) 1 calc R U P K 7
H32E H 1.0588 0.4628 0.6875 0.169 Uiso 0.6475(9) 1 calc R U P K 7
C327 C 0.9052(6) 0.3420(2) 0.73143(16) 0.099(2) Uani 0.6475(9) 1 d . . P K 7
O32 O 0.8357(6) 0.31882(12) 0.73544(16) 0.1287(19) Uani 0.6475(9) 1 d . . P K 7
Fe21 Fe 1.08521(17) 0.37967(5) 0.72833(5) 0.0848(4) Uiso 0.3525(9) 1 d . . P K 8
HF21 H 0.9980 0.3476 0.7248 0.102 Uiso 0.3525(9) 1 d R U P K 8
P21A P 1.2187(2) 0.33784(6) 0.71494(6) 0.0563(5) Uiso 0.3525(9) 1 d . . P K 8
P22A P 0.8789(3) 0.41703(7) 0.71619(8) 0.0714(6) Uiso 0.3525(9) 1 d D . P K 8
C715 C 0.7365(8) 0.4186(2) 0.7450(3) 0.083(3) Uiso 0.3525(9) 1 d D . P K 8
H715 H 0.7580 0.4277 0.7703 0.099 Uiso 0.3525(9) 1 calc R U P K 8
C716 C 0.6294(12) 0.4416(4) 0.7309(4) 0.127(5) Uiso 0.3525(9) 1 d D . P K 8
H71G H 0.6484 0.4681 0.7327 0.191 Uiso 0.3525(9) 1 calc R U P K 8
H71H H 0.5584 0.4362 0.7459 0.191 Uiso 0.3525(9) 1 calc R U P K 8
H71I H 0.6131 0.4352 0.7051 0.191 Uiso 0.3525(9) 1 calc R U P K 8
C717 C 0.701(2) 0.3784(3) 0.7480(7) 0.201(11) Uiso 0.3525(9) 1 d D . P K 8
H71J H 0.7574 0.3655 0.7644 0.302 Uiso 0.3525(9) 1 calc R U P K 8
H71K H 0.7039 0.3670 0.7234 0.302 Uiso 0.3525(9) 1 calc R U P K 8
H71L H 0.6199 0.3765 0.7579 0.302 Uiso 0.3525(9) 1 calc R U P K 8
C708 C 0.8488(9) 0.3915(3) 0.6748(3) 0.068(2) Uiso 0.3525(9) 1 d . . P K 8
H70G H 0.8147 0.3672 0.6820 0.081 Uiso 0.3525(9) 1 calc R U P K 8
H70H H 0.7859 0.4050 0.6609 0.081 Uiso 0.3525(9) 1 calc R U P K 8
C709 C 1.3512(9) 0.3358(3) 0.7426(2) 0.078(3) Uiso 0.3525(9) 1 d D . P K 8
H709 H 1.3978 0.3581 0.7346 0.093 Uiso 0.3525(9) 1 calc R U P K 8
C710 C 1.3542(10) 0.3378(3) 0.7827(2) 0.078(3) Uiso 0.3525(9) 1 d D . P K 8
H71M H 1.4374 0.3361 0.7913 0.117 Uiso 0.3525(9) 1 calc R U P K 8
H71N H 1.3073 0.3174 0.7931 0.117 Uiso 0.3525(9) 1 calc R U P K 8
H71O H 1.3198 0.3615 0.7908 0.117 Uiso 0.3525(9) 1 calc R U P K 8
C711 C 1.4339(10) 0.3028(3) 0.7315(3) 0.085(3) Uiso 0.3525(9) 1 d D . P K 8
H71P H 1.4592 0.3057 0.7058 0.127 Uiso 0.3525(9) 1 calc R U P K 8
H71Q H 1.3897 0.2794 0.7342 0.127 Uiso 0.3525(9) 1 calc R U P K 8
H71R H 1.5047 0.3024 0.7476 0.127 Uiso 0.3525(9) 1 calc R U P K 8
C712 C 1.1773(10) 0.2890(3) 0.7077(3) 0.088(3) Uiso 0.3525(9) 1 d D . P K 8
H712 H 1.2491 0.2770 0.6962 0.106 Uiso 0.3525(9) 1 calc R U P K 8
C713 C 1.0762(10) 0.2832(3) 0.6809(3) 0.087(3) Uiso 0.3525(9) 1 d D . P K 8
H71S H 1.0055 0.2971 0.6892 0.131 Uiso 0.3525(9) 1 calc R U P K 8
H71T H 1.0567 0.2567 0.6795 0.131 Uiso 0.3525(9) 1 calc R U P K 8
H71U H 1.1004 0.2921 0.6564 0.131 Uiso 0.3525(9) 1 calc R U P K 8
C714 C 1.1520(14) 0.2669(3) 0.7428(3) 0.105 Uiso 0.3525(9) 1 d D U P K 8
H71V H 1.1125 0.2435 0.7364 0.131 Uiso 0.3525(9) 1 calc R U P K 8
H71W H 1.0994 0.2814 0.7591 0.131 Uiso 0.3525(9) 1 calc R U P K 8
H71X H 1.2277 0.2617 0.7556 0.131 Uiso 0.3525(9) 1 calc R U P K 8
C718 C 0.9589(9) 0.4625(2) 0.7071(2) 0.077(3) Uiso 0.3525(9) 1 d D . P K 8
H718 H 0.8899 0.4802 0.7061 0.093 Uiso 0.3525(9) 1 calc R U P K 8
C719 C 1.0078(11) 0.4655(3) 0.6677(3) 0.088(3) Uiso 0.3525(9) 1 d D . P K 8
H71Y H 1.0639 0.4451 0.6632 0.133 Uiso 0.3525(9) 1 calc R U P K 8
H71Z H 1.0496 0.4892 0.6648 0.133 Uiso 0.3525(9) 1 calc R U P K 8
HA71 H 0.9411 0.4641 0.6501 0.133 Uiso 0.3525(9) 1 calc R U P K 8
C720 C 1.0268(14) 0.4765(4) 0.7406(3) 0.121(5) Uiso 0.3525(9) 1 d D . P K 8
H72B H 1.0433 0.5031 0.7377 0.182 Uiso 0.3525(9) 1 calc R U P K 8
H72C H 1.1028 0.4630 0.7429 0.182 Uiso 0.3525(9) 1 calc R U P K 8
H72D H 0.9784 0.4726 0.7628 0.182 Uiso 0.3525(9) 1 calc R U P K 8
C727 C 1.1870(11) 0.4151(3) 0.7307(3) 0.079(3) Uiso 0.3525(9) 1 d . . P K 8
O32A O 1.2670(15) 0.4394(4) 0.7317(4) 0.162(5) Uiso 0.3525(9) 1 d . . P K 8
C326 C 1.0609(6) 0.37382(17) 0.77526(12) 0.1227(19) Uani 1 1 d . U . . .
O33 O 1.0637(5) 0.37544(19) 0.80814(10) 0.211(3) Uani 1 1 d . U . . .
C301 C 1.0396(6) 0.37513(13) 0.67113(11) 0.1061(15) Uani 1 1 d . U . . .
C302 C 1.2518(5) 0.35165(16) 0.67047(10) 0.1125(16) Uani 1 1 d . U . . .
H30A H 1.3144 0.3711 0.6702 0.135 Uiso 1 1 calc R U . K 7
H30B H 1.2843 0.3284 0.6599 0.135 Uiso 1 1 calc R U . K 7
C303 C 1.1366(5) 0.36408(12) 0.65123(12) 0.0960(13) Uani 1 1 d . U . . .
C304 C 1.1359(5) 0.36301(12) 0.61224(11) 0.0933(14) Uani 1 1 d . . . . .
H304 H 1.2043 0.3546 0.5990 0.112 Uiso 1 1 calc R U . . .
C305 C 1.0373(4) 0.37405(12) 0.59436(11) 0.0890(13) Uani 1 1 d . . . . .
C306 C 0.9366(4) 0.38619(13) 0.61440(11) 0.0989(14) Uani 1 1 d . . . . .
H306 H 0.8681 0.3950 0.6015 0.119 Uiso 1 1 calc R U . . .
C307 C 0.9356(5) 0.38553(11) 0.65296(13) 0.0943(13) Uani 1 1 d . U . . .
O31 O 1.0283(2) 0.37452(7) 0.55642(6) 0.0809(7) Uani 1 1 d D . . . .
H31 H 1.0937 0.3679 0.5470 0.121 Uiso 1 1 d R U . . .
Fe12 Fe 0.42272(10) 0.87438(3) 0.72779(2) 0.1063(3) Uani 0.6873(9) 1 d . . P L 19
HF12 H 0.5129 0.8439 0.7261 0.128 Uiso 0.6873(9) 1 d R U P L 19
C351 C 0.3066(8) 0.9141(3) 0.7303(2) 0.132(2) Uani 0.6873(9) 1 d . U P L 19
O34 O 0.2382(6) 0.9384(2) 0.73307(15) 0.1869(19) Uani 0.6873(9) 1 d . U P L 19
C352 C 0.4404(9) 0.8764(3) 0.7762(2) 0.132(2) Uani 0.6873(9) 1 d . . P L 19
O36 O 0.4262(7) 0.8864(2) 0.80784(15) 0.1869(19) Uani 0.6873(9) 1 d . . P L 19
P23 P 0.5793(2) 0.90943(7) 0.72152(5) 0.1171(8) Uani 0.6873(9) 1 d . . P L 19
C345 C 0.5782(9) 0.9635(3) 0.7219(2) 0.153(2) Uani 0.6873(9) 1 d D U P L 19
H345 H 0.6611 0.9738 0.7194 0.184 Uiso 0.6873(9) 1 calc R U P L 19
C346 C 0.5234(10) 0.9732(3) 0.7594(2) 0.153(2) Uani 0.6873(9) 1 d D U P L 19
H34A H 0.5255 1.0002 0.7630 0.229 Uiso 0.6873(9) 1 calc R U P L 19
H34B H 0.5695 0.9611 0.7791 0.229 Uiso 0.6873(9) 1 calc R U P L 19
H34C H 0.4400 0.9646 0.7603 0.229 Uiso 0.6873(9) 1 calc R U P L 19
C347 C 0.4976(9) 0.9761(3) 0.6904(2) 0.153(2) Uani 0.6873(9) 1 d D U P L 19
H34D H 0.4911 1.0032 0.6907 0.229 Uiso 0.6873(9) 1 calc R U P L 19
H34E H 0.4177 0.9652 0.6934 0.229 Uiso 0.6873(9) 1 calc R U P L 19
H34F H 0.5321 0.9681 0.6669 0.229 Uiso 0.6873(9) 1 calc R U P L 19
C348 C 0.7056(10) 0.8938(2) 0.7567(4) 0.188(3) Uani 0.6873(9) 1 d D U P L 19
H348 H 0.6768 0.8983 0.7824 0.226 Uiso 0.6873(9) 1 calc R U P L 19
C349 C 0.7409(12) 0.8532(2) 0.7530(3) 0.188(3) Uani 0.6873(9) 1 d D U P L 19
H34G H 0.7824 0.8494 0.7294 0.282 Uiso 0.6873(9) 1 calc R U P L 19
H34H H 0.6687 0.8377 0.7537 0.282 Uiso 0.6873(9) 1 calc R U P L 19
H34I H 0.7944 0.8463 0.7733 0.282 Uiso 0.6873(9) 1 calc R U P L 19
C350 C 0.8152(10) 0.9152(3) 0.7505(3) 0.188(3) Uani 0.6873(9) 1 d D U P L 19
H35A H 0.8669 0.9135 0.7724 0.282 Uiso 0.6873(9) 1 calc R U P L 19
H35B H 0.7944 0.9412 0.7461 0.282 Uiso 0.6873(9) 1 calc R U P L 19
H35C H 0.8579 0.9053 0.7291 0.282 Uiso 0.6873(9) 1 calc R U P L 19
Fe22 Fe 0.47769(15) 0.87841(4) 0.72945(4) 0.0676(4) Uiso 0.3127(9) 1 d . . P L 20
HF22 H 0.4022 0.9131 0.7276 0.081 Uiso 0.3127(9) 1 d R U P L 20
C751 C 0.5706(8) 0.8376(2) 0.7326(2) 0.0479(17) Uiso 0.3127(9) 1 d . . P L 20
O34A O 0.6465(7) 0.8212(2) 0.7354(2) 0.0728(18) Uiso 0.3127(9) 1 d . . P L 20
C752 C 0.4189(12) 0.8735(3) 0.7750(3) 0.072(3) Uiso 0.3127(9) 1 d . . P L 20
O36A O 0.4302(10) 0.8583(3) 0.8080(3) 0.099(3) Uiso 0.3127(9) 1 d . . P L 20
P23A P 0.6128(3) 0.91623(9) 0.71688(9) 0.0741(7) Uiso 0.3127(9) 1 d D . P L 20
C745 C 0.5355(9) 0.9612(3) 0.7078(2) 0.078(3) Uiso 0.3127(9) 1 d D . P L 20
H745 H 0.6048 0.9784 0.7039 0.093 Uiso 0.3127(9) 1 calc R U P L 20
C746 C 0.4734(14) 0.9788(4) 0.7411(3) 0.108(5) Uiso 0.3127(9) 1 d D . P L 20
H74G H 0.4561 0.9596 0.7595 0.162 Uiso 0.3127(9) 1 calc R U P L 20
H74H H 0.3982 0.9904 0.7331 0.162 Uiso 0.3127(9) 1 calc R U P L 20
H74I H 0.5261 0.9976 0.7520 0.162 Uiso 0.3127(9) 1 calc R U P L 20
C747 C 0.4636(13) 0.9673(4) 0.6738(3) 0.104(4) Uiso 0.3127(9) 1 d D . P L 20
H74J H 0.4983 0.9529 0.6534 0.155 Uiso 0.3127(9) 1 calc R U P L 20
H74K H 0.4643 0.9937 0.6674 0.155 Uiso 0.3127(9) 1 calc R U P L 20
H74L H 0.3807 0.9592 0.6780 0.155 Uiso 0.3127(9) 1 calc R U P L 20
C748 C 0.7468(10) 0.9233(4) 0.7476(3) 0.110(3) Uiso 0.3127(9) 1 d D . P L 20
H748 H 0.7763 0.8971 0.7463 0.132 Uiso 0.3127(9) 1 calc R U P L 20
C749 C 0.8482(12) 0.9401(4) 0.7248(4) 0.110(3) Uiso 0.3127(9) 1 d D . P L 20
H74M H 0.9043 0.9205 0.7175 0.165 Uiso 0.3127(9) 1 calc R U P L 20
H74N H 0.8907 0.9587 0.7396 0.165 Uiso 0.3127(9) 1 calc R U P L 20
H74O H 0.8148 0.9519 0.7027 0.165 Uiso 0.3127(9) 1 calc R U P L 20
C750 C 0.7133(13) 0.9224(4) 0.7878(3) 0.088(3) Uiso 0.3127(9) 1 d D . P L 20
H75B H 0.6422 0.9379 0.7919 0.131 Uiso 0.3127(9) 1 calc R U P L 20
H75C H 0.7802 0.9319 0.8026 0.131 Uiso 0.3127(9) 1 calc R U P L 20
H75D H 0.6955 0.8968 0.7952 0.131 Uiso 0.3127(9) 1 calc R U P L 20
P24 P 0.27759(16) 0.83724(5) 0.71611(4) 0.0888(5) Uani 0.6873(9) 1 d D . P L 19
C338 C 0.2332(7) 0.8527(2) 0.67036(13) 0.112(2) Uani 0.6873(9) 1 d . . P L 19
H33C H 0.1922 0.8325 0.6568 0.134 Uiso 0.6873(9) 1 calc R U P L 19
H33D H 0.1782 0.8742 0.6721 0.134 Uiso 0.6873(9) 1 calc R U P L 19
C339 C 0.3134(10) 0.79004(19) 0.72026(19) 0.164(2) Uani 0.6873(9) 1 d . . P L 19
H339 H 0.2373 0.7764 0.7146 0.197 Uiso 0.6873(9) 1 calc R U P L 19
C340 C 0.3946(11) 0.78240(18) 0.6884(3) 0.169(5) Uani 0.6873(9) 1 d D . P L 19
H34P H 0.3935 0.7558 0.6828 0.253 Uiso 0.6873(9) 1 calc R U P L 19
H34Q H 0.4765 0.7900 0.6947 0.253 Uiso 0.6873(9) 1 calc R U P L 19
H34R H 0.3670 0.7964 0.6668 0.253 Uiso 0.6873(9) 1 calc R U P L 19
C341 C 0.3551(9) 0.77502(18) 0.75768(18) 0.164(2) Uani 0.6873(9) 1 d D . P L 19
H34S H 0.4429 0.7732 0.7579 0.246 Uiso 0.6873(9) 1 calc R U P L 19
H34T H 0.3203 0.7504 0.7617 0.246 Uiso 0.6873(9) 1 calc R U P L 19
H34U H 0.3289 0.7919 0.7773 0.246 Uiso 0.6873(9) 1 calc R U P L 19
C342 C 0.1272(8) 0.8334(3) 0.7424(3) 0.167(3) Uani 0.6873(9) 1 d D U P L 19
H342 H 0.1491 0.8206 0.7660 0.200 Uiso 0.6873(9) 1 calc R U P L 19
C343 C 0.0917(10) 0.8732(3) 0.7546(2) 0.167(3) Uani 0.6873(9) 1 d D U P L 19
H34J H 0.0971 0.8752 0.7815 0.250 Uiso 0.6873(9) 1 calc R U P L 19
H34K H 0.0092 0.8784 0.7467 0.250 Uiso 0.6873(9) 1 calc R U P L 19
H34L H 0.1463 0.8912 0.7432 0.250 Uiso 0.6873(9) 1 calc R U P L 19
C344 C 0.0392(10) 0.8134(3) 0.7291(2) 0.167(3) Uani 0.6873(9) 1 d D U P L 19
H34M H -0.0060 0.8022 0.7494 0.250 Uiso 0.6873(9) 1 calc R U P L 19
H34N H 0.0720 0.7937 0.7133 0.250 Uiso 0.6873(9) 1 calc R U P L 19
H34O H -0.0142 0.8292 0.7145 0.250 Uiso 0.6873(9) 1 calc R U P L 19
P24A P 0.3075(3) 0.84872(8) 0.72327(9) 0.0731(7) Uiso 0.3127(9) 1 d D . P L 20
C739 C 0.3070(11) 0.7962(2) 0.7083(3) 0.088 Uiso 0.3127(9) 1 d D U P L 20
H739 H 0.2224 0.7882 0.7039 0.088 Uiso 0.3127(9) 1 calc R U P L 20
C740 C 0.3909(12) 0.7709(3) 0.6870(3) 0.088 Uiso 0.3127(9) 1 d D U P L 20
H74P H 0.4731 0.7741 0.6961 0.110 Uiso 0.3127(9) 1 calc R U P L 20
H74Q H 0.3877 0.7772 0.6607 0.110 Uiso 0.3127(9) 1 calc R U P L 20
H74R H 0.3661 0.7451 0.6905 0.110 Uiso 0.3127(9) 1 calc R U P L 20
C741 C 0.3513(13) 0.7786(3) 0.7419(3) 0.088 Uiso 0.3127(9) 1 d D U P L 20
H74S H 0.2851 0.7659 0.7544 0.110 Uiso 0.3127(9) 1 calc R U P L 20
H74T H 0.3847 0.7976 0.7584 0.110 Uiso 0.3127(9) 1 calc R U P L 20
H74U H 0.4140 0.7606 0.7356 0.110 Uiso 0.3127(9) 1 calc R U P L 20
C738 C 0.240(3) 0.8518(7) 0.6775(7) 0.172(9) Uiso 0.3127(9) 1 d . . P L 20
H73G H 0.2063 0.8276 0.6699 0.207 Uiso 0.3127(9) 1 calc R U P L 20
H73H H 0.1755 0.8706 0.6770 0.207 Uiso 0.3127(9) 1 calc R U P L 20
C742 C 0.1627(9) 0.8566(2) 0.7468(3) 0.081(2) Uiso 0.3127(9) 1 d D . P L 20
H742 H 0.0991 0.8473 0.7296 0.097 Uiso 0.3127(9) 1 calc R U P L 20
C743 C 0.1442(13) 0.8988(3) 0.7496(4) 0.086(3) Uiso 0.3127(9) 1 d D . P L 20
H74V H 0.0786 0.9040 0.7669 0.129 Uiso 0.3127(9) 1 calc R U P L 20
H74W H 0.1241 0.9088 0.7253 0.129 Uiso 0.3127(9) 1 calc R U P L 20
H74X H 0.2182 0.9104 0.7586 0.129 Uiso 0.3127(9) 1 calc R U P L 20
C744 C 0.1423(12) 0.8381(3) 0.7821(3) 0.081(2) Uiso 0.3127(9) 1 d D . P L 20
H74Y H 0.0804 0.8515 0.7959 0.121 Uiso 0.3127(9) 1 calc R U P L 20
H74Z H 0.2171 0.8379 0.7963 0.121 Uiso 0.3127(9) 1 calc R U P L 20
HA74 H 0.1159 0.8126 0.7777 0.121 Uiso 0.3127(9) 1 calc R U P L 20
C331 C 0.4473(5) 0.87623(13) 0.67151(10) 0.1045(16) Uani 1 1 d . U . . .
C332 C 0.6547(6) 0.89909(17) 0.67423(11) 0.127(2) Uani 1 1 d . . . . .
H33A H 0.6861 0.9219 0.6624 0.153 Uiso 1 1 calc R U . L 19
H33B H 0.7196 0.8805 0.6764 0.153 Uiso 1 1 calc R U . L 19
C333 C 0.5446(5) 0.88368(14) 0.65406(13) 0.1041(16) Uani 1 1 d . U . . .
C334 C 0.5521(4) 0.88612(12) 0.61429(10) 0.0883(13) Uani 1 1 d . . . . .
H334 H 0.6214 0.8956 0.6023 0.106 Uiso 1 1 calc R U . . .
C335 C 0.4502(5) 0.87364(11) 0.59403(10) 0.0883(13) Uani 1 1 d . . . . .
C336 C 0.3551(5) 0.86261(12) 0.61181(11) 0.0955(14) Uani 1 1 d . . . . .
H336 H 0.2884 0.8536 0.5981 0.115 Uiso 1 1 calc R U . . .
C337 C 0.3478(5) 0.86355(13) 0.65111(11) 0.0961(14) Uani 1 1 d . . . . .
O35 O 0.4588(2) 0.87371(7) 0.55638(6) 0.0786(7) Uani 1 1 d D . . . .
H35 H 0.3929 0.8803 0.5472 0.118 Uiso 1 1 calc DR U . . .

loop_
_atom_site_aniso_label
_atom_site_aniso_U_11
_atom_site_aniso_U_22
_atom_site_aniso_U_33
_atom_site_aniso_U_23
_atom_site_aniso_U_13
_atom_site_aniso_U_12
Fe1 0.0701(4) 0.0443(3) 0.0650(4) 0.0069(3) -0.0101(3) -0.0154(3)
P1 0.0536(7) 0.0946(8) 0.0700(7) -0.0261(6) 0.0027(6) -0.0097(6)
P2 0.0588(7) 0.0476(5) 0.0903(8) -0.0206(5) -0.0172(6) 0.0064(5)
C1 0.056(2) 0.0428(18) 0.081(2) -0.0106(17) -0.0366(16) -0.0244(15)
C2 0.065(3) 0.082(3) 0.063(2) -0.022(2) -0.004(2) 0.003(2)
C3 0.052(2) 0.073(3) 0.055(2) 0.007(2) -0.0021(19) -0.003(2)
C4 0.061(2) 0.0449(18) 0.0498(19) -0.0208(15) -0.0184(16) 0.0070(17)
C5 0.087(3) 0.058(2) 0.073(3) -0.002(2) -0.034(2) -0.012(2)
C6 0.061(2) 0.056(2) 0.0437(19) -0.0006(17) -0.0027(18) -0.0099(19)
C7 0.041(2) 0.0358(16) 0.059(2) -0.0113(16) -0.0053(16) -0.0045(14)
C8 0.036(2) 0.0386(16) 0.104(3) -0.0430(16) -0.0090(18) -0.0034(14)
C9 0.077(3) 0.074(3) 0.109(4) -0.018(3) -0.031(3) 0.010(3)
C10 0.133(5) 0.127(5) 0.149(5) 0.015(4) -0.040(4) 0.017(4)
C11 0.123(5) 0.106(4) 0.122(5) 0.006(4) -0.045(4) -0.015(4)
C12 0.071(4) 0.127(4) 0.132(5) -0.039(4) -0.015(3) 0.001(3)
C13 0.159(7) 0.176(6) 0.196(7) -0.018(6) -0.029(6) -0.006(5)
C14 0.135(6) 0.158(6) 0.149(6) -0.011(5) -0.003(5) -0.010(5)
C15 0.107(3) 0.097(3) 0.110(3) -0.015(2) 0.011(3) -0.011(2)
C16 0.107(3) 0.097(3) 0.110(3) -0.015(2) 0.011(3) -0.011(2)
C17 0.092(4) 0.078(3) 0.117(4) -0.024(3) 0.026(3) -0.002(3)
C18 0.142(3) 0.101(2) 0.130(3) 0.018(2) -0.046(2) -0.004(2)
C19 0.142(3) 0.101(2) 0.130(3) 0.018(2) -0.046(2) -0.004(2)
C20 0.142(3) 0.101(2) 0.130(3) 0.018(2) -0.046(2) -0.004(2)
C21 0.085(4) 0.095(4) 0.106(4) -0.008(3) 0.012(3) 0.003(3)
O2 0.174(3) 0.081(2) 0.212(4) -0.042(2) -0.102(3) -0.047(2)
C22 0.120(4) 0.120(4) 0.079(3) 0.015(3) 0.027(3) -0.062(3)
O3 0.197(5) 0.213(5) 0.186(5) 0.052(4) 0.062(4) -0.088(4)
O1 0.0691(13) 0.0674(11) 0.0867(13) -0.0332(10) -0.0036(11) -0.0136(10)
Fe2 0.0699(3) 0.0417(2) 0.0700(3) 0.0018(2) -0.0016(3) -0.0121(2)
C51 0.110(4) 0.096(3) 0.099(3) -0.023(3) -0.028(3) -0.013(3)
O5 0.134(3) 0.177(4) 0.121(2) -0.058(3) -0.055(2) 0.004(3)
C52 0.119(4) 0.060(2) 0.143(4) 0.040(2) 0.007(3) -0.028(2)
O6 0.164(4) 0.121(2) 0.196(4) 0.057(3) 0.013(3) -0.080(2)
C31 0.0575(15) 0.0488(12) 0.0561(14) 0.0067(11) 0.0013(12) -0.0121(11)
C32 0.062(2) 0.0701(18) 0.137(3) 0.0356(19) 0.001(2) 0.0068(16)
C33 0.0508(15) 0.0586(15) 0.0746(17) 0.0062(14) 0.0052(13) 0.0042(12)
C34 0.0530(16) 0.0863(18) 0.0701(16) 0.0342(14) -0.0004(13) -0.0076(14)
C35 0.0689(19) 0.0923(19) 0.0864(19) 0.0443(15) -0.0059(16) -0.0226(15)
C36 0.078(2) 0.0886(18) 0.089(2) 0.0457(15) -0.0222(16) -0.0009(17)
C37 0.0513(15) 0.0556(14) 0.0888(19) 0.0088(14) -0.0169(13) 0.0024(12)
O4 0.0939(16) 0.1093(14) 0.1020(14) 0.0640(11) -0.0251(12) -0.0422(12)
P3 0.1093(10) 0.0484(5) 0.0929(8) 0.0113(5) 0.0084(7) 0.0122(6)
C39 0.097(3) 0.130(4) 0.062(2) 0.010(3) -0.006(2) 0.008(3)
C40 0.108(3) 0.099(3) 0.075(3) 0.036(2) -0.005(2) 0.017(3)
C41 0.146(6) 0.202(5) 0.105(4) -0.049(4) -0.022(4) 0.044(4)
C42 0.140(5) 0.103(3) 0.125(4) -0.047(3) -0.018(3) 0.029(3)
C43 0.224(7) 0.052(2) 0.205(6) -0.052(3) 0.004(6) 0.002(4)
C44 0.175(6) 0.145(4) 0.120(4) -0.070(3) -0.011(4) 0.069(4)
P4 0.0523(6) 0.0587(5) 0.1056(8) 0.0045(6) 0.0045(6) -0.0101(4)
C38 0.056(2) 0.088(3) 0.125(3) 0.048(2) -0.014(2) 0.001(2)
C45 0.104(4) 0.090(3) 0.132(4) -0.016(3) 0.044(3) 0.002(3)
C46 0.149(7) 0.163(6) 0.143(5) 0.003(4) 0.036(4) -0.019(5)
C47 0.128(4) 0.132(4) 0.162(5) -0.012(4) 0.012(4) -0.008(3)
C48 0.122(4) 0.178(5) 0.164(5) -0.011(4) -0.022(4) -0.001(4)
C49 0.122(4) 0.178(5) 0.164(5) -0.011(4) -0.022(4) -0.001(4)
C50 0.128(4) 0.132(4) 0.162(5) -0.012(4) 0.012(4) -0.008(3)
Fe3 0.0630(3) 0.0506(2) 0.1418(5) 0.0225(3) -0.0035(3) 0.0078(2)
C81 0.068(3) 0.058(2) 0.095(3) 0.018(2) -0.003(3) 0.012(2)
O8 0.107(3) 0.091(2) 0.160(4) 0.053(2) -0.018(3) 0.026(2)
C61 0.0631(16) 0.0545(14) 0.0562(14) 0.0077(12) -0.0092(12) 0.0095(12)
C63 0.0545(16) 0.0595(15) 0.0759(18) 0.0143(14) -0.0059(14) -0.0002(12)
C64 0.0620(17) 0.0809(18) 0.0603(15) 0.0205(14) 0.0041(13) 0.0185(14)
C65 0.080(2) 0.0883(19) 0.0734(18) 0.0361(15) 0.0019(16) 0.0201(17)
C66 0.071(2) 0.0872(19) 0.099(2) 0.0449(16) 0.0118(17) -0.0042(17)
C67 0.0540(16) 0.0732(16) 0.0711(16) 0.0270(13) 0.0000(13) -0.0102(13)
O7 0.1134(19) 0.1133(14) 0.1176(17) 0.0745(11) 0.0211(15) 0.0556(12)
P5 0.0591(6) 0.0282(4) 0.0641(6) -0.0021(4) -0.0001(5) -0.0052(4)
P6 0.0479(7) 0.0646(7) 0.0735(7) 0.0043(6) 0.0019(5) 0.0062(5)
C62 0.072(4) 0.084(3) 0.098(4) 0.031(3) -0.001(3) -0.017(3)
C68 0.067(3) 0.081(3) 0.128(4) 0.052(3) -0.018(3) -0.009(3)
C69 0.222(6) 0.096(3) 0.082(3) -0.019(3) -0.029(4) 0.022(4)
C70 0.239(6) 0.066(2) 0.135(4) -0.032(3) -0.056(4) 0.033(3)
C71 0.222(6) 0.096(3) 0.082(3) -0.019(3) -0.029(4) 0.022(4)
C72 0.145(5) 0.136(5) 0.109(5) -0.024(4) 0.014(4) 0.008(4)
C73 0.158(5) 0.120(5) 0.065(3) -0.017(3) 0.024(3) -0.008(4)
C74 0.194(11) 0.179(6) 0.233(9) -0.092(5) 0.040(8) -0.005(6)
C75 0.099(4) 0.073(3) 0.093(4) -0.002(3) -0.016(3) -0.013(3)
C76 0.164(7) 0.081(4) 0.083(4) 0.000(4) -0.007(5) 0.017(4)
C77 0.239(6) 0.066(2) 0.135(4) -0.032(3) -0.056(4) 0.033(3)
C78 0.055(3) 0.136(4) 0.094(3) -0.026(3) -0.007(3) 0.029(3)
C79 0.135(6) 0.160(5) 0.126(6) -0.056(4) 0.027(5) -0.025(4)
C80 0.115(6) 0.173(5) 0.116(4) -0.060(4) -0.008(4) 0.034(5)
C82 0.141(5) 0.115(3) 0.139(4) -0.024(3) 0.018(4) 0.010(3)
O9 0.162(4) 0.237(4) 0.163(3) -0.057(3) 0.054(3) 0.016(4)
Fe4 0.0685(4) 0.0434(3) 0.0669(4) 0.0095(3) 0.0085(3) 0.0139(3)
P8 0.0589(7) 0.0429(5) 0.0948(8) -0.0197(5) 0.0140(6) -0.0055(5)
C98 0.055(2) 0.0474(19) 0.085(3) -0.0298(18) -0.004(2) 0.0033(17)
C105 0.111(2) 0.0874(17) 0.135(2) -0.0167(15) 0.0192(17) 0.0024(15)
C106 0.111(2) 0.0874(17) 0.135(2) -0.0167(15) 0.0192(17) 0.0024(15)
C107 0.105(4) 0.083(3) 0.099(4) -0.025(3) -0.004(3) 0.000(3)
C108 0.111(2) 0.0874(17) 0.135(2) -0.0167(15) 0.0192(17) 0.0024(15)
C109 0.111(2) 0.0874(17) 0.135(2) -0.0167(15) 0.0192(17) 0.0024(15)
C110 0.135(4) 0.122(3) 0.147(4) -0.018(3) 0.015(3) -0.027(3)
C111 0.108(4) 0.061(2) 0.110(4) 0.010(3) 0.022(3) 0.025(2)
O11 0.156(4) 0.086(2) 0.192(5) -0.021(3) 0.060(3) 0.047(2)
C112 0.107(4) 0.085(3) 0.096(3) 0.009(2) -0.025(3) 0.026(3)
O12 0.168(5) 0.211(5) 0.125(3) 0.047(3) -0.034(3) 0.052(4)
P7 0.0437(7) 0.0693(7) 0.1455(11) -0.0474(7) 0.0339(6) -0.0059(5)
C91 0.055(2) 0.0298(17) 0.101(3) 0.0026(19) 0.034(2) 0.0121(16)
C93 0.061(3) 0.0346(17) 0.076(3) -0.0024(18) 0.012(2) -0.0124(17)
C94 0.107(4) 0.050(2) 0.090(3) -0.024(2) 0.020(3) -0.003(3)
C95 0.068(3) 0.074(3) 0.050(2) 0.008(2) -0.0128(19) 0.025(2)
C96 0.045(2) 0.061(2) 0.0480(19) -0.0120(17) -0.0059(16) -0.0006(17)
C97 0.081(3) 0.0254(15) 0.085(3) -0.0237(17) -0.014(2) 0.0045(18)
C92 0.078(3) 0.064(3) 0.077(3) -0.006(2) 0.008(3) -0.014(2)
C99 0.111(2) 0.0874(17) 0.135(2) -0.0167(15) 0.0192(17) 0.0024(15)
C100 0.100(5) 0.105(4) 0.163(5) -0.009(4) 0.013(4) 0.016(4)
C101 0.135(4) 0.122(3) 0.147(4) -0.018(3) 0.015(3) -0.027(3)
C102 0.168(4) 0.121(4) 0.165(4) -0.005(3) 0.094(3) 0.031(3)
C103 0.146(5) 0.106(5) 0.152(4) 0.007(3) 0.096(3) 0.019(4)
C104 0.168(4) 0.121(4) 0.165(4) -0.005(3) 0.094(3) 0.031(3)
O10 0.0811(14) 0.0715(11) 0.0841(13) -0.0323(10) -0.0046(11) 0.0276(10)
Fe5 0.0649(3) 0.0548(2) 0.0948(3) 0.0211(2) 0.0126(2) -0.00640(18)
C122 0.067(3) 0.071(2) 0.079(3) 0.007(2) 0.006(2) -0.001(2)
C129 0.069(4) 0.172(5) 0.190(6) 0.069(4) 0.018(4) -0.004(4)
C130 0.070(4) 0.199(7) 0.239(9) 0.040(7) 0.025(5) -0.025(4)
C131 0.092(5) 0.183(7) 0.163(6) 0.037(5) 0.020(4) -0.023(4)
C132 0.119(4) 0.075(3) 0.137(4) -0.015(3) 0.058(3) 0.013(3)
C133 0.172(6) 0.127(5) 0.093(3) 0.006(3) 0.055(3) -0.018(4)
C134 0.137(4) 0.069(2) 0.108(3) -0.029(2) 0.036(3) -0.025(3)
P9 0.0638(6) 0.0556(5) 0.0988(7) 0.0067(5) 0.0262(5) 0.0052(4)
P10 0.0696(7) 0.0579(5) 0.1159(9) 0.0244(6) 0.0182(6) 0.0037(5)
C128 0.062(3) 0.099(3) 0.258(6) 0.102(3) 0.028(4) 0.017(2)
C135 0.202(4) 0.123(3) 0.130(3) -0.037(3) 0.080(3) 0.013(3)
C136 0.202(4) 0.123(3) 0.130(3) -0.037(3) 0.080(3) 0.013(3)
C137 0.191(7) 0.095(3) 0.069(3) 0.022(3) -0.013(4) -0.002(4)
C138 0.087(3) 0.074(3) 0.120(4) 0.025(3) -0.029(3) 0.009(2)
C139 0.100(5) 0.138(4) 0.379(13) 0.097(6) -0.019(6) 0.050(3)
C140 0.178(7) 0.193(7) 0.068(3) 0.030(4) -0.022(4) -0.022(6)
C141 0.084(4) 0.144(5) 0.144(6) 0.013(5) 0.008(4) -0.027(4)
O15 0.256(6) 0.214(5) 0.133(4) -0.005(4) -0.029(4) -0.113(4)
C142 0.082(3) 0.071(2) 0.093(3) 0.004(2) 0.021(2) -0.007(2)
O14 0.124(3) 0.0871(19) 0.150(3) 0.0427(18) 0.059(2) -0.0178(18)
C121 0.072(2) 0.0567(17) 0.0379(14) 0.0189(13) -0.0012(14) 0.0033(16)
C123 0.069(2) 0.071(2) 0.065(2) 0.0214(17) 0.0140(17) -0.0105(19)
C124 0.073(2) 0.0504(17) 0.068(2) 0.0213(16) 0.0035(18) 0.0034(16)
C125 0.078(3) 0.0442(16) 0.074(2) 0.0219(15) 0.0053(19) -0.0151(16)
C126 0.067(2) 0.0545(19) 0.095(3) 0.012(2) 0.014(2) -0.0088(18)
C127 0.0430(19) 0.0641(19) 0.070(2) 0.0154(17) 0.0169(15) 0.0024(15)
O13 0.0715(13) 0.0699(11) 0.0823(13) 0.0254(10) 0.0017(11) -0.0150(10)
Fe6 0.0624(3) 0.0582(2) 0.0938(3) 0.0227(2) -0.0152(2) 0.00526(19)
P11 0.0507(6) 0.0715(6) 0.1579(11) 0.0513(6) -0.0363(6) -0.0107(5)
C152 0.061(3) 0.146(4) 0.147(4) 0.088(3) 0.033(3) 0.035(2)
C159 0.166(4) 0.128(4) 0.181(4) 0.007(3) -0.090(3) 0.025(3)
C160 0.178(6) 0.081(4) 0.211(7) -0.010(5) -0.090(5) 0.026(4)
C161 0.166(4) 0.128(4) 0.181(4) 0.007(3) -0.090(3) 0.025(3)
C162 0.063(3) 0.130(4) 0.200(6) 0.070(4) 0.000(4) 0.009(3)
C163 0.0878(19) 0.0924(16) 0.155(3) 0.0482(16) -0.0090(18) -0.0124(14)
C164 0.0878(19) 0.0924(16) 0.155(3) 0.0482(16) -0.0090(18) -0.0124(14)
P12 0.0697(7) 0.0477(5) 0.1133(9) 0.0220(5) -0.0202(6) -0.0024(5)
C158 0.122(3) 0.118(2) 0.137(3) 0.007(2) 0.007(2) -0.025(2)
C165 0.0878(19) 0.0924(16) 0.155(3) 0.0482(16) -0.0090(18) -0.0124(14)
C166 0.0769(18) 0.0855(17) 0.129(2) 0.0380(16) -0.0190(17) -0.0093(15)
C167 0.122(3) 0.118(2) 0.137(3) 0.007(2) 0.007(2) -0.025(2)
C168 0.0878(19) 0.0924(16) 0.155(3) 0.0482(16) -0.0090(18) -0.0124(14)
C169 0.122(3) 0.118(2) 0.137(3) 0.007(2) 0.007(2) -0.025(2)
C170 0.122(3) 0.118(2) 0.137(3) 0.007(2) 0.007(2) -0.025(2)
C171 0.133(2) 0.133(2) 0.116(2) 0.0225(18) -0.0074(19) 0.0329(18)
O18 0.133(2) 0.133(2) 0.116(2) 0.0225(18) -0.0074(19) 0.0329(18)
C151 0.0644(16) 0.0478(13) 0.0684(16) 0.0038(12) -0.0050(13) -0.0116(12)
C153 0.0623(16) 0.0595(14) 0.0641(16) 0.0165(12) -0.0094(13) -0.0005(12)
C154 0.0602(16) 0.0541(14) 0.0666(16) 0.0153(12) 0.0002(13) 0.0000(12)
C155 0.0679(17) 0.0497(13) 0.0782(17) 0.0271(12) 0.0044(14) 0.0125(12)
C156 0.0466(16) 0.0783(17) 0.150(3) 0.0547(17) -0.0104(17) -0.0033(14)
C157 0.0769(18) 0.0855(17) 0.129(2) 0.0380(16) -0.0190(17) -0.0093(15)
O16 0.0891(15) 0.0689(11) 0.0821(14) 0.0247(10) -0.0005(12) 0.0238(11)
C172 0.061(2) 0.065(2) 0.097(3) 0.0353(19) -0.017(2) 0.0098(18)
O17 0.133(2) 0.133(2) 0.116(2) 0.0225(18) -0.0074(19) 0.0329(18)
Fe7 0.0702(3) 0.0440(2) 0.0792(3) -0.0033(2) -0.0017(3) -0.0123(2)
C202 0.089(3) 0.098(3) 0.146(4) 0.031(3) 0.057(2) 0.008(3)
O20 0.185(4) 0.176(3) 0.161(3) 0.086(3) 0.100(2) 0.060(3)
C201 0.101(3) 0.0636(19) 0.146(4) -0.041(2) -0.014(3) -0.0303(19)
O21 0.140(3) 0.128(3) 0.234(5) -0.067(3) -0.010(3) -0.054(2)
P13 0.1147(9) 0.0505(5) 0.0792(7) -0.0085(5) -0.0129(6) 0.0141(5)
C182 0.083(3) 0.097(3) 0.112(3) -0.029(3) -0.002(3) 0.004(3)
C188 0.053(2) 0.106(3) 0.099(2) -0.0567(19) 0.0208(18) -0.0057(19)
C189 0.109(3) 0.189(4) 0.0683(19) -0.026(2) 0.0145(19) -0.003(3)
C190 0.123(5) 0.203(7) 0.087(3) 0.008(4) 0.004(3) -0.029(5)
C191 0.109(3) 0.189(4) 0.0683(19) -0.026(2) 0.0145(19) -0.003(3)
C192 0.141(4) 0.0481(19) 0.109(3) 0.023(2) -0.022(3) 0.005(2)
C193 0.148(5) 0.169(5) 0.129(4) 0.029(4) -0.021(4) -0.013(4)
C194 0.170(5) 0.112(3) 0.167(5) 0.051(3) -0.024(4) -0.022(3)
C181 0.0666(18) 0.0496(13) 0.0569(14) -0.0008(12) 0.0043(13) -0.0013(12)
C183 0.0538(17) 0.0706(17) 0.0608(15) -0.0029(14) -0.0002(13) 0.0032(13)
C184 0.0534(17) 0.0809(18) 0.0751(18) -0.0215(15) -0.0027(14) -0.0036(15)
C185 0.0530(17) 0.0917(17) 0.0904(18) -0.0526(14) 0.0218(13) -0.0232(14)
C186 0.096(3) 0.0787(16) 0.113(2) -0.0650(14) 0.0113(19) -0.0185(17)
C187 0.0628(18) 0.0714(17) 0.087(2) -0.0184(16) 0.0110(15) -0.0201(14)
O19 0.0871(17) 0.1163(15) 0.1132(16) -0.0677(12) 0.0217(14) -0.0323(13)
P14 0.0737(7) 0.0686(6) 0.1105(8) -0.0104(6) -0.0185(6) -0.0029(5)
C195 0.0737(7) 0.0686(6) 0.1105(8) -0.0104(6) -0.0185(6) -0.0029(5)
C196 0.092(4) 0.113(4) 0.242(8) 0.014(5) 0.050(5) -0.014(3)
C197 0.067(4) 0.121(4) 0.293(10) -0.021(6) 0.022(5) 0.017(3)
C198 0.132(3) 0.143(3) 0.163(3) 0.018(2) -0.052(2) 0.040(2)
C199 0.132(3) 0.143(3) 0.163(3) 0.018(2) -0.052(2) 0.040(2)
C200 0.132(3) 0.143(3) 0.163(3) 0.018(2) -0.052(2) 0.040(2)
Fe8 0.0632(3) 0.0517(2) 0.1398(5) -0.0222(3) 0.0029(3) 0.0073(2)
C231 0.097(2) 0.098(2) 0.151(3) 0.024(2) -0.037(2) 0.003(2)
O24 0.0887(15) 0.1141(13) 0.1313(16) -0.0670(11) -0.0124(13) 0.0380(11)
C232 0.097(2) 0.098(2) 0.151(3) 0.024(2) -0.037(2) 0.003(2)
O23 0.179(4) 0.238(4) 0.204(4) 0.081(4) -0.087(3) -0.039(4)
C211 0.0677(11) 0.0654(11) 0.0539(10) -0.0047(9) -0.0026(9) 0.0059(10)
C213 0.0677(11) 0.0654(11) 0.0539(10) -0.0047(9) -0.0026(9) 0.0059(10)
C214 0.0677(18) 0.0851(19) 0.0562(15) -0.0084(15) -0.0104(13) 0.0133(15)
C215 0.078(2) 0.0878(18) 0.0692(16) -0.0406(14) -0.0213(14) 0.0209(15)
C216 0.081(2) 0.0769(17) 0.121(2) -0.0567(15) 0.004(2) 0.0032(17)
C217 0.072(2) 0.0852(19) 0.0684(17) -0.0325(14) 0.0006(15) -0.0003(16)
O22 0.0887(15) 0.1141(13) 0.1313(16) -0.0670(11) -0.0124(13) 0.0380(11)
P15 0.0637(7) 0.0376(5) 0.0625(6) 0.0062(4) -0.0073(5) -0.0052(4)
P16 0.0560(7) 0.0422(5) 0.1059(10) -0.0121(6) 0.0080(7) 0.0001(5)
C212 0.120(5) 0.119(4) 0.107(4) 0.015(4) -0.004(4) -0.002(4)
C218 0.072(3) 0.0399(19) 0.083(3) -0.002(2) -0.008(2) -0.008(2)
C219 0.077(3) 0.073(3) 0.068(3) -0.015(2) 0.007(2) -0.004(2)
C220 0.086(3) 0.117(3) 0.070(2) -0.006(2) 0.000(2) -0.011(2)
C221 0.086(3) 0.117(3) 0.070(2) -0.006(2) 0.000(2) -0.011(2)
C222 0.168(4) 0.0902(19) 0.122(2) 0.0438(17) 0.017(3) 0.006(2)
C223 0.168(4) 0.0902(19) 0.122(2) 0.0438(17) 0.017(3) 0.006(2)
C224 0.263(12) 0.147(7) 0.142(6) -0.028(5) 0.054(7) -0.060(6)
C225 0.168(4) 0.0902(19) 0.122(2) 0.0438(17) 0.017(3) 0.006(2)
C226 0.168(4) 0.0902(19) 0.122(2) 0.0438(17) 0.017(3) 0.006(2)
C227 0.189(9) 0.198(8) 0.103(4) 0.041(4) 0.054(5) 0.046(6)
C228 0.070(2) 0.148(4) 0.119(3) -0.019(3) 0.010(2) 0.015(2)
C229 0.070(2) 0.148(4) 0.119(3) -0.019(3) 0.010(2) 0.015(2)
C230 0.070(2) 0.148(4) 0.119(3) -0.019(3) 0.010(2) 0.015(2)
Fe9 0.1745(9) 0.1085(5) 0.0464(3) -0.0115(4) 0.0007(4) -0.0413(5)
C262 0.123(3) 0.162(4) 0.076(2) -0.028(2) -0.002(2) -0.041(3)
O27 0.142(3) 0.100(2) 0.111(3) -0.004(2) -0.015(3) -0.052(2)
C261 0.123(3) 0.162(4) 0.076(2) -0.028(2) -0.002(2) -0.041(3)
P17 0.1402(11) 0.0950(8) 0.0567(6) -0.0197(6) 0.0361(6) -0.0261(8)
C249 0.170(4) 0.113(2) 0.123(3) -0.044(2) 0.012(3) -0.016(3)
C250 0.170(4) 0.113(2) 0.123(3) -0.044(2) 0.012(3) -0.016(3)
C251 0.170(4) 0.113(2) 0.123(3) -0.044(2) 0.012(3) -0.016(3)
C252 0.165(4) 0.225(5) 0.109(3) -0.022(4) 0.051(3) -0.028(4)
C253 0.165(4) 0.225(5) 0.109(3) -0.022(4) 0.051(3) -0.028(4)
C254 0.165(4) 0.225(5) 0.109(3) -0.022(4) 0.051(3) -0.028(4)
O26 0.1153(18) 0.202(2) 0.0597(11) 0.0016(14) 0.0044(11) 0.0113(18)
C248 0.094(3) 0.135(4) 0.102(3) 0.022(3) -0.008(2) -0.011(3)
C241 0.130(3) 0.0876(16) 0.0689(15) -0.0102(13) 0.0144(14) -0.0048(17)
C242 0.097(3) 0.135(3) 0.075(2) -0.018(2) 0.010(2) 0.011(3)
C243 0.130(3) 0.0876(16) 0.0689(15) -0.0102(13) 0.0144(14) -0.0048(17)
C244 0.076(2) 0.089(2) 0.0693(18) -0.0076(17) 0.0125(16) 0.0052(18)
C245 0.079(2) 0.116(3) 0.0460(15) -0.0091(16) 0.0086(14) 0.0179(19)
C246 0.125(3) 0.110(3) 0.067(2) 0.003(2) 0.003(2) 0.022(3)
C247 0.116(3) 0.112(3) 0.0501(16) -0.0108(18) -0.0148(18) 0.013(2)
O25 0.1153(18) 0.202(2) 0.0597(11) 0.0016(14) 0.0044(11) 0.0113(18)
P18 0.1515(14) 0.0992(10) 0.0684(7) -0.0123(7) -0.0301(8) -0.0137(10)
C255 0.135(3) 0.117(3) 0.105(2) 0.017(2) -0.056(2) -0.023(3)
C256 0.265(10) 0.097(4) 0.246(5) 0.031(5) 0.057(6) -0.072(5)
C257 0.136(5) 0.096(4) 0.251(5) -0.071(4) -0.095(4) 0.013(4)
C258 0.135(3) 0.117(3) 0.105(2) 0.017(2) -0.056(2) -0.023(3)
C259 0.179(9) 0.245(10) 0.100(4) 0.036(6) -0.013(5) 0.015(8)
C260 0.130(5) 0.303(10) 0.096(4) -0.006(5) -0.054(3) 0.052(5)
Fe10 0.1305(8) 0.1447(8) 0.0434(4) -0.0108(5) 0.0018(4) -0.0357(6)
C292 0.095(3) 0.137(4) 0.110(3) -0.015(3) -0.017(3) 0.037(3)
O30 0.1140(17) 0.167(2) 0.0596(11) -0.0016(13) -0.0021(11) 0.0147(16)
C291 0.095(3) 0.137(4) 0.110(3) -0.015(3) -0.017(3) 0.037(3)
O28 0.1140(17) 0.167(2) 0.0596(11) -0.0016(13) -0.0021(11) 0.0147(16)
C271 0.132(4) 0.091(2) 0.0593(19) -0.0009(18) 0.001(2) 0.008(2)
C273 0.118(3) 0.099(2) 0.0614(18) -0.0162(18) -0.0198(19) -0.012(2)
C274 0.076(2) 0.096(2) 0.0675(18) -0.0200(17) -0.0074(16) -0.0121(18)
C275 0.097(2) 0.096(2) 0.0498(15) -0.0070(16) -0.0148(15) -0.0206(19)
C276 0.119(3) 0.092(2) 0.0592(18) -0.0032(18) 0.006(2) 0.004(2)
C277 0.128(3) 0.134(3) 0.0497(17) -0.011(2) 0.0175(19) -0.027(3)
C278 0.140(4) 0.161(4) 0.101(3) 0.031(3) 0.057(2) -0.007(3)
O29 0.1140(17) 0.167(2) 0.0596(11) -0.0016(13) -0.0021(11) 0.0147(16)
P19 0.1108(11) 0.1242(12) 0.0417(6) -0.0006(7) -0.0102(7) -0.0321(9)
C272 0.132(6) 0.091(4) 0.077(4) -0.009(3) -0.014(4) -0.019(4)
C279 0.140(6) 0.153(6) 0.062(3) -0.010(4) -0.026(4) -0.009(5)
C280 0.218(10) 0.156(7) 0.090(5) 0.018(5) 0.036(6) -0.003(8)
C281 0.139(6) 0.153(6) 0.092(5) 0.008(5) -0.033(4) 0.037(5)
C282 0.139(4) 0.214(5) 0.094(3) 0.003(4) -0.047(3) 0.054(3)
C283 0.137(4) 0.195(5) 0.092(4) -0.029(4) -0.073(3) 0.057(4)
C284 0.139(4) 0.214(5) 0.094(3) 0.003(4) -0.047(3) 0.054(3)
P20 0.0679(10) 0.1640(17) 0.0749(9) 0.0195(10) 0.0056(7) -0.0203(10)
C285 0.154(5) 0.168(5) 0.147(4) 0.006(4) -0.002(4) -0.012(4)
C286 0.154(5) 0.168(5) 0.147(4) 0.006(4) -0.002(4) -0.012(4)
C287 0.158(7) 0.128(6) 0.142(4) 0.001(5) -0.044(5) -0.020(5)
C288 0.101(3) 0.205(5) 0.107(3) 0.029(4) 0.023(3) 0.008(4)
C289 0.101(3) 0.205(5) 0.107(3) 0.029(4) 0.023(3) 0.008(4)
C290 0.101(3) 0.205(5) 0.107(3) 0.029(4) 0.023(3) 0.008(4)
Fe11 0.1493(8) 0.1154(6) 0.0448(4) 0.0154(4) -0.0066(4) -0.0508(5)
P21 0.1162(10) 0.1572(11) 0.0649(6) 0.0128(7) -0.0109(6) 0.0109(9)
P22 0.1162(10) 0.1572(11) 0.0649(6) 0.0128(7) -0.0109(6) 0.0109(9)
C308 0.131(5) 0.095(4) 0.057(3) 0.020(3) -0.004(3) 0.021(4)
C309 0.134(5) 0.211(6) 0.086(3) 0.020(4) -0.017(3) -0.021(5)
C310 0.134(5) 0.211(6) 0.086(3) 0.020(4) -0.017(3) -0.021(5)
C311 0.161(6) 0.227(7) 0.118(6) -0.031(6) 0.006(5) -0.122(4)
C312 0.141(4) 0.121(3) 0.113(3) 0.045(3) -0.023(3) 0.017(3)
C313 0.141(4) 0.121(3) 0.113(3) 0.045(3) -0.023(3) 0.017(3)
C314 0.217(10) 0.149(5) 0.167(5) 0.110(3) -0.032(6) 0.022(5)
C315 0.151(7) 0.205(8) 0.098(5) -0.031(5) 0.022(5) 0.006(6)
C316 0.150(7) 0.346(14) 0.117(6) 0.007(8) 0.060(5) 0.053(8)
C317 0.1162(10) 0.1572(11) 0.0649(6) 0.0128(7) -0.0109(6) 0.0109(9)
C318 0.1162(10) 0.1572(11) 0.0649(6) 0.0128(7) -0.0109(6) 0.0109(9)
C319 0.1162(10) 0.1572(11) 0.0649(6) 0.0128(7) -0.0109(6) 0.0109(9)
C320 0.1162(10) 0.1572(11) 0.0649(6) 0.0128(7) -0.0109(6) 0.0109(9)
C327 0.100(4) 0.134(5) 0.064(3) 0.033(3) -0.023(3) -0.035(4)
O32 0.168(4) 0.100(3) 0.118(4) 0.014(3) -0.002(3) -0.070(2)
C326 0.145(4) 0.171(4) 0.052(2) 0.004(2) 0.003(2) -0.044(3)
O33 0.185(4) 0.390(7) 0.0571(18) -0.006(3) -0.005(2) -0.088(4)
C301 0.149(3) 0.108(3) 0.0606(19) 0.0220(19) -0.011(2) 0.017(3)
C302 0.126(3) 0.147(4) 0.0647(19) 0.011(2) -0.0455(17) -0.008(3)
C303 0.115(3) 0.097(2) 0.075(2) 0.012(2) -0.007(2) -0.010(2)
C304 0.114(3) 0.103(3) 0.063(2) -0.002(2) -0.009(2) -0.005(2)
C305 0.096(3) 0.107(3) 0.0646(19) 0.0153(19) 0.0114(18) 0.008(2)
C306 0.080(2) 0.147(3) 0.069(2) 0.026(2) 0.0042(18) 0.027(2)
C307 0.106(3) 0.087(2) 0.089(2) 0.000(2) 0.013(2) -0.021(2)
O31 0.0850(14) 0.1041(15) 0.0536(11) 0.0123(11) -0.0016(10) 0.0366(11)
Fe12 0.1409(8) 0.1274(7) 0.0504(4) 0.0124(4) -0.0105(4) -0.0369(6)
C351 0.125(4) 0.189(5) 0.080(3) 0.004(3) 0.011(3) 0.041(4)
O34 0.181(3) 0.306(5) 0.0730(19) -0.030(3) -0.023(2) 0.119(3)
C352 0.125(4) 0.189(5) 0.080(3) 0.004(3) 0.011(3) 0.041(4)
O36 0.181(3) 0.306(5) 0.0730(19) -0.030(3) -0.023(2) 0.119(3)
P23 0.1034(13) 0.1689(18) 0.0789(10) -0.0170(11) -0.0081(9) -0.0145(13)
C345 0.167(4) 0.192(4) 0.100(3) 0.006(3) -0.018(3) -0.056(4)
C346 0.167(4) 0.192(4) 0.100(3) 0.006(3) -0.018(3) -0.056(4)
C347 0.167(4) 0.192(4) 0.100(3) 0.006(3) -0.018(3) -0.056(4)
C348 0.175(5) 0.215(5) 0.175(4) -0.005(4) -0.014(4) -0.013(4)
C349 0.175(5) 0.215(5) 0.175(4) -0.005(4) -0.014(4) -0.013(4)
C350 0.175(5) 0.215(5) 0.175(4) -0.005(4) -0.014(4) -0.013(4)
P24 0.1167(11) 0.0974(9) 0.0522(6) 0.0008(6) 0.0153(7) -0.0209(8)
C338 0.157(5) 0.131(4) 0.047(2) 0.026(3) 0.051(2) 0.043(4)
C339 0.175(6) 0.163(3) 0.152(3) 0.1314(18) 0.023(3) 0.033(3)
C340 0.213(10) 0.049(3) 0.244(11) 0.018(5) 0.027(10) 0.010(5)
C341 0.175(6) 0.163(3) 0.152(3) 0.1314(18) 0.023(3) 0.033(3)
C342 0.138(4) 0.251(7) 0.112(3) -0.004(4) 0.048(3) 0.018(4)
C343 0.138(4) 0.251(7) 0.112(3) -0.004(4) 0.048(3) 0.018(4)
C344 0.138(4) 0.251(7) 0.112(3) -0.004(4) 0.048(3) 0.018(4)
C331 0.146(4) 0.119(3) 0.0483(17) 0.0158(19) -0.002(2) -0.015(3)
C332 0.160(4) 0.161(4) 0.060(2) 0.007(3) -0.042(2) 0.003(4)
C333 0.120(3) 0.112(3) 0.080(2) 0.004(2) -0.013(2) 0.007(3)
C334 0.091(3) 0.113(3) 0.0612(18) 0.0186(19) -0.0062(18) -0.004(2)
C335 0.120(3) 0.090(2) 0.0552(17) 0.0110(17) -0.0052(19) -0.007(2)
C336 0.122(3) 0.104(3) 0.0603(19) 0.012(2) 0.000(2) 0.002(3)
C337 0.113(3) 0.110(3) 0.066(2) 0.008(2) 0.007(2) -0.011(3)
O35 0.0839(15) 0.0969(15) 0.0551(11) 0.0203(11) -0.0041(10) -0.0230(12)

loop_
_atom_type_symbol
_atom_type_description
_atom_type_scat_dispersion_real
_atom_type_scat_dispersion_imag
_atom_type_scat_source
C C 0.0050 0.0020 'International Tables Vol C Tables 4.2.6.8 and 6.1.1.4'
H H 0.0000 0.0000 'International Tables Vol C Tables 4.2.6.8 and 6.1.1.4'
O O 0.0150 0.0080 'International Tables Vol C Tables 4.2.6.8 and 6.1.1.4'
P P 0.1260 0.1230 'International Tables Vol C Tables 4.2.6.8 and 6.1.1.4'
Fe Fe 0.3680 1.0550 'International Tables Vol C Tables 4.2.6.8 and 6.1.1.4'

loop_
_geom_angle_atom_site_label_1
_geom_angle_atom_site_label_2
_geom_angle_atom_site_label_3
_geom_angle
C22 Fe1 C21 88.8(4)
C22 Fe1 C1 99.5(3)
C21 Fe1 C1 170.8(3)
C22 Fe1 P1 92.2(3)
C21 Fe1 P1 95.5(2)
C1 Fe1 P1 80.29(13)
C22 Fe1 P2 101.5(3)
C21 Fe1 P2 100.4(2)
C1 Fe1 P2 81.98(13)
P1 Fe1 P2 159.10(6)
C22 Fe1 HF1 179.1
C21 Fe1 HF1 91.1
C1 Fe1 HF1 80.6
P1 Fe1 HF1 86.8
P2 Fe1 HF1 79.4
C2 P1 C12 108.7(3)
C2 P1 C9 103.2(3)
C12 P1 C9 108.7(3)
C2 P1 Fe1 102.6(2)
C12 P1 Fe1 114.2(2)
C9 P1 Fe1 118.3(2)
C8 P2 C18 107.9(3)
C8 P2 C15 102.1(3)
C18 P2 C15 108.5(3)
C8 P2 Fe1 106.04(14)
C18 P2 Fe1 109.6(3)
C15 P2 Fe1 121.8(2)
C3 C1 C7 120.4(4)
C3 C1 Fe1 118.4(3)
C7 C1 Fe1 119.7(3)
C3 C2 P1 109.5(4)
C3 C2 H2A1 109.8
P1 C2 H2A1 109.8
C3 C2 H2B1 109.8
P1 C2 H2B1 109.8
H2A1 C2 H2B1 108.2
C1 C3 C4 118.5(4)
C1 C3 C2 117.7(4)
C4 C3 C2 120.2(4)
C5 C4 C3 114.5(4)
C5 C4 H4 122.7
C3 C4 H4 122.7
C4 C5 C6 126.9(5)
C4 C5 O1 114.5(4)
C6 C5 O1 117.2(5)
C5 C6 C7 116.0(5)
C5 C6 H6 122.0
C7 C6 H6 122.0
C1 C7 C6 120.7(4)
C1 C7 C8 122.4(3)
C6 C7 C8 116.5(4)
C7 C8 P2 104.7(3)
C7 C8 H8A 110.8
P2 C8 H8A 110.8
C7 C8 H8B 110.8
P2 C8 H8B 110.8
H8A C8 H8B 108.9
C10 C9 C11 121.1(7)
C10 C9 P1 110.5(5)
C11 C9 P1 111.6(4)
C10 C9 H9 103.9
C11 C9 H9 103.9
P1 C9 H9 103.9
C9 C10 H10A 109.5
C9 C10 H10B 109.5
H10A C10 H10B 109.5
C9 C10 H10C 109.5
H10A C10 H10C 109.5
H10B C10 H10C 109.5
C9 C11 H11A 109.5
C9 C11 H11B 109.5
H11A C11 H11B 109.5
C9 C11 H11C 109.5
H11A C11 H11C 109.5
H11B C11 H11C 109.5
C14 C12 C13 114.0(8)
C14 C12 P1 113.7(6)
C13 C12 P1 111.6(6)
C14 C12 H12 105.5
C13 C12 H12 105.6
P1 C12 H12 105.5
C12 C13 H13A 109.5
C12 C13 H13B 109.4
H13A C13 H13B 109.5
C12 C13 H13C 109.5
H13A C13 H13C 109.5
H13B C13 H13C 109.5
C12 C14 H14A 109.5
C12 C14 H14B 109.5
H14A C14 H14B 109.5
C12 C14 H14C 109.5
H14A C14 H14C 109.5
H14B C14 H14C 109.5
C16 C15 C17 108.4(6)
C16 C15 P2 109.9(5)
C17 C15 P2 111.6(5)
C16 C15 H15 109.0
C17 C15 H15 109.0
P2 C15 H15 109.0
C15 C16 H16A 109.5
C15 C16 H16B 109.5
H16A C16 H16B 109.5
C15 C16 H16C 109.5
H16A C16 H16C 109.5
H16B C16 H16C 109.5
C15 C17 H17A 109.5
C15 C17 H17B 109.5
H17A C17 H17B 109.5
C15 C17 H17C 109.5
H17A C17 H17C 109.5
H17B C17 H17C 109.5
C20 C18 C19 108.4(7)
C20 C18 P2 110.4(5)
C19 C18 P2 112.1(6)
C20 C18 H18 108.6
C19 C18 H18 108.6
P2 C18 H18 108.6
C18 C19 H19A 109.5
C18 C19 H19B 109.5
H19A C19 H19B 109.5
C18 C19 H19C 109.5
H19A C19 H19C 109.5
H19B C19 H19C 109.5
C18 C20 H20A 109.5
C18 C20 H20B 109.5
H20A C20 H20B 109.5
C18 C20 H20C 109.5
H20A C20 H20C 109.5
H20B C20 H20C 109.5
O2 C21 Fe1 177.7(7)
O3 C22 Fe1 175.7(8)
C22A Fe1A C21A 84.0(5)
C22A Fe1A P1A 90.7(4)
C21A Fe1A P1A 101.5(2)
C22A Fe1A C1A 99.7(4)
C21A Fe1A C1A 174.5(2)
P1A Fe1A C1A 82.68(11)
C22A Fe1A P2A 112.1(4)
C21A Fe1A P2A 98.9(2)
P1A Fe1A P2A 150.81(11)
C1A Fe1A P2A 75.91(12)
C22A Fe1A HF1A 179.2
C21A Fe1A HF1A 95.2
P1A Fe1A HF1A 89.6
C1A Fe1A HF1A 81.1
P2A Fe1A HF1A 67.9
C2A P1A C9A 103.6(4)
C2A P1A C12A 103.0(4)
C9A P1A C12A 105.3(4)
C2A P1A Fe1A 106.8(3)
C9A P1A Fe1A 114.0(3)
C12A P1A Fe1A 122.1(3)
C8A P2A C18A 105.2(5)
C8A P2A C15A 102.1(5)
C18A P2A C15A 94.0(4)
C8A P2A Fe1A 104.9(4)
C18A P2A Fe1A 128.6(3)
C15A P2A Fe1A 118.8(4)
C3A C2A P1A 109.5(6)
C3A C2A H2A2 109.8
P1A C2A H2A2 109.8
C3A C2A H2B2 109.8
P1A C2A H2B2 109.8
H2A2 C2A H2B2 108.2
C3A C1A C7A 120.0
C3A C1A Fe1A 117.21(16)
C7A C1A Fe1A 119.79(16)
C1A C3A C4A 120.0
C1A C3A C2A 111.1(4)
C4A C3A C2A 127.7(4)
C3A C4A C5A 120.0
C3A C4A H4A 120.0
C5A C4A H4A 120.0
O1 C5A C6A 119.5(4)
O1 C5A C4A 120.4(4)
C6A C5A C4A 120.0
C5A C6A C7A 120.0
C5A C6A H6A 120.0
C7A C6A H6A 120.0
C6A C7A C1A 120.0
C6A C7A C8A 123.4(5)
C1A C7A C8A 116.0(5)
C7A C8A P2A 105.3(7)
C7A C8A H8A1 110.7
P2A C8A H8A1 110.7
C7A C8A H8B1 110.7
P2A C8A H8B1 110.7
H8A1 C8A H8B1 108.8
C10A C9A C11A 108.3(10)
C10A C9A P1A 111.2(7)
C11A C9A P1A 114.3(7)
C10A C9A H9A 107.6
C11A C9A H9A 107.6
P1A C9A H9A 107.6
C9A C10A H10D 109.5
C9A C10A H10E 109.5
H10D C10A H10E 109.5
C9A C10A H10F 109.5
H10D C10A H10F 109.5
H10E C10A H10F 109.5
C9A C11A H11D 109.5
C9A C11A H11E 109.5
H11D C11A H11E 109.5
C9A C11A H11F 109.5
H11D C11A H11F 109.5
H11E C11A H11F 109.5
C14A C12A C13A 103.7(9)
C14A C12A P1A 116.1(7)
C13A C12A P1A 111.9(8)
C14A C12A H12A 108.3
C13A C12A H12A 108.3
P1A C12A H12A 108.3
C12A C13A H13D 109.5
C12A C13A H13E 109.5
H13D C13A H13E 109.5
C12A C13A H13F 109.5
H13D C13A H13F 109.5
H13E C13A H13F 109.5
C12A C14A H14D 109.5
C12A C14A H14E 109.5
H14D C14A H14E 109.5
C12A C14A H14F 109.5
H14D C14A H14F 109.5
H14E C14A H14F 109.5
C16A C15A C17A 112.0(10)
C16A C15A P2A 114.7(7)
C17A C15A P2A 114.9(7)
C16A C15A H15A 104.6
C17A C15A H15A 104.6
P2A C15A H15A 104.6
C15A C16A H16D 109.5
C15A C16A H16E 109.5
H16D C16A H16E 109.5
C15A C16A H16F 109.5
H16D C16A H16F 109.5
H16E C16A H16F 109.5
C15A C17A H17D 109.5
C15A C17A H17E 109.5
H17D C17A H17E 109.5
C15A C17A H17F 109.5
H17D C17A H17F 109.5
H17E C17A H17F 109.5
C20A C18A C19A 134.7(10)
C20A C18A P2A 114.4(7)
C19A C18A P2A 106.3(8)
C20A C18A H18A 97.0
C19A C18A H18A 97.0
P2A C18A H18A 97.0
C18A C19A H19D 109.5
C18A C19A H19E 109.5
H19D C19A H19E 109.5
C18A C19A H19F 109.5
H19D C19A H19F 109.5
H19E C19A H19F 109.5
C18A C20A H20D 109.5
C18A C20A H20E 109.5
H20D C20A H20E 109.5
C18A C20A H20F 109.5
H20D C20A H20F 109.5
H20E C20A H20F 109.5
O2A C21A Fe1A 168.9(7)
O3A C22A Fe1A 163.6(16)
C5 O1 H1 109.5
C52 Fe2 C51 97.7(3)
C52 Fe2 C31 174.8(3)
C51 Fe2 C31 87.4(2)
C52 Fe2 P3 95.2(2)
C51 Fe2 P3 101.2(2)
C31 Fe2 P3 82.54(9)
C52 Fe2 P4 98.8(2)
C51 Fe2 P4 96.5(2)
C31 Fe2 P4 81.82(9)
P3 Fe2 P4 155.68(6)
C52 Fe2 HF2 83.2
C51 Fe2 HF2 177.8
C31 Fe2 HF2 91.8
P3 Fe2 HF2 80.6
P4 Fe2 HF2 81.4
O5 C51 Fe2 174.5(6)
O6 C52 Fe2 171.5(6)
C52A Fe2A C51A 96.8(5)
C52A Fe2A C31 171.9(3)
C51A Fe2A C31 91.3(4)
C52A Fe2A P4A 98.1(3)
C51A Fe2A P4A 106.4(4)
C31 Fe2A P4A 79.37(12)
C52A Fe2A P3A 97.0(3)
C51A Fe2A P3A 93.1(4)
C31 Fe2A P3A 82.67(11)
P4A Fe2A P3A 153.56(12)
C52A Fe2A HF2A 81.6
C51A Fe2A HF2A 177.6
C31 Fe2A HF2A 90.4
P4A Fe2A HF2A 75.6
P3A Fe2A HF2A 85.4
O5A C51A Fe2A 168.9(10)
O6A C52A Fe2A 165.3(8)
C33 C31 C37 116.6(3)
C33 C31 Fe2 121.9(2)
C37 C31 Fe2 121.5(2)
C33 C31 Fe2A 117.8(2)
C37 C31 Fe2A 122.2(2)
C33 C32 P3 104.2(3)
C33 C32 P3A 108.0(3)
C33 C32 H32A 110.9
P3 C32 H32A 110.9
C33 C32 H32B 110.9
P3 C32 H32B 110.9
H32A C32 H32B 108.9
C34 C33 C31 120.5(3)
C34 C33 C32 119.2(3)
C31 C33 C32 120.3(3)
C35 C34 C33 120.3(3)
C35 C34 H34 119.9
C33 C34 H34 119.9
C34 C35 C36 121.3(3)
C34 C35 O4 120.4(3)
C36 C35 O4 118.4(3)
C37 C36 C35 120.6(3)
C37 C36 H36 119.7
C35 C36 H36 119.7
C36 C37 C31 120.6(3)
C36 C37 C38 125.2(3)
C31 C37 C38 113.7(3)
C36 C37 C38A 112.7(6)
C31 C37 C38A 125.0(6)
C35 O4 H4B 109.5
C32 P3 C42 107.0(3)
C32 P3 C39 99.6(3)
C42 P3 C39 97.1(3)
C32 P3 Fe2 109.67(13)
C42 P3 Fe2 122.1(3)
C39 P3 Fe2 118.5(2)
C40 C39 C41 108.3(5)
C40 C39 P3 114.7(4)
C41 C39 P3 111.8(5)
C40 C39 H39 107.2
C41 C39 H39 107.2
P3 C39 H39 107.2
C39 C40 H40A 109.5
C39 C40 H40B 109.5
H40A C40 H40B 109.5
C39 C40 H40C 109.5
H40A C40 H40C 109.5
H40B C40 H40C 109.5
C39 C41 H41A 109.5
C39 C41 H41B 109.5
H41A C41 H41B 109.5
C39 C41 H41C 109.5
H41A C41 H41C 109.5
H41B C41 H41C 109.5
C44 C42 C43 110.8(6)
C44 C42 P3 109.9(4)
C43 C42 P3 105.6(5)
C44 C42 H42 110.1
C43 C42 H42 110.1
P3 C42 H42 110.1
C42 C43 H43A 109.5
C42 C43 H43B 109.5
H43A C43 H43B 109.5
C42 C43 H43C 109.5
H43A C43 H43C 109.5
H43B C43 H43C 109.5
C42 C44 H44A 109.5
C42 C44 H44B 109.5
H44A C44 H44B 109.5
C42 C44 H44C 109.5
H44A C44 H44C 109.5
H44B C44 H44C 109.5
C42A P3A C39A 113.1(6)
C42A P3A C32 105.9(4)
C39A P3A C32 98.4(4)
C42A P3A Fe2A 112.5(4)
C39A P3A Fe2A 121.3(4)
C32 P3A Fe2A 102.63(15)
C41A C39A C40A 105.7(12)
C41A C39A P3A 113.9(10)
C40A C39A P3A 120.4(11)
C41A C39A H39A 105.2
C40A C39A H39A 105.2
P3A C39A H39A 105.2
C39A C40A H40D 109.5
C39A C40A H40E 109.5
H40D C40A H40E 109.5
C39A C40A H40F 109.5
H40D C40A H40F 109.5
H40E C40A H40F 109.5
C39A C41A H41D 109.5
C39A C41A H41E 109.5
H41D C41A H41E 109.5
C39A C41A H41F 109.5
H41D C41A H41F 109.5
H41E C41A H41F 109.5
C44A C42A C43A 113.8(11)
C44A C42A P3A 111.1(7)
C43A C42A P3A 107.1(9)
C44A C42A H42A 108.2
C43A C42A H42A 108.2
P3A C42A H42A 108.2
C42A C43A H43D 109.5
C42A C43A H43E 109.5
H43D C43A H43E 109.5
C42A C43A H43F 109.5
H43D C43A H43F 109.5
H43E C43A H43F 109.5
C42A C44A H44D 109.5
C42A C44A H44E 109.5
H44D C44A H44E 109.5
C42A C44A H44F 109.5
H44D C44A H44F 109.5
H44E C44A H44F 109.5
C48A P4A C45A 106.1(5)
C48A P4A C38A 104.6(5)
C45A P4A C38A 86.8(5)
C48A P4A Fe2A 137.0(3)
C45A P4A Fe2A 94.5(4)
C38A P4A Fe2A 114.0(5)
C37 C38A P4A 93.1(7)
C37 C38A H38C 113.1
P4A C38A H38C 113.1
C37 C38A H38D 113.1
P4A C38A H38D 113.1
H38C C38A H38D 110.5
C47A C45A C46A 111.3(10)
C47A C45A P4A 115.5(9)
C46A C45A P4A 108.5(8)
C47A C45A H45A 107.0
C46A C45A H45A 107.0
P4A C45A H45A 107.0
C45A C46A H46D 109.5
C45A C46A H46E 109.5
H46D C46A H46E 109.5
C45A C46A H46F 109.5
H46D C46A H46F 109.5
H46E C46A H46F 109.5
C45A C47A H47D 109.5
C45A C47A H47E 109.5
H47D C47A H47E 109.5
C45A C47A H47F 109.5
H47D C47A H47F 109.5
H47E C47A H47F 109.5
C49A C48A C50A 109.9(8)
C49A C48A P4A 110.9(8)
C50A C48A P4A 117.7(6)
C49A C48A H48A 105.9
C50A C48A H48A 105.8
P4A C48A H48A 105.8
C48A C49A H49D 109.5
C48A C49A H49E 109.5
H49D C49A H49E 109.5
C48A C49A H49F 109.5
H49D C49A H49F 109.5
H49E C49A H49F 109.5
C48A C50A H50D 109.5
C48A C50A H50E 109.5
H50D C50A H50E 109.5
C48A C50A H50F 109.5
H50D C50A H50F 109.5
H50E C50A H50F 109.5
C48 P4 C38 105.4(3)
C48 P4 C45 105.1(4)
C38 P4 C45 110.2(2)
C48 P4 Fe2 118.0(3)
C38 P4 Fe2 98.81(17)
C45 P4 Fe2 118.4(2)
C37 C38 P4 104.4(3)
C37 C38 H38A 110.9
P4 C38 H38A 110.9
C37 C38 H38B 110.9
P4 C38 H38B 110.9
H38A C38 H38B 108.9
C46 C45 C47 117.9(6)
C46 C45 P4 110.2(4)
C47 C45 P4 114.5(5)
C46 C45 H45 104.2
C47 C45 H45 104.2
P4 C45 H45 104.2
C45 C46 H46A 109.5
C45 C46 H46B 109.5
H46A C46 H46B 109.5
C45 C46 H46C 109.5
H46A C46 H46C 109.5
H46B C46 H46C 109.5
C45 C47 H47A 109.5
C45 C47 H47B 109.5
H47A C47 H47B 109.5
C45 C47 H47C 109.5
H47A C47 H47C 109.5
H47B C47 H47C 109.5
C49 C48 C50 112.0(8)
C49 C48 P4 119.3(7)
C50 C48 P4 114.1(6)
C49 C48 H48 102.9
C50 C48 H48 102.9
P4 C48 H48 102.9
C48 C49 H49A 109.5
C48 C49 H49B 109.5
H49A C49 H49B 109.5
C48 C49 H49C 109.5
H49A C49 H49C 109.5
H49B C49 H49C 109.5
C48 C50 H50A 109.5
C48 C50 H50B 109.5
H50A C50 H50B 109.5
C48 C50 H50C 109.5
H50A C50 H50C 109.5
H50B C50 H50C 109.5
C81A Fe3 C82 86.7(4)
C82 Fe3 C81 111.5(3)
C81A Fe3 C61 171.3(4)
C82 Fe3 C61 86.1(2)
C81 Fe3 C61 162.4(2)
C81A Fe3 P5A 90.0(4)
C82 Fe3 P5A 93.8(2)
C61 Fe3 P5A 85.57(13)
C81A Fe3 P6A 101.9(4)
C82 Fe3 P6A 85.3(2)
C61 Fe3 P6A 82.45(11)
P5A Fe3 P6A 168.02(11)
C82 Fe3 P6 98.2(2)
C81 Fe3 P6 94.53(18)
C61 Fe3 P6 81.55(10)
C82 Fe3 P5 99.0(2)
C81 Fe3 P5 94.12(19)
C61 Fe3 P5 83.59(10)
P6 Fe3 P5 156.38(5)
C81A Fe3 HF3 93.3
C82 Fe3 HF3 177.3
C81 Fe3 HF3 68.3
C61 Fe3 HF3 94.1
P5A Fe3 HF3 88.9
P6A Fe3 HF3 92.0
P6 Fe3 HF3 79.2
P5 Fe3 HF3 83.7
O8 C81 Fe3 176.6(6)
O8A C81A Fe3 160.3(9)
C63 C61 C67 116.5(3)
C63 C61 Fe3 121.6(2)
C67 C61 Fe3 121.8(2)
C64 C63 C61 122.7(3)
C64 C63 C62A 116.8(4)
C61 C63 C62A 120.3(4)
C64 C63 C62 118.4(4)
C61 C63 C62 117.0(3)
C65 C64 C63 118.6(3)
C65 C64 H64 120.7
C63 C64 H64 120.7
C66 C65 C64 121.3(3)
C66 C65 O7 117.1(3)
C64 C65 O7 121.6(3)
C65 C66 C67 121.9(3)
C65 C66 H66 119.1
C67 C66 H66 119.1
C66 C67 C61 118.9(3)
C66 C67 C68 123.3(4)
C61 C67 C68 117.4(3)
C66 C67 C68A 122.0(5)
C61 C67 C68A 117.9(5)
C65 O7 H7 109.9
C69 P5 C62 113.2(4)
C69 P5 C72 118.3(4)
C62 P5 C72 89.9(4)
C69 P5 Fe3 109.4(4)
C62 P5 Fe3 107.0(2)
C72 P5 Fe3 117.1(3)
C78 P6 C75 103.3(3)
C78 P6 C68 105.1(3)
C75 P6 C68 110.4(3)
C78 P6 Fe3 122.7(2)
C75 P6 Fe3 115.6(2)
C68 P6 Fe3 99.01(19)
C63 C62 P5 103.9(4)
C63 C62 H62A 111.0
P5 C62 H62A 111.0
C63 C62 H62B 111.0
P5 C62 H62B 111.0
H62A C62 H62B 109.0
C67 C68 P6 101.4(4)
C67 C68 H68A 111.5
P6 C68 H68A 111.5
C67 C68 H68B 111.5
P6 C68 H68B 111.5
H68A C68 H68B 109.3
C71 C69 C70 123.0(7)
C71 C69 P5 118.5(5)
C70 C69 P5 113.4(6)
C71 C69 H69 97.6
C70 C69 H69 97.6
P5 C69 H69 97.5
C69 C70 H70A 109.5
C69 C70 H70B 109.5
H70A C70 H70B 109.5
C69 C70 H70C 109.5
H70A C70 H70C 109.5
H70B C70 H70C 109.5
C69 C71 H71A 109.5
C69 C71 H71B 109.5
H71A C71 H71B 109.5
C69 C71 H71C 109.5
H71A C71 H71C 109.5
H71B C71 H71C 109.5
C73 C72 C74 96.7(7)
C73 C72 P5 114.1(6)
C74 C72 P5 110.1(6)
C73 C72 H72 111.7
C74 C72 H72 111.7
P5 C72 H72 111.7
C72 C73 H73A 109.4
C72 C73 H73B 109.5
H73A C73 H73B 109.5
C72 C73 H73C 109.5
H73A C73 H73C 109.5
H73B C73 H73C 109.5
C72 C74 H74A 109.5
C72 C74 H74B 109.5
H74A C74 H74B 109.5
C72 C74 H74C 109.5
H74A C74 H74C 109.5
H74B C74 H74C 109.5
C77 C75 C76 118.4(7)
C77 C75 P6 110.0(5)
C76 C75 P6 109.7(4)
C77 C75 H75 105.9
C76 C75 H75 105.9
P6 C75 H75 106.0
C75 C76 H76A 109.5
C75 C76 H76B 109.5
H76A C76 H76B 109.5
C75 C76 H76C 109.5
H76A C76 H76C 109.5
H76B C76 H76C 109.5
C75 C77 H77A 109.5
C75 C77 H77B 109.5
H77A C77 H77B 109.5
C75 C77 H77C 109.5
H77A C77 H77C 109.5
H77B C77 H77C 109.5
C79 C78 C80 115.2(7)
C79 C78 P6 116.3(5)
C80 C78 P6 107.8(5)
C79 C78 H78 105.5
C80 C78 H78 105.5
P6 C78 H78 105.5
C78 C79 H79A 109.5
C78 C79 H79B 109.5
H79A C79 H79B 109.5
C78 C79 H79C 109.5
H79A C79 H79C 109.5
H79B C79 H79C 109.5
C78 C80 H80A 109.5
C78 C80 H80B 109.5
H80A C80 H80B 109.5
C78 C80 H80C 109.5
H80A C80 H80C 109.5
H80B C80 H80C 109.5
C69A P5A C62A 102.7(4)
C69A P5A C72A 84.4(4)
C62A P5A C72A 99.9(3)
C69A P5A Fe3 133.7(4)
C62A P5A Fe3 108.2(3)
C72A P5A Fe3 121.9(3)
C68A P6A C78A 112.4(5)
C68A P6A C75A 84.4(5)
C78A P6A C75A 104.5(4)
C68A P6A Fe3 115.3(4)
C78A P6A Fe3 121.9(3)
C75A P6A Fe3 111.3(3)
C63 C62A P5A 103.6(5)
C63 C62A H62C 111.0
P5A C62A H62C 111.0
C63 C62A H62D 111.0
P5A C62A H62D 111.0
H62C C62A H62D 109.0
C67 C68A P6A 101.5(6)
C67 C68A H68C 111.5
P6A C68A H68C 111.5
C67 C68A H68D 111.5
P6A C68A H68D 111.5
H68C C68A H68D 109.3
C70A C69A C71A 114.4(8)
C70A C69A P5A 105.1(6)
C71A C69A P5A 107.0(6)
C70A C69A H69A 110.1
C71A C69A H69A 110.1
P5A C69A H69A 110.1
C69A C70A H70D 109.5
C69A C70A H70E 109.5
H70D C70A H70E 109.5
C69A C70A H70F 109.5
H70D C70A H70F 109.5
H70E C70A H70F 109.5
C69A C71A H71D 109.5
C69A C71A H71E 109.5
H71D C71A H71E 109.5
C69A C71A H71F 109.5
H71D C71A H71F 109.5
H71E C71A H71F 109.5
C73A C72A C74A 116.8(7)
C73A C72A P5A 113.2(6)
C74A C72A P5A 111.4(5)
C73A C72A H72A 104.6
C74A C72A H72A 104.6
P5A C72A H72A 104.6
C72A C73A H73D 109.5
C72A C73A H73E 109.4
H73D C73A H73E 109.5
C72A C73A H73F 109.5
H73D C73A H73F 109.5
H73E C73A H73F 109.5
C72A C74A H74D 109.5
C72A C74A H74E 109.5
H74D C74A H74E 109.5
C72A C74A H74F 109.5
H74D C74A H74F 109.5
H74E C74A H74F 109.5
C76A C75A C77A 103.1(9)
C76A C75A P6A 107.3(7)
C77A C75A P6A 116.3(8)
C76A C75A H75A 109.9
C77A C75A H75A 109.9
P6A C75A H75A 109.9
C75A C76A H76D 109.5
C75A C76A H76E 109.5
H76D C76A H76E 109.5
C75A C76A H76F 109.5
H76D C76A H76F 109.5
H76E C76A H76F 109.5
C75A C77A H77D 109.5
C75A C77A H77E 109.5
H77D C77A H77E 109.5
C75A C77A H77F 109.5
H77D C77A H77F 109.5
H77E C77A H77F 109.5
C79A C78A C80A 107.7(9)
C79A C78A P6A 107.8(7)
C80A C78A P6A 112.2(8)
C79A C78A H78A 109.7
C80A C78A H78A 109.7
P6A C78A H78A 109.7
C78A C79A H79D 109.5
C78A C79A H79E 109.5
H79D C79A H79E 109.5
C78A C79A H79F 109.5
H79D C79A H79F 109.5
H79E C79A H79F 109.5
C78A C80A H80D 109.5
C78A C80A H80E 109.5
H80D C80A H80E 109.5
C78A C80A H80F 109.5
H80D C80A H80F 109.5
H80E C80A H80F 109.5
O9 C82 Fe3 172.7(6)
C112 Fe4 C111 86.8(3)
C112 Fe4 C91 102.0(3)
C111 Fe4 C91 170.5(3)
C112 Fe4 P7 99.0(3)
C111 Fe4 P7 95.7(2)
C91 Fe4 P7 79.56(13)
C112 Fe4 P8 101.6(3)
C111 Fe4 P8 99.6(2)
C91 Fe4 P8 82.23(14)
P7 Fe4 P8 154.89(6)
C112 Fe4 HF4 175.8
C111 Fe4 HF4 93.2
C91 Fe4 HF4 78.3
P7 Fe4 HF4 85.2
P8 Fe4 HF4 74.3
C98 P8 C108 106.7(3)
C98 P8 C105 104.0(3)
C108 P8 C105 100.8(3)
C98 P8 Fe4 106.62(16)
C108 P8 Fe4 113.7(3)
C105 P8 Fe4 123.6(2)
C97 C98 P8 107.0(3)
C97 C98 H98A 110.3
P8 C98 H98A 110.3
C97 C98 H98B 110.3
P8 C98 H98B 110.3
H98A C98 H98B 108.6
C107 C105 C106 105.8(6)
C107 C105 P8 114.1(5)
C106 C105 P8 106.3(5)
C107 C105 H105 110.2
C106 C105 H105 110.2
P8 C105 H105 110.2
C105 C106 H10G 109.5
C105 C106 H10H 109.5
H10G C106 H10H 109.5
C105 C106 H10I 109.5
H10G C106 H10I 109.5
H10H C106 H10I 109.5
C105 C107 H10J 109.5
C105 C107 H10K 109.5
H10J C107 H10K 109.5
C105 C107 H10L 109.5
H10J C107 H10L 109.5
H10K C107 H10L 109.5
C110 C108 C109 101.8(7)
C110 C108 P8 114.1(5)
C109 C108 P8 112.2(6)
C110 C108 H108 109.5
C109 C108 H108 109.5
P8 C108 H108 109.5
C108 C109 H10M 109.5
C108 C109 H10N 109.5
H10M C109 H10N 109.5
C108 C109 H10O 109.5
H10M C109 H10O 109.5
H10N C109 H10O 109.5
C108 C110 H11G 109.5
C108 C110 H11H 109.5
H11G C110 H11H 109.5
C108 C110 H11I 109.5
H11G C110 H11I 109.5
H11H C110 H11I 109.5
O11 C111 Fe4 176.6(7)
O12 C112 Fe4 167.7(7)
C102 P7 C92 92.8(3)
C102 P7 C99 87.1(4)
C92 P7 C99 106.0(3)
C102 P7 Fe4 133.8(3)
C92 P7 Fe4 107.34(19)
C99 P7 Fe4 124.1(2)
C93 C91 C97 119.2(4)
C93 C91 Fe4 120.3(3)
C97 C91 Fe4 120.5(3)
C91 C93 C94 119.9(5)
C91 C93 C92 119.4(4)
C94 C93 C92 119.9(4)
C93 C94 C95 118.0(5)
C93 C94 H94 121.0
C95 C94 H94 121.0
O10 C95 C96 125.4(5)
O10 C95 C94 116.5(4)
C96 C95 C94 117.9(4)
C97 C96 C95 125.7(5)
C97 C96 H96 117.2
C95 C96 H96 117.2
C96 C97 C91 118.9(4)
C96 C97 C98 122.5(5)
C91 C97 C98 117.8(4)
C93 C92 P7 106.0(4)
C93 C92 H92A 110.5
P7 C92 H92A 110.5
C93 C92 H92B 110.5
P7 C92 H92B 110.5
H92A C92 H92B 108.7
C101 C99 C100 104.8(7)
C101 C99 P7 120.7(6)
C100 C99 P7 109.0(6)
C101 C99 H99 107.2
C100 C99 H99 107.2
P7 C99 H99 107.2
C99 C100 H10P 109.5
C99 C100 H10Q 109.5
H10P C100 H10Q 109.5
C99 C100 H10R 109.5
H10P C100 H10R 109.5
H10Q C100 H10R 109.5
C99 C101 H10S 109.5
C99 C101 H10T 109.5
H10S C101 H10T 109.5
C99 C101 H10U 109.5
H10S C101 H10U 109.5
H10T C101 H10U 109.5
C104 C102 C103 109.5(7)
C104 C102 P7 104.7(6)
C103 C102 P7 106.0(5)
C104 C102 H102 112.0
C103 C102 H102 112.0
P7 C102 H102 112.0
C102 C103 H10V 109.5
C102 C103 H10W 109.5
H10V C103 H10W 109.5
C102 C103 H10X 109.5
H10V C103 H10X 109.5
H10W C103 H10X 109.5
C102 C104 H10Y 109.5
C102 C104 H10Z 109.5
H10Y C104 H10Z 109.5
C102 C104 HA10 109.5
H10Y C104 HA10 109.5
H10Z C104 HA10 109.5
C512 Fe4A C511 81.9(5)
C512 Fe4A C91A 102.0(5)
C511 Fe4A C91A 171.6(4)
C512 Fe4A P8A 113.9(5)
C511 Fe4A P8A 99.0(3)
C91A Fe4A P8A 72.7(3)
C512 Fe4A P7A 96.7(5)
C511 Fe4A P7A 102.6(3)
C91A Fe4A P7A 84.4(3)
P8A Fe4A P7A 144.73(11)
C512 Fe4A HF4A 178.1
C511 Fe4A HF4A 96.5
C91A Fe4A HF4A 79.4
P8A Fe4A HF4A 65.3
P7A Fe4A HF4A 84.7
C98A P8A C505 109.0(6)
C98A P8A C508 102.7(5)
C505 P8A C508 97.8(5)
C98A P8A Fe4A 102.7(3)
C505 P8A Fe4A 124.7(4)
C508 P8A Fe4A 118.1(4)
C97A C98A P8A 101.8(7)
C97A C98A H98C 111.4
P8A C98A H98C 111.4
C97A C98A H98D 111.4
P8A C98A H98D 111.4
H98C C98A H98D 109.3
C506 C505 C507 123.9(11)
C506 C505 P8A 116.7(9)
C507 C505 P8A 111.8(8)
C506 C505 H505 99.2
C507 C505 H505 99.2
P8A C505 H505 99.2
C505 C506 H50G 109.5
C505 C506 H50H 109.5
H50G C506 H50H 109.5
C505 C506 H50I 109.5
H50G C506 H50I 109.5
H50H C506 H50I 109.5
C505 C507 H50J 109.5
C505 C507 H50K 109.5
H50J C507 H50K 109.5
C505 C507 H50L 109.5
H50J C507 H50L 109.5
H50K C507 H50L 109.5
C510 C508 C509 113.4(10)
C510 C508 P8A 119.1(7)
C509 C508 P8A 108.4(8)
C510 C508 H508 104.8
C509 C508 H508 104.8
P8A C508 H508 104.8
C508 C509 H50M 109.5
C508 C509 H50N 109.5
H50M C509 H50N 109.5
C508 C509 H50O 109.5
H50M C509 H50O 109.5
H50N C509 H50O 109.5
C508 C510 H51A 109.5
C508 C510 H51B 109.5
H51A C510 H51B 109.5
C508 C510 H51C 109.5
H51A C510 H51C 109.5
H51B C510 H51C 109.5
O11A C511 Fe4A 173.1(7)
O12A C512 Fe4A 150.9(16)
C92A P7A C99A 102.7(4)
C92A P7A C502 121.3(4)
C99A P7A C502 115.9(4)
C92A P7A Fe4A 98.1(4)
C99A P7A Fe4A 114.0(3)
C502 P7A Fe4A 103.9(3)
C97A C91A C93A 107.0(8)
C97A C91A Fe4A 130.9(7)
C93A C91A Fe4A 122.0(6)
C94A C93A C91A 122.5(7)
C94A C93A C92A 124.2(7)
C91A C93A C92A 112.8(7)
C95A C94A C93A 118.7(6)
C95A C94A H94A 120.6
C93A C94A H94A 120.6
C94A C95A C96A 121.2(6)
C94A C95A O10 125.0(5)
C96A C95A O10 113.3(5)
C95A C96A C97A 117.3(8)
C95A C96A H96A 121.4
C97A C96A H96A 121.4
C91A C97A C96A 126.0(10)
C91A C97A C98A 112.4(9)
C96A C97A C98A 120.5(10)
C93A C92A P7A 108.9(7)
C93A C92A H92C 109.9
P7A C92A H92C 109.9
C93A C92A H92D 109.9
P7A C92A H92D 109.9
H92C C92A H92D 108.3
C500 C99A C501 128.3(9)
C500 C99A P7A 110.3(6)
C501 C99A P7A 113.4(7)
C500 C99A H99A 99.4
C501 C99A H99A 99.4
P7A C99A H99A 99.4
C99A C500 H50P 109.5
C99A C500 H50Q 109.5
H50P C500 H50Q 109.5
C99A C500 H50R 109.5
H50P C500 H50R 109.5
H50Q C500 H50R 109.5
C99A C501 H50S 109.5
C99A C501 H50T 109.5
H50S C501 H50T 109.5
C99A C501 H50U 109.5
H50S C501 H50U 109.5
H50T C501 H50U 109.5
C504 C502 C503 108.5(9)
C504 C502 P7A 110.4(7)
C503 C502 P7A 119.4(7)
C504 C502 H502 105.8
C503 C502 H502 105.8
P7A C502 H502 105.8
C502 C503 H50V 109.5
C502 C503 H50W 109.5
H50V C503 H50W 109.5
C502 C503 H50X 109.5
H50V C503 H50X 109.5
H50W C503 H50X 109.5
C502 C504 H50Y 109.5
C502 C504 H50Z 109.5
H50Y C504 H50Z 109.5
C502 C504 HA50 109.5
H50Y C504 HA50 109.5
H50Z C504 HA50 109.5
C95 O10 H10 109.5
C541 Fe5 C542 105.1(5)
C141 Fe5 C142 102.7(3)
C141 Fe5 C121 91.4(3)
C142 Fe5 C121 165.6(2)
C541 Fe5 P9A 117.3(4)
C542 Fe5 P9A 89.8(4)
C541 Fe5 P10A 103.7(4)
C542 Fe5 P10A 98.8(3)
P9A Fe5 P10A 134.22(12)
C541 Fe5 C521 94.8(4)
C542 Fe5 C521 159.9(3)
P9A Fe5 C521 78.15(14)
P10A Fe5 C521 79.06(13)
C141 Fe5 P10 97.9(2)
C142 Fe5 P10 94.02(18)
C121 Fe5 P10 81.30(12)
C141 Fe5 P9 95.1(2)
C142 Fe5 P9 98.80(17)
C121 Fe5 P9 82.27(12)
P10 Fe5 P9 159.19(5)
C141 Fe5 HF5 176.0
C142 Fe5 HF5 78.4
C121 Fe5 HF5 87.7
P10 Fe5 HF5 85.7
P9 Fe5 HF5 80.9
C541 Fe5 HF5A 176.6
C542 Fe5 HF5A 71.5
P9A Fe5 HF5A 63.0
P10A Fe5 HF5A 77.3
C521 Fe5 HF5A 88.6
C123 C122 P9 101.6(3)
C123 C122 H12B 111.5
P9 C122 H12B 111.5
C123 C122 H12C 111.5
P9 C122 H12C 111.5
H12B C122 H12C 109.3
C131 C129 C130 99.4(6)
C131 C129 P9 98.9(5)
C130 C129 P9 97.2(5)
C131 C129 H129 119.0
C130 C129 H129 119.0
P9 C129 H129 119.0
C129 C130 H13G 109.5
C129 C130 H13H 109.5
H13G C130 H13H 109.5
C129 C130 H13I 109.5
H13G C130 H13I 109.5
H13H C130 H13I 109.5
C129 C131 H13J 109.5
C129 C131 H13K 109.5
H13J C131 H13K 109.5
C129 C131 H13L 109.5
H13J C131 H13L 109.5
H13K C131 H13L 109.5
C134 C132 C133 111.2(5)
C134 C132 P9 111.5(4)
C133 C132 P9 111.2(4)
C134 C132 H132 107.6
C133 C132 H132 107.6
P9 C132 H132 107.6
C132 C133 H13M 109.5
C132 C133 H13N 109.5
H13M C133 H13N 109.5
C132 C133 H13O 109.5
H13M C133 H13O 109.5
H13N C133 H13O 109.5
C132 C134 H13P 109.5
C132 C134 H13Q 109.5
H13P C134 H13Q 109.5
C132 C134 H13R 109.5
H13P C134 H13R 109.5
H13Q C134 H13R 109.5
C132 P9 C122 105.2(2)
C132 P9 C129 120.2(3)
C122 P9 C129 98.9(3)
C132 P9 Fe5 118.0(2)
C122 P9 Fe5 104.05(15)
C129 P9 Fe5 107.4(2)
C128 P10 C135 99.9(3)
C128 P10 C138 105.1(3)
C135 P10 C138 103.4(3)
C128 P10 Fe5 104.23(19)
C135 P10 Fe5 123.2(3)
C138 P10 Fe5 118.20(17)
C127 C128 P10 109.5(4)
C127 C128 H12D 109.8
P10 C128 H12D 109.8
C127 C128 H12E 109.8
P10 C128 H12E 109.8
H12D C128 H12E 108.2
C137 C135 C136 116.1(6)
C137 C135 P10 107.3(5)
C136 C135 P10 105.5(5)
C137 C135 H135 109.2
C136 C135 H135 109.3
P10 C135 H135 109.3
C135 C136 H13S 109.5
C135 C136 H13T 109.5
H13S C136 H13T 109.5
C135 C136 H13U 109.5
H13S C136 H13U 109.5
H13T C136 H13U 109.5
C135 C137 H13V 109.5
C135 C137 H13W 109.5
H13V C137 H13W 109.5
C135 C137 H13X 109.5
H13V C137 H13X 109.5
H13W C137 H13X 109.5
C140 C138 C139 117.0(6)
C140 C138 P10 114.3(4)
C139 C138 P10 109.0(5)
C140 C138 H138 105.1
C139 C138 H138 105.1
P10 C138 H138 105.1
C138 C139 H13Y 109.5
C138 C139 H13Z 109.5
H13Y C139 H13Z 109.5
C138 C139 HA13 109.5
H13Y C139 HA13 109.5
H13Z C139 HA13 109.5
C138 C140 H14G 109.5
C138 C140 H14H 109.5
H14G C140 H14H 109.5
C138 C140 H14I 109.5
H14G C140 H14I 109.5
H14H C140 H14I 109.5
O15 C141 Fe5 175.5(7)
O14 C142 Fe5 177.3(5)
C127 C121 C123 118.2(4)
C127 C121 Fe5 122.9(3)
C123 C121 Fe5 118.7(3)
C121 C123 C124 121.1(4)
C121 C123 C122 123.1(4)
C124 C123 C122 115.7(4)
C125 C124 C123 119.7(4)
C125 C124 H124 120.1
C123 C124 H124 120.1
C124 C125 C126 122.2(4)
C124 C125 O13 125.4(3)
C126 C125 O13 112.3(4)
C125 C126 C127 115.4(4)
C125 C126 H126 122.3
C127 C126 H126 122.3
C121 C127 C126 123.0(4)
C121 C127 C128 118.8(4)
C126 C127 C128 118.2(4)
C523 C522 P9A 109.0(7)
C523 C522 H52A 109.9
P9A C522 H52A 109.9
C523 C522 H52B 109.9
P9A C522 H52B 109.9
H52A C522 H52B 108.3
C522 P9A C532 102.1(5)
C522 P9A C529 121.9(6)
C532 P9A C529 73.3(5)
C522 P9A Fe5 105.7(4)
C532 P9A Fe5 113.2(4)
C529 P9A Fe5 129.8(4)
C530 C529 C531 106.7(10)
C530 C529 P9A 123.8(8)
C531 C529 P9A 129.2(9)
C530 C529 H529 91.5
C531 C529 H529 91.5
P9A C529 H529 91.5
C529 C530 H53A 109.5
C529 C530 H53B 109.5
H53A C530 H53B 109.5
C529 C530 H53C 109.5
H53A C530 H53C 109.5
H53B C530 H53C 109.5
C529 C531 H53D 109.5
C529 C531 H53E 109.5
H53D C531 H53E 109.5
C529 C531 H53F 109.5
H53D C531 H53F 109.5
H53E C531 H53F 109.5
C534 C532 C533 114.0(11)
C534 C532 P9A 118.8(10)
C533 C532 P9A 114.9(8)
C534 C532 H532 101.9
C533 C532 H532 101.9
P9A C532 H532 101.9
C532 C533 H53G 109.5
C532 C533 H53H 109.5
H53G C533 H53H 109.5
C532 C533 H53I 109.5
H53G C533 H53I 109.5
H53H C533 H53I 109.5
C532 C534 H53J 109.5
C532 C534 H53K 109.5
H53J C534 H53K 109.5
C532 C534 H53L 109.5
H53J C534 H53L 109.5
H53K C534 H53L 109.5
C528 P10A C538 103.9(5)
C528 P10A C535 104.0(5)
C538 P10A C535 104.3(4)
C528 P10A Fe5 100.5(4)
C538 P10A Fe5 125.2(3)
C535 P10A Fe5 116.1(3)
C527 C528 P10A 108.9(7)
C527 C528 H52C 109.9
P10A C528 H52C 109.9
C527 C528 H52D 109.9
P10A C528 H52D 109.9
H52C C528 H52D 108.3
C536 C535 C537 112.4(9)
C536 C535 P10A 110.5(8)
C537 C535 P10A 107.8(7)
C536 C535 H535 108.7
C537 C535 H535 108.7
P10A C535 H535 108.7
C535 C536 H53M 109.5
C535 C536 H53N 109.5
H53M C536 H53N 109.5
C535 C536 H53O 109.5
H53M C536 H53O 109.5
H53N C536 H53O 109.5
C535 C537 H53P 109.5
C535 C537 H53Q 109.5
H53P C537 H53Q 109.5
C535 C537 H53R 109.5
H53P C537 H53R 109.5
H53Q C537 H53R 109.5
C539 C538 C540 110.7(8)
C539 C538 P10A 110.0(6)
C540 C538 P10A 112.0(6)
C539 C538 H538 108.0
C540 C538 H538 108.0
P10A C538 H538 108.0
C538 C539 H53S 109.5
C538 C539 H53T 109.5
H53S C539 H53T 109.5
C538 C539 H53U 109.5
H53S C539 H53U 109.5
H53T C539 H53U 109.5
C538 C540 H54A 109.5
C538 C540 H54B 109.5
H54A C540 H54B 109.5
C538 C540 H54C 109.5
H54A C540 H54C 109.5
H54B C540 H54C 109.5
O15A C541 Fe5 176.6(11)
O14A C542 Fe5 175.0(10)
C523 C521 C527 120.0
C523 C521 Fe5 127.15(19)
C527 C521 Fe5 111.42(19)
C524 C523 C521 120.0
C524 C523 C522 136.5(5)
C521 C523 C522 96.0(4)
C523 C524 C525 120.0
C523 C524 H524 120.0
C525 C524 H524 120.0
O13 C525 C526 128.6(5)
O13 C525 C524 110.8(4)
C526 C525 C524 120.0
C525 C526 C527 120.0
C525 C526 H526 120.0
C527 C526 H526 120.0
C526 C527 C521 120.0
C526 C527 C528 120.0(6)
C521 C527 C528 118.9(6)
C125 O13 H13 109.5
C171 Fe6 C172 98.1(3)
C571 Fe6 C572 109.1(5)
C571 Fe6 C151 87.0(4)
C171 Fe6 C151 90.9(3)
C172 Fe6 C151 170.56(19)
C572 Fe6 C151 162.2(3)
C571 Fe6 P12A 104.5(4)
C572 Fe6 P12A 101.9(3)
C151 Fe6 P12A 80.56(11)
C171 Fe6 P11 93.8(3)
C172 Fe6 P11 100.04(16)
C151 Fe6 P11 82.12(10)
C171 Fe6 P12 98.4(3)
C172 Fe6 P12 93.38(16)
C151 Fe6 P12 82.42(10)
P11 Fe6 P12 160.41(5)
C571 Fe6 P11A 103.7(4)
C572 Fe6 P11A 88.0(3)
C151 Fe6 P11A 80.58(13)
P12A Fe6 P11A 144.95(11)
C171 Fe6 HF6 178.5
C172 Fe6 HF6 83.3
C151 Fe6 HF6 87.7
P11 Fe6 HF6 85.6
P12 Fe6 HF6 81.8
C571 Fe6 HF6A 175.1
C572 Fe6 HF6A 66.1
C151 Fe6 HF6A 97.9
P12A Fe6 HF6A 76.3
P11A Fe6 HF6A 77.4
C159 P11 C162 100.1(4)
C159 P11 C152 102.8(3)
C162 P11 C152 99.7(3)
C159 P11 Fe6 130.2(3)
C162 P11 Fe6 115.9(2)
C152 P11 Fe6 103.52(19)
C153 C152 P11 99.2(3)
C153 C152 H15B 111.9
P11 C152 H15B 111.9
C153 C152 H15C 111.9
P11 C152 H15C 111.9
H15B C152 H15C 109.6
C160 C159 C161 103.1(7)
C160 C159 P11 111.6(6)
C161 C159 P11 107.5(5)
C160 C159 H159 111.4
C161 C159 H159 111.4
P11 C159 H159 111.4
C159 C160 H16G 109.5
C159 C160 H16H 109.5
H16G C160 H16H 109.5
C159 C160 H16I 109.5
H16G C160 H16I 109.5
H16H C160 H16I 109.5
C159 C161 H16J 109.5
C159 C161 H16K 109.5
H16J C161 H16K 109.5
C159 C161 H16L 109.5
H16J C161 H16L 109.5
H16K C161 H16L 109.5
C163 C162 C164 108.9(5)
C163 C162 P11 116.2(5)
C164 C162 P11 107.2(4)
C163 C162 H162 108.1
C164 C162 H162 108.1
P11 C162 H162 108.1
C162 C163 H16M 109.5
C162 C163 H16N 109.5
H16M C163 H16N 109.5
C162 C163 H16O 109.5
H16M C163 H16O 109.5
H16N C163 H16O 109.5
C162 C164 H16P 109.5
C162 C164 H16Q 109.5
H16P C164 H16Q 109.5
C162 C164 H16R 109.5
H16P C164 H16R 109.5
H16Q C164 H16R 109.5
C153 C552 P11A 111.5(7)
C153 C552 H55A 109.3
P11A C552 H55A 109.3
C153 C552 H55B 109.3
P11A C552 H55B 109.3
H55A C552 H55B 108.0
C552 P11A C562 109.3(5)
C552 P11A C559 100.9(4)
C562 P11A C559 109.0(5)
C552 P11A Fe6 102.1(4)
C562 P11A Fe6 126.0(4)
C559 P11A Fe6 106.8(3)
C564 C562 C563 110.0(10)
C564 C562 P11A 106.9(9)
C563 C562 P11A 117.6(8)
C564 C562 H562 107.3
C563 C562 H562 107.3
P11A C562 H562 107.3
C562 C563 H56G 109.5
C562 C563 H56H 109.5
H56G C563 H56H 109.5
C562 C563 H56I 109.5
H56G C563 H56I 109.5
H56H C563 H56I 109.5
C562 C564 H56J 109.5
C562 C564 H56K 109.5
H56J C564 H56K 109.5
C562 C564 H56L 109.5
H56J C564 H56L 109.5
H56K C564 H56L 109.5
C561 C559 C560 110.5(8)
C561 C559 P11A 112.5(6)
C560 C559 P11A 113.3(7)
C561 C559 H559 106.7
C560 C559 H559 106.7
P11A C559 H559 106.7
C559 C560 H56A 109.5
C559 C560 H56B 109.5
H56A C560 H56B 109.5
C559 C560 H56C 109.5
H56A C560 H56C 109.5
H56B C560 H56C 109.5
C559 C561 H56D 109.5
C559 C561 H56E 109.5
H56D C561 H56E 109.5
C559 C561 H56F 109.5
H56D C561 H56F 109.5
H56E C561 H56F 109.5
C158 P12 C168 100.6(3)
C158 P12 C165 104.8(4)
C168 P12 C165 98.1(3)
C158 P12 Fe6 105.4(3)
C168 P12 Fe6 124.3(2)
C165 P12 Fe6 120.7(2)
C157 C158 P12 109.5(5)
C157 C158 H15D 109.8
P12 C158 H15D 109.8
C157 C158 H15E 109.8
P12 C158 H15E 109.8
H15D C158 H15E 108.2
C166 C165 C167 109.6(6)
C166 C165 P12 112.2(4)
C167 C165 P12 114.8(5)
C166 C165 H165 106.5
C167 C165 H165 106.6
P12 C165 H165 106.6
C165 C166 H16S 109.5
C165 C166 H16T 109.5
H16S C166 H16T 109.5
C165 C166 H16U 109.5
H16S C166 H16U 109.5
H16T C166 H16U 109.5
C165 C167 H16V 109.5
C165 C167 H16W 109.5
H16V C167 H16W 109.5
C165 C167 H16X 109.5
H16V C167 H16X 109.5
H16W C167 H16X 109.5
C169 C168 C170 119.0(7)
C169 C168 P12 110.9(5)
C170 C168 P12 110.1(4)
C169 C168 H168 105.3
C170 C168 H168 105.3
P12 C168 H168 105.3
C168 C169 H16Y 109.5
C168 C169 H16Z 109.5
H16Y C169 H16Z 109.5
C168 C169 H16' 109.5
H16Y C169 H16' 109.5
H16Z C169 H16' 109.5
C168 C170 H17G 109.5
C168 C170 H17H 109.5
H17G C170 H17H 109.5
C168 C170 H17I 109.5
H17G C170 H17I 109.5
H17H C170 H17I 109.5
O18 C171 Fe6 172.7(8)
C568 P12A C565 107.5(5)
C568 P12A C558 104.2(4)
C565 P12A C558 106.2(5)
C568 P12A Fe6 124.5(3)
C565 P12A Fe6 112.6(4)
C558 P12A Fe6 99.7(3)
C157 C558 P12A 112.3(6)
C157 C558 H55C 109.1
P12A C558 H55C 109.1
C157 C558 H55D 109.1
P12A C558 H55D 109.1
H55C C558 H55D 107.9
C566 C565 C567 101.0(11)
C566 C565 P12A 116.5(9)
C567 C565 P12A 108.5(10)
C566 C565 H565 110.2
C567 C565 H565 110.2
P12A C565 H565 110.2
C565 C566 H56M 109.5
C565 C566 H56N 109.5
H56M C566 H56N 109.5
C565 C566 H56O 109.5
H56M C566 H56O 109.5
H56N C566 H56O 109.5
C565 C567 H56P 109.5
C565 C567 H56Q 109.5
H56P C567 H56Q 109.5
C565 C567 H56R 109.5
H56P C567 H56R 109.5
H56Q C567 H56R 109.5
C570 C568 C569 110.3(9)
C570 C568 P12A 113.6(6)
C569 C568 P12A 111.2(8)
C570 C568 H568 107.1
C569 C568 H568 107.1
P12A C568 H568 107.1
C568 C569 H56S 109.5
C568 C569 H56T 109.5
H56S C569 H56T 109.5
C568 C569 H56U 109.5
H56S C569 H56U 109.5
H56T C569 H56U 109.5
C568 C570 H57A 109.5
C568 C570 H57B 109.5
H57A C570 H57B 109.5
C568 C570 H57C 109.5
H57A C570 H57C 109.5
H57B C570 H57C 109.5
O18A C571 Fe6 177.7(9)
C153 C151 C157 115.8(3)
C153 C151 Fe6 121.2(2)
C157 C151 Fe6 122.4(3)
C552 C153 C154 114.9(5)
C552 C153 C151 122.4(5)
C154 C153 C151 121.0(3)
C154 C153 C152 121.4(3)
C151 C153 C152 117.0(3)
C153 C154 C155 121.9(3)
C153 C154 H154 119.1
C155 C154 H154 119.1
C156 C155 C154 117.7(3)
C156 C155 O16 117.0(3)
C154 C155 O16 125.3(3)
C157 C156 C155 122.6(4)
C157 C156 H156 118.7
C155 C156 H156 118.7
C156 C157 C151 120.5(4)
C156 C157 C158 123.8(5)
C151 C157 C158 115.7(4)
C156 C157 C558 120.1(5)
C151 C157 C558 101.6(4)
C155 O16 H16 109.5
O17 C172 Fe6 174.4(5)
O17A C572 Fe6 155.2(10)
C201 Fe7 C202 98.9(3)
C201 Fe7 C181 169.2(2)
C202 Fe7 C181 91.8(2)
C201 Fe7 P13 97.35(19)
C202 Fe7 P13 100.17(19)
C181 Fe7 P13 82.16(10)
C201 Fe7 P14 94.80(18)
C202 Fe7 P14 98.24(19)
C181 Fe7 P14 82.08(10)
P13 Fe7 P14 156.04(6)
C201 Fe7 HF7 79.4
C202 Fe7 HF7 176.0
C181 Fe7 HF7 90.0
P13 Fe7 HF7 76.6
P14 Fe7 HF7 85.5
O20 C202 Fe7 170.4(5)
O21 C201 Fe7 178.3(6)
C182 P13 C192 103.5(3)
C182 P13 C189 112.4(3)
C192 P13 C189 96.2(3)
C182 P13 Fe7 106.08(19)
C192 P13 Fe7 117.9(2)
C189 P13 Fe7 119.7(2)
C183 C182 P13 113.0(4)
C183 C182 H18B 109.0
P13 C182 H18B 109.0
C183 C182 H18C 109.0
P13 C182 H18C 109.0
H18B C182 H18C 107.8
C187 C188 P14 104.1(3)
C187 C188 H18D 110.9
P14 C188 H18D 110.9
C187 C188 H18E 110.9
P14 C188 H18E 110.9
H18D C188 H18E 109.0
C190 C189 C191 112.0(5)
C190 C189 P13 124.8(6)
C191 C189 P13 111.2(4)
C190 C189 H189 101.6
C191 C189 H189 101.6
P13 C189 H189 101.6
C189 C190 H19G 109.5
C189 C190 H19H 109.5
H19G C190 H19H 109.5
C189 C190 H19I 109.5
H19G C190 H19I 109.5
H19H C190 H19I 109.5
C189 C191 H19J 109.5
C189 C191 H19K 109.5
H19J C191 H19K 109.5
C189 C191 H19L 109.5
H19J C191 H19L 109.5
H19K C191 H19L 109.5
C193 C192 C194 96.5(5)
C193 C192 P13 108.1(4)
C194 C192 P13 109.9(4)
C193 C192 H192 113.7
C194 C192 H192 113.7
P13 C192 H192 113.7
C192 C193 H19M 109.5
C192 C193 H19N 109.5
H19M C193 H19N 109.5
C192 C193 H19O 109.5
H19M C193 H19O 109.5
H19N C193 H19O 109.5
C192 C194 H19P 109.5
C192 C194 H19Q 109.5
H19P C194 H19Q 109.5
C192 C194 H19R 109.5
H19P C194 H19R 109.5
H19Q C194 H19R 109.5
C602 Fe7A C601 98.1(6)
C602 Fe7A C181 90.0(4)
C601 Fe7A C181 171.5(5)
C602 Fe7A P14A 107.9(4)
C601 Fe7A P14A 97.4(5)
C181 Fe7A P14A 77.38(13)
C602 Fe7A P13A 93.7(4)
C601 Fe7A P13A 98.3(5)
C181 Fe7A P13A 83.75(13)
P14A Fe7A P13A 151.08(14)
C602 Fe7A HF7A 179.6
C601 Fe7A HF7A 81.8
C181 Fe7A HF7A 90.2
P14A Fe7A HF7A 72.6
P13A Fe7A HF7A 85.9
O20A C602 Fe7A 172.6(11)
O21A C601 Fe7A 168.2(15)
C589 P13A C582 98.2(5)
C589 P13A C592 107.5(6)
C582 P13A C592 78.0(5)
C589 P13A Fe7A 106.5(4)
C582 P13A Fe7A 100.2(3)
C592 P13A Fe7A 145.8(4)
C183 C582 P13A 107.8(5)
C183 C582 H58C 110.1
P13A C582 H58C 110.1
C183 C582 H58D 110.2
P13A C582 H58D 110.2
H58C C582 H58D 108.5
P14A C588 C187 112.1(10)
P14A C588 H58A 109.2
C187 C588 H58A 109.2
P14A C588 H58B 109.2
C187 C588 H58B 109.2
H58A C588 H58B 107.9
C591 C589 C590 105.8(10)
C591 C589 P13A 116.5(8)
C590 C589 P13A 101.0(8)
C591 C589 H589 111.0
C590 C589 H589 111.0
P13A C589 H589 111.0
C589 C590 H59A 109.5
C589 C590 H59B 109.5
H59A C590 H59B 109.5
C589 C590 H59C 109.5
H59A C590 H59C 109.5
H59B C590 H59C 109.5
C589 C591 H59D 109.5
C589 C591 H59E 109.5
H59D C591 H59E 109.5
C589 C591 H59F 109.5
H59D C591 H59F 109.5
H59E C591 H59F 109.5
C594 C592 C593 107.3(13)
C594 C592 P13A 90.2(10)
C593 C592 P13A 117.7(11)
C594 C592 H592 113.1
C593 C592 H592 113.1
P13A C592 H592 113.1
C592 C593 H59G 109.5
C592 C593 H59H 109.5
H59G C593 H59H 109.5
C592 C593 H59I 109.5
H59G C593 H59I 109.5
H59H C593 H59I 109.5
C592 C594 H59J 109.5
C592 C594 H59K 109.5
H59J C594 H59K 109.5
C592 C594 H59L 109.5
H59J C594 H59L 109.5
H59K C594 H59L 109.5
C187 C181 C183 118.7(3)
C187 C181 Fe7 119.8(3)
C183 C181 Fe7 121.5(2)
C187 C181 Fe7A 121.0(3)
C183 C181 Fe7A 117.3(2)
C184 C183 C181 119.1(3)
C184 C183 C182 124.1(4)
C181 C183 C182 116.4(3)
C184 C183 C582 120.6(4)
C181 C183 C582 119.3(4)
C185 C184 C183 122.3(3)
C185 C184 H184 118.9
C183 C184 H184 118.9
C184 C185 O19 119.2(3)
C184 C185 C186 119.3(3)
O19 C185 C186 121.5(3)
C185 C186 C187 118.0(3)
C185 C186 H186 121.0
C187 C186 H186 121.0
C181 C187 C186 122.3(3)
C181 C187 C188 118.3(3)
C186 C187 C188 119.5(3)
C181 C187 C588 113.1(6)
C186 C187 C588 122.0(6)
C185 O19 H19 109.5
C198 P14 C188 109.2(3)
C198 P14 C195 122.5(3)
C188 P14 C195 88.0(2)
C198 P14 Fe7 120.7(2)
C188 P14 Fe7 97.83(15)
C195 P14 Fe7 109.79(14)
C196 C195 C197 110.6(5)
C196 C195 P14 113.4(4)
C197 C195 P14 113.1(4)
C196 C195 H195 106.4
C197 C195 H195 106.3
P14 C195 H195 106.3
C195 C196 H19S 109.5
C195 C196 H19T 109.5
H19S C196 H19T 109.5
C195 C196 H19U 109.5
H19S C196 H19U 109.5
H19T C196 H19U 109.5
C195 C197 H19V 109.5
C195 C197 H19W 109.5
H19V C197 H19W 109.5
C195 C197 H19X 109.5
H19V C197 H19X 109.5
H19W C197 H19X 109.5
C200 C198 C199 113.9(6)
C200 C198 P14 107.8(5)
C199 C198 P14 110.1(5)
C200 C198 H198 108.3
C199 C198 H198 108.3
P14 C198 H198 108.3
C198 C199 H19Y 109.5
C198 C199 H19Z 109.5
H19Y C199 H19Z 109.5
C198 C199 H19' 109.5
H19Y C199 H19' 109.5
H19Z C199 H19' 109.5
C198 C200 H20G 109.5
C198 C200 H20H 109.5
H20G C200 H20H 109.5
C198 C200 H20I 109.5
H20G C200 H20I 109.5
H20H C200 H20I 109.5
C588 P14A C595 128.4(7)
C588 P14A C598 72.8(7)
C595 P14A C598 102.9(5)
C588 P14A Fe7A 110.7(6)
C595 P14A Fe7A 118.1(3)
C598 P14A Fe7A 110.9(3)
C596 C595 C597 109.6(9)
C596 C595 P14A 113.4(8)
C597 C595 P14A 104.6(7)
C596 C595 H595 109.7
C597 C595 H595 109.7
P14A C595 H595 109.7
C595 C596 H59M 109.5
C595 C596 H59N 109.5
H59M C596 H59N 109.5
C595 C596 H59O 109.5
H59M C596 H59O 109.5
H59N C596 H59O 109.5
C595 C597 H59P 109.5
C595 C597 H59Q 109.5
H59P C597 H59Q 109.5
C595 C597 H59R 109.5
H59P C597 H59R 109.5
H59Q C597 H59R 109.5
C600 C598 C599 109.9(9)
C600 C598 P14A 110.4(8)
C599 C598 P14A 111.2(7)
C600 C598 H598 108.4
C599 C598 H598 108.4
P14A C598 H598 108.4
C598 C599 H59S 109.5
C598 C599 H59T 109.5
H59S C599 H59T 109.5
C598 C599 H59U 109.5
H59S C599 H59U 109.5
H59T C599 H59U 109.5
C598 C600 H60A 109.5
C598 C600 H60B 109.5
H60A C600 H60B 109.5
C598 C600 H60C 109.5
H60A C600 H60C 109.5
H60B C600 H60C 109.5
C631 Fe8 C232 94.3(3)
C232 Fe8 C231 111.1(3)
C631 Fe8 C211 176.2(3)
C232 Fe8 C211 89.25(19)
C231 Fe8 C211 159.4(3)
C631 Fe8 P15A 93.4(3)
C232 Fe8 P15A 93.08(19)
C211 Fe8 P15A 85.30(12)
C232 Fe8 P16 90.46(17)
C231 Fe8 P16 93.3(3)
C211 Fe8 P16 83.10(10)
C232 Fe8 P15 99.35(18)
C231 Fe8 P15 96.8(3)
C211 Fe8 P15 82.43(10)
P16 Fe8 P15 162.38(5)
C631 Fe8 P16A 99.9(3)
C232 Fe8 P16A 100.92(18)
C211 Fe8 P16A 80.46(12)
P15A Fe8 P16A 159.81(11)
C631 Fe8 HF8 87.6
C232 Fe8 HF8 177.0
C231 Fe8 HF8 71.0
C211 Fe8 HF8 88.8
P15A Fe8 HF8 84.5
P16 Fe8 HF8 91.6
P15 Fe8 HF8 78.1
P16A Fe8 HF8 81.0
O24 C231 Fe8 165.3(8)
O24A C631 Fe8 168.2(8)
O23 C232 Fe8 173.6(5)
C217 C211 C213 118.8(3)
C217 C211 Fe8 119.0(3)
C213 C211 Fe8 122.2(2)
C211 C213 C214 122.3(3)
C211 C213 C212 115.0(5)
C214 C213 C212 121.5(5)
C211 C213 C612 117.3(3)
C214 C213 C612 119.7(4)
C213 C214 C215 119.0(3)
C213 C214 H214 120.5
C215 C214 H214 120.5
C216 C215 O22 120.3(3)
C216 C215 C214 120.1(3)
O22 C215 C214 119.5(3)
C215 C216 C217 119.0(3)
C215 C216 H216 120.5
C217 C216 H216 120.5
C211 C217 C216 120.5(3)
C211 C217 C618 113.6(4)
C216 C217 C618 124.8(4)
C211 C217 C218 122.3(3)
C216 C217 C218 115.8(3)
C215 O22 H22 109.2
C212 P15 C219 123.7(4)
C212 P15 C222 100.4(4)
C219 P15 C222 97.9(3)
C212 P15 Fe8 101.4(3)
C219 P15 Fe8 121.9(2)
C222 P15 Fe8 108.7(4)
C218 P16 C225 87.1(3)
C218 P16 C228 108.7(3)
C225 P16 C228 106.5(4)
C218 P16 Fe8 108.45(18)
C225 P16 Fe8 125.9(3)
C228 P16 Fe8 115.7(2)
C213 C212 P15 114.0(6)
C213 C212 H21A 108.7
P15 C212 H21A 108.7
C213 C212 H21B 108.8
P15 C212 H21B 108.8
H21A C212 H21B 107.6
C217 C218 P16 105.1(3)
C217 C218 H21C 110.7
P16 C218 H21C 110.7
C217 C218 H21D 110.7
P16 C218 H21D 110.7
H21C C218 H21D 108.8
C221 C219 C220 113.9(5)
C221 C219 P15 109.0(4)
C220 C219 P15 108.2(4)
C221 C219 H219 108.5
C220 C219 H219 108.5
P15 C219 H219 108.5
C219 C220 H22A 109.5
C219 C220 H22B 109.5
H22A C220 H22B 109.5
C219 C220 H22C 109.5
H22A C220 H22C 109.5
H22B C220 H22C 109.5
C219 C221 H22D 109.5
C219 C221 H22E 109.5
H22D C221 H22E 109.5
C219 C221 H22F 109.5
H22D C221 H22F 109.5
H22E C221 H22F 109.5
C223 C222 C224 119.2(9)
C223 C222 P15 125.4(8)
C224 C222 P15 99.5(5)
C223 C222 H222 103.3
C224 C222 H222 103.3
P15 C222 H222 103.3
C222 C223 H22H 109.5
C222 C223 H22I 109.5
H22H C223 H22I 109.5
C222 C223 H22J 109.5
H22H C223 H22J 109.5
H22I C223 H22J 109.5
C222 C224 H22K 109.5
C222 C224 H22L 109.5
H22K C224 H22L 109.5
C222 C224 H22M 109.5
H22K C224 H22M 109.5
H22L C224 H22M 109.5
C227 C225 C226 109.4(8)
C227 C225 P16 107.1(5)
C226 C225 P16 106.7(6)
C227 C225 H225 111.1
C226 C225 H225 111.1
P16 C225 H225 111.1
C225 C226 H22N 109.5
C225 C226 H22O 109.5
H22N C226 H22O 109.5
C225 C226 H22P 109.5
H22N C226 H22P 109.5
H22O C226 H22P 109.5
C225 C227 H22Q 109.5
C225 C227 H22R 109.5
H22Q C227 H22R 109.5
C225 C227 H22S 109.5
H22Q C227 H22S 109.5
H22R C227 H22S 109.5
C230 C228 C229 114.6(6)
C230 C228 P16 110.0(5)
C229 C228 P16 104.0(5)
C230 C228 H228 109.3
C229 C228 H228 109.3
P16 C228 H228 109.3
C228 C229 H22T 109.5
C228 C229 H22U 109.5
H22T C229 H22U 109.5
C228 C229 H22V 109.5
H22T C229 H22V 109.5
H22U C229 H22V 109.5
C228 C230 H23A 109.5
C228 C230 H23B 109.5
H23A C230 H23B 109.5
C228 C230 H23C 109.5
H23A C230 H23C 109.5
H23B C230 H23C 109.5
C622 P15A C619 103.4(4)
C622 P15A C612 102.6(4)
C619 P15A C612 81.6(4)
C622 P15A Fe8 136.5(3)
C619 P15A Fe8 112.1(3)
C612 P15A Fe8 106.7(2)
C625 P16A C628 101.5(4)
C625 P16A C618 126.1(4)
C628 P16A C618 106.7(4)
C625 P16A Fe8 118.1(3)
C628 P16A Fe8 117.1(3)
C618 P16A Fe8 87.9(3)
C213 C612 P15A 104.1(4)
C213 C612 H61A 110.9
P15A C612 H61A 110.9
C213 C612 H61B 110.9
P15A C612 H61B 110.9
H61A C612 H61B 109.0
C217 C618 P16A 100.4(4)
C217 C618 H61C 111.7
P16A C618 H61C 111.7
C217 C618 H61D 111.7
P16A C618 H61D 111.7
H61C C618 H61D 109.5
C620 C619 C621 97.2(9)
C620 C619 P15A 117.3(8)
C621 C619 P15A 129.0(8)
C620 C619 H619 103.5
C621 C619 H619 103.5
P15A C619 H619 103.5
C619 C620 H62E 109.5
C619 C620 H62F 109.5
H62E C620 H62F 109.5
C619 C620 H62G 109.5
H62E C620 H62G 109.5
H62F C620 H62G 109.5
C619 C621 H62H 109.5
C619 C621 H62I 109.5
H62H C621 H62I 109.5
C619 C621 H62J 109.5
H62H C621 H62J 109.5
H62I C621 H62J 109.5
C624 C622 C623 105.9(9)
C624 C622 P15A 118.6(7)
C623 C622 P15A 107.5(8)
C624 C622 H622 108.2
C623 C622 H622 108.2
P15A C622 H622 108.2
C622 C623 H62K 109.5
C622 C623 H62L 109.5
H62K C623 H62L 109.5
C622 C623 H62M 109.5
H62K C623 H62M 109.5
H62L C623 H62M 109.5
C622 C624 H62N 109.5
C622 C624 H62O 109.5
H62N C624 H62O 109.5
C622 C624 H62P 109.5
H62N C624 H62P 109.5
H62O C624 H62P 109.5
C626 C625 C627 106.0(8)
C626 C625 P16A 107.0(6)
C627 C625 P16A 111.1(6)
C626 C625 H625 110.9
C627 C625 H625 110.9
P16A C625 H625 110.9
C625 C626 H62Q 109.5
C625 C626 H62R 109.5
H62Q C626 H62R 109.5
C625 C626 H62S 109.5
H62Q C626 H62S 109.5
H62R C626 H62S 109.5
C625 C627 H62T 109.5
C625 C627 H62U 109.5
H62T C627 H62U 109.5
C625 C627 H62V 109.5
H62T C627 H62V 109.5
H62U C627 H62V 109.5
C630 C628 C629 107.2(9)
C630 C628 P16A 117.8(8)
C629 C628 P16A 112.6(7)
C630 C628 H628 106.1
C629 C628 H628 106.1
P16A C628 H628 106.1
C628 C629 H62W 109.5
C628 C629 H62X 109.5
H62W C629 H62X 109.5
C628 C629 H62Y 109.5
H62W C629 H62Y 109.5
H62X C629 H62Y 109.5
C628 C630 H63A 109.5
C628 C630 H63B 109.5
H63A C630 H63B 109.5
C628 C630 H63C 109.5
H63A C630 H63C 109.5
H63B C630 H63C 109.5
C261 Fe9 C262 96.7(3)
C261 Fe9 C241 166.9(3)
C262 Fe9 C241 95.5(3)
C261 Fe9 P17 100.7(3)
C262 Fe9 P17 109.0(3)
C241 Fe9 P17 79.88(16)
C261 Fe9 P18 94.2(3)
C262 Fe9 P18 83.7(3)
C241 Fe9 P18 82.26(15)
P17 Fe9 P18 158.93(7)
C261 Fe9 HF9 83.9
C262 Fe9 HF9 179.0
C241 Fe9 HF9 83.8
P17 Fe9 HF9 71.7
P18 Fe9 HF9 95.4
O27 C262 Fe9 172.0(7)
O26 C261 Fe9 152.4(7)
C252 P17 C242 111.3(3)
C252 P17 C249 109.9(4)
C242 P17 C249 97.0(3)
C252 P17 Fe9 112.8(3)
C242 P17 Fe9 109.39(17)
C249 P17 Fe9 115.3(3)
C250 C249 C251 112.2(8)
C250 C249 P17 101.7(5)
C251 C249 P17 118.7(6)
C250 C249 H249 107.9
C251 C249 H249 107.9
P17 C249 H249 107.9
C249 C250 H25G 109.5
C249 C250 H25H 109.5
H25G C250 H25H 109.5
C249 C250 H25I 109.5
H25G C250 H25I 109.5
H25H C250 H25I 109.5
C249 C251 H25J 109.5
C249 C251 H25K 109.5
H25J C251 H25K 109.5
C249 C251 H25L 109.5
H25J C251 H25L 109.5
H25K C251 H25L 109.5
C254 C252 C253 102.5(8)
C254 C252 P17 109.6(6)
C253 C252 P17 107.1(6)
C254 C252 H252 112.3
C253 C252 H252 112.4
P17 C252 H252 112.4
C252 C253 H25A 109.5
C252 C253 H25B 109.5
H25A C253 H25B 109.5
C252 C253 H25C 109.5
H25A C253 H25C 109.5
H25B C253 H25C 109.5
C252 C254 H25D 109.5
C252 C254 H25E 109.5
H25D C254 H25E 109.5
C252 C254 H25F 109.5
H25D C254 H25F 109.5
H25E C254 H25F 109.5
C662 Fe9A C661 100.9(6)
C662 Fe9A C241 106.1(5)
C661 Fe9A C241 152.8(4)
C662 Fe9A P18A 111.7(5)
C661 Fe9A P18A 97.2(4)
C241 Fe9A P18A 75.88(19)
C662 Fe9A P17A 102.5(5)
C661 Fe9A P17A 90.5(3)
C241 Fe9A P17A 80.70(18)
P18A Fe9A P17A 142.59(17)
C662 Fe9A HF9A 178.6
C661 Fe9A HF9A 80.4
C241 Fe9A HF9A 72.6
P18A Fe9A HF9A 68.0
P17A Fe9A HF9A 77.4
O27A C662 Fe9A 177.1(13)
O26 C661 Fe9A 156.9(9)
C242 P17A C652 102.3(4)
C242 P17A C649 119.2(4)
C652 P17A C649 115.0(6)
C242 P17A Fe9A 88.5(2)
C652 P17A Fe9A 105.8(3)
C649 P17A Fe9A 121.7(6)
C650 C649 C651 137.0(15)
C650 C649 P17A 118.1(9)
C651 C649 P17A 90.0(8)
C650 C649 H649 102.3
C651 C649 H649 102.3
P17A C649 H649 102.3
C649 C650 H65P 109.5
C649 C650 H65Q 109.5
H65P C650 H65Q 109.5
C649 C650 H65R 109.5
H65P C650 H65R 109.5
H65Q C650 H65R 109.5
C649 C651 H65S 109.5
C649 C651 H65T 109.5
H65S C651 H65T 109.5
C649 C651 H65U 109.5
H65S C651 H65U 109.5
H65T C651 H65U 109.5
C654 C652 C653 116.6(12)
C654 C652 P17A 136.8(11)
C653 C652 P17A 105.4(7)
C654 C652 H652 93.7
C653 C652 H652 93.7
P17A C652 H652 93.7
C652 C653 H65A 109.5
C652 C653 H65B 109.5
H65A C653 H65B 109.5
C652 C653 H65C 109.5
H65A C653 H65C 109.5
H65B C653 H65C 109.5
C652 C654 H65D 109.5
C652 C654 H65E 109.5
H65D C654 H65E 109.5
C652 C654 H65F 109.5
H65D C654 H65F 109.5
H65E C654 H65F 109.5
C247 C248 P18 108.6(4)
C247 C248 P18A 102.2(3)
C247 C248 H24C 110.0
P18 C248 H24C 110.0
C247 C248 H24D 110.0
P18 C248 H24D 110.0
H24C C248 H24D 108.4
C243 C241 C247 115.2(4)
C243 C241 Fe9 125.4(4)
C247 C241 Fe9 119.4(3)
C243 C241 Fe9A 113.0(4)
C247 C241 Fe9A 129.6(3)
C243 C242 P17A 110.1(4)
C243 C242 P17 103.6(3)
C243 C242 H24A 111.0
P17 C242 H24A 111.0
C243 C242 H24B 111.0
P17 C242 H24B 111.0
H24A C242 H24B 109.0
C244 C243 C241 123.8(5)
C244 C243 C242 118.1(4)
C241 C243 C242 118.0(4)
C243 C244 C245 117.3(4)
C243 C244 H244 121.3
C245 C244 H244 121.3
C246 C245 O25 116.7(4)
C246 C245 C244 123.0(3)
O25 C245 C244 120.0(4)
C245 C246 C247 118.5(5)
C245 C246 H246 120.8
C247 C246 H246 120.8
C246 C247 C241 121.3(4)
C246 C247 C248 123.8(5)
C241 C247 C248 114.5(4)
C245 O25 H25 110.7
C258 P18 C255 106.4(3)
C258 P18 C248 101.4(3)
C255 P18 C248 108.8(3)
C258 P18 Fe9 115.0(2)
C255 P18 Fe9 124.5(3)
C248 P18 Fe9 97.83(19)
C256 C255 C257 108.8(7)
C256 C255 P18 106.7(5)
C257 C255 P18 106.3(4)
C256 C255 H255 111.6
C257 C255 H255 111.6
P18 C255 H255 111.6
C255 C256 H25M 109.5
C255 C256 H25N 109.5
H25M C256 H25N 109.5
C255 C256 H25O 109.5
H25M C256 H25O 109.5
H25N C256 H25O 109.5
C255 C257 H25P 109.5
C255 C257 H25Q 109.5
H25P C257 H25Q 109.5
C255 C257 H25R 109.5
H25P C257 H25R 109.5
H25Q C257 H25R 109.5
C259 C258 C260 96.2(6)
C259 C258 P18 124.5(7)
C260 C258 P18 109.9(5)
C259 C258 H258 108.3
C260 C258 H258 108.3
P18 C258 H258 108.3
C258 C259 H25S 109.5
C258 C259 H25T 109.5
H25S C259 H25T 109.5
C258 C259 H25U 109.5
H25S C259 H25U 109.5
H25T C259 H25U 109.5
C258 C260 H26A 109.5
C258 C260 H26B 109.5
H26A C260 H26B 109.5
C258 C260 H26C 109.5
H26A C260 H26C 109.5
H26B C260 H26C 109.5
C655 P18A C658 103.5(5)
C655 P18A C248 95.0(4)
C658 P18A C248 107.8(4)
C655 P18A Fe9A 112.2(6)
C658 P18A Fe9A 119.3(4)
C248 P18A Fe9A 115.8(2)
C656 C655 C657 121.0(12)
C656 C655 P18A 110.7(9)
C657 C655 P18A 119.7(9)
C656 C655 H655 99.8
C657 C655 H655 99.8
P18A C655 H655 99.8
C655 C656 H65G 109.5
C655 C656 H65H 109.5
H65G C656 H65H 109.5
C655 C656 H65I 109.5
H65G C656 H65I 109.5
H65H C656 H65I 109.5
C655 C657 H65J 109.5
C655 C657 H65K 109.5
H65J C657 H65K 109.5
C655 C657 H65L 109.5
H65J C657 H65L 109.5
H65K C657 H65L 109.5
C659 C658 C660 116.9(10)
C659 C658 P18A 113.4(9)
C660 C658 P18A 104.3(9)
C659 C658 H658 107.3
C660 C658 H658 107.3
P18A C658 H658 107.3
C658 C659 H65M 109.5
C658 C659 H65N 109.5
H65M C659 H65N 109.5
C658 C659 H65O 109.5
H65M C659 H65O 109.5
H65N C659 H65O 109.5
C658 C660 H66A 109.5
C658 C660 H66B 109.5
H66A C660 H66B 109.5
C658 C660 H66C 109.4
H66A C660 H66C 109.5
H66B C660 H66C 109.5
C291 Fe10 C292 86.5(4)
C291 Fe10 C271 160.9(3)
C292 Fe10 C271 95.2(3)
C291 Fe10 P20 82.7(3)
C292 Fe10 P20 95.7(3)
C271 Fe10 P20 78.19(16)
C291 Fe10 P19 115.4(3)
C292 Fe10 P19 90.9(3)
C271 Fe10 P19 83.62(16)
P20 Fe10 P19 161.13(8)
C291 Fe10 HF10 91.9
C292 Fe10 HF10 178.4
C271 Fe10 HF10 86.4
P20 Fe10 HF10 84.3
P19 Fe10 HF10 89.6
O30 C292 Fe10 172.9(8)
O28 C291 Fe10 147.1(8)
C692 Fe20 C691 92.9(4)
C692 Fe20 C271 99.6(3)
C691 Fe20 C271 147.8(3)
C692 Fe20 P20A 98.4(3)
C691 Fe20 P20A 119.3(3)
C271 Fe20 P20A 88.19(17)
C692 Fe20 P19A 95.9(3)
C691 Fe20 P19A 76.1(3)
C271 Fe20 P19A 73.28(17)
P20A Fe20 P19A 158.24(12)
C692 Fe20 HF20 178.3
C691 Fe20 HF20 85.5
C271 Fe20 HF20 81.7
P20A Fe20 HF20 82.7
P19A Fe20 HF20 83.4
O30A C692 Fe20 162.8(9)
O28A C691 Fe20 141.4(9)
C277 C271 C273 114.3(4)
C277 C271 Fe10 128.0(4)
C273 C271 Fe10 117.4(4)
C277 C271 Fe20 111.4(3)
C273 C271 Fe20 134.3(4)
C274 C273 C271 121.7(4)
C274 C273 C672 126.7(5)
C271 C273 C672 111.2(5)
C274 C273 C272 116.6(4)
C271 C273 C272 121.1(4)
C273 C274 C275 119.7(4)
C273 C274 H274 120.1
C275 C274 H274 120.1
C276 C275 O29 117.9(4)
C276 C275 C274 122.6(3)
O29 C275 C274 119.5(4)
C275 C276 C277 113.8(4)
C275 C276 H276 123.1
C277 C276 H276 123.1
C271 C277 C276 126.7(4)
C271 C277 C278 116.2(4)
C276 C277 C278 116.1(4)
C277 C278 P20A 112.7(4)
C277 C278 P20 98.7(4)
C277 C278 H27C 112.0
P20 C278 H27C 112.0
C277 C278 H27D 112.0
P20 C278 H27D 112.0
H27C C278 H27D 109.7
C275 O29 H29 109.5
C272 P19 C279 102.3(3)
C272 P19 C282 106.5(4)
C279 P19 C282 112.7(4)
C272 P19 Fe10 104.4(3)
C279 P19 Fe10 119.9(3)
C282 P19 Fe10 109.6(3)
C273 C272 P19 104.5(5)
C273 C272 H27A 110.9
P19 C272 H27A 110.9
C273 C272 H27B 110.9
P19 C272 H27B 110.9
H27A C272 H27B 108.9
C280 C279 C281 119.3(8)
C280 C279 P19 104.0(6)
C281 C279 P19 109.0(6)
C280 C279 H279 108.0
C281 C279 H279 108.0
P19 C279 H279 108.0
C279 C280 H28A 109.5
C279 C280 H28B 109.5
H28A C280 H28B 109.5
C279 C280 H28C 109.5
H28A C280 H28C 109.5
H28B C280 H28C 109.5
C279 C281 H28D 109.5
C279 C281 H28E 109.5
H28D C281 H28E 109.5
C279 C281 H28F 109.5
H28D C281 H28F 109.5
H28E C281 H28F 109.5
C283 C282 C284 125.7(8)
C283 C282 P19 103.7(5)
C284 C282 P19 107.1(6)
C283 C282 H282 106.3
C284 C282 H282 106.3
P19 C282 H282 106.3
C282 C283 H28G 109.5
C282 C283 H28H 109.5
H28G C283 H28H 109.5
C282 C283 H28I 109.5
H28G C283 H28I 109.5
H28H C283 H28I 109.5
C282 C284 H28J 109.5
C282 C284 H28K 109.5
H28J C284 H28K 109.5
C282 C284 H28L 109.5
H28J C284 H28L 109.5
H28K C284 H28L 109.5
C679 P19A C672 109.1(4)
C679 P19A C682 77.6(6)
C672 P19A C682 93.0(5)
C679 P19A Fe20 113.6(4)
C672 P19A Fe20 109.2(3)
C682 P19A Fe20 148.5(4)
C273 C672 P19A 103.6(6)
C273 C672 H67A 111.0
P19A C672 H67A 111.0
C273 C672 H67B 111.0
P19A C672 H67B 111.0
H67A C672 H67B 109.0
C680 C679 C681 112.5(10)
C680 C679 P19A 112.9(8)
C681 C679 P19A 109.7(8)
C680 C679 H679 107.1
C681 C679 H679 107.1
P19A C679 H679 107.1
C679 C680 H68E 109.5
C679 C680 H68F 109.5
H68E C680 H68F 109.5
C679 C680 H68G 109.5
H68E C680 H68G 109.5
H68F C680 H68G 109.5
C679 C681 H68H 109.5
C679 C681 H68I 109.5
H68H C681 H68I 109.5
C679 C681 H68J 109.5
H68H C681 H68J 109.5
H68I C681 H68J 109.5
C683 C682 C684 98.8(12)
C683 C682 P19A 106.5(10)
C684 C682 P19A 132.7(10)
C683 C682 H682 105.4
C684 C682 H682 105.4
P19A C682 H682 105.4
C682 C683 H68K 109.5
C682 C683 H68L 109.5
H68K C683 H68L 109.5
C682 C683 H68M 109.5
H68K C683 H68M 109.5
H68L C683 H68M 109.5
C682 C684 H68N 109.5
C682 C684 H68O 109.5
H68N C684 H68O 109.5
C682 C684 H68P 109.5
H68N C684 H68P 109.5
H68O C684 H68P 109.5
C278 P20 C288 102.7(3)
C278 P20 C285 105.4(4)
C288 P20 C285 109.7(4)
C278 P20 Fe10 110.5(2)
C288 P20 Fe10 110.4(3)
C285 P20 Fe10 117.1(3)
C286 C285 C287 105.0(8)
C286 C285 P20 112.6(7)
C287 C285 P20 111.1(6)
C286 C285 H285 109.4
C287 C285 H285 109.4
P20 C285 H285 109.4
C285 C286 H28M 109.5
C285 C286 H28N 109.5
H28M C286 H28N 109.5
C285 C286 H28O 109.5
H28M C286 H28O 109.5
H28N C286 H28O 109.5
C285 C287 H28P 109.5
C285 C287 H28Q 109.5
H28P C287 H28Q 109.5
C285 C287 H28R 109.5
H28P C287 H28R 109.5
H28Q C287 H28R 109.5
C290 C288 C289 104.4(7)
C290 C288 P20 115.3(6)
C289 C288 P20 113.7(6)
C290 C288 H288 107.7
C289 C288 H288 107.7
P20 C288 H288 107.7
C288 C289 H28S 109.5
C288 C289 H28T 109.5
H28S C289 H28T 109.5
C288 C289 H28U 109.5
H28S C289 H28U 109.5
H28T C289 H28U 109.5
C288 C290 H29A 109.5
C288 C290 H29B 109.5
H29A C290 H29B 109.5
C288 C290 H29C 109.5
H29A C290 H29C 109.5
H29B C290 H29C 109.5
C278 P20A C688 113.9(4)
C278 P20A C685 104.8(4)
C688 P20A C685 106.5(5)
C278 P20A Fe20 94.3(2)
C688 P20A Fe20 116.1(4)
C685 P20A Fe20 120.3(4)
C686 C685 C687 110.5(9)
C686 C685 P20A 111.8(7)
C687 C685 P20A 104.7(7)
C686 C685 H685 109.9
C687 C685 H685 109.9
P20A C685 H685 109.9
C685 C686 H68Q 109.5
C685 C686 H68R 109.5
H68Q C686 H68R 109.5
C685 C686 H68S 109.5
H68Q C686 H68S 109.5
H68R C686 H68S 109.5
C685 C687 H68T 109.5
C685 C687 H68U 109.5
H68T C687 H68U 109.5
C685 C687 H68V 109.5
H68T C687 H68V 109.5
H68U C687 H68V 109.5
C689 C688 C690 104.5(9)
C689 C688 P20A 128.2(9)
C690 C688 P20A 103.3(7)
C689 C688 H688 106.4
C690 C688 H688 106.4
P20A C688 H688 106.4
C688 C689 H68W 109.5
C688 C689 H68X 109.5
H68W C689 H68X 109.5
C688 C689 H68Y 109.5
H68W C689 H68Y 109.5
H68X C689 H68Y 109.5
C688 C690 H69B 109.5
C688 C690 H69C 109.5
H69B C690 H69C 109.5
C688 C690 H69D 109.5
H69B C690 H69D 109.5
H69C C690 H69D 109.5
C326 Fe11 C327 94.0(3)
C326 Fe11 P22 105.2(2)
C327 Fe11 P22 83.8(2)
C326 Fe11 P21 87.5(2)
C327 Fe11 P21 106.9(2)
P22 Fe11 P21 163.08(10)
C326 Fe11 C301 166.6(3)
C327 Fe11 C301 96.0(2)
P22 Fe11 C301 84.86(17)
P21 Fe11 C301 81.04(17)
C326 Fe11 HF11 86.3
C327 Fe11 HF11 179.4
P22 Fe11 HF11 96.7
P21 Fe11 HF11 72.6
C301 Fe11 HF11 83.7
C312 P21 C309 108.4(4)
C312 P21 Fe11 120.3(3)
C309 P21 Fe11 114.2(3)
C312 P21 C302 99.5(3)
C309 P21 C302 100.6(3)
Fe11 P21 C302 111.11(18)
C318 P22 Fe11 133.9(3)
C318 P22 C315 99.3(4)
Fe11 P22 C315 114.3(3)
C318 P22 C308 93.6(3)
Fe11 P22 C308 112.9(2)
C315 P22 C308 95.0(3)
C307 C308 P22 94.1(4)
C307 C308 H30C 112.9
P22 C308 H30C 112.9
C307 C308 H30D 112.9
P22 C308 H30D 112.9
H30C C308 H30D 110.3
C310 C309 C311 96.1(8)
C310 C309 P21 117.2(7)
C311 C309 P21 123.8(7)
C310 C309 H309 106.1
C311 C309 H309 106.1
P21 C309 H309 106.1
C309 C310 H31A 109.5
C309 C310 H31B 109.5
H31A C310 H31B 109.5
C309 C310 H31C 109.5
H31A C310 H31C 109.5
H31B C310 H31C 109.5
C309 C311 H31D 109.5
C309 C311 H31E 109.5
H31D C311 H31E 109.5
C309 C311 H31F 109.5
H31D C311 H31F 109.5
H31E C311 H31F 109.5
C313 C312 C314 115.6(8)
C313 C312 P21 113.0(5)
C314 C312 P21 108.3(5)
C313 C312 H312 106.5
C314 C312 H312 106.5
P21 C312 H312 106.5
C312 C313 H31G 109.5
C312 C313 H31H 109.5
H31G C313 H31H 109.5
C312 C313 H31I 109.5
H31G C313 H31I 109.5
H31H C313 H31I 109.5
C312 C314 H31J 109.5
C312 C314 H31K 109.5
H31J C314 H31K 109.5
C312 C314 H31L 109.5
H31J C314 H31L 109.5
H31K C314 H31L 109.5
C317 C315 C316 100.5(8)
C317 C315 P22 107.8(6)
C316 C315 P22 109.2(6)
C317 C315 H315 112.9
C316 C315 H315 112.9
P22 C315 H315 112.9
C315 C316 H31M 109.5
C315 C316 H31N 109.5
H31M C316 H31N 109.5
C315 C316 H31O 109.5
H31M C316 H31O 109.5
H31N C316 H31O 109.5
C315 C317 H31P 109.5
C315 C317 H31Q 109.5
H31P C317 H31Q 109.5
C315 C317 H31R 109.5
H31P C317 H31R 109.5
H31Q C317 H31R 109.5
C319 C318 C320 122.5(7)
C319 C318 P22 108.2(5)
C320 C318 P22 110.3(5)
C319 C318 H318 104.8
C320 C318 H318 104.8
P22 C318 H318 104.8
C318 C319 H31S 109.5
C318 C319 H31T 109.5
H31S C319 H31T 109.5
C318 C319 H31U 109.5
H31S C319 H31U 109.5
H31T C319 H31U 109.5
C318 C320 H32C 109.5
C318 C320 H32D 109.5
H32C C320 H32D 109.5
C318 C320 H32E 109.5
H32C C320 H32E 109.5
H32D C320 H32E 109.5
O32 C327 Fe11 172.0(6)
C727 Fe21 C326 98.3(4)
C727 Fe21 C301 105.3(4)
C326 Fe21 C301 154.5(3)
C727 Fe21 P21A 94.3(4)
C326 Fe21 P21A 104.0(2)
C301 Fe21 P21A 83.83(17)
C727 Fe21 P22A 101.6(4)
C326 Fe21 P22A 95.0(2)
C301 Fe21 P22A 71.28(17)
P21A Fe21 P22A 153.19(12)
C727 Fe21 HF21 177.6
C326 Fe21 HF21 83.6
C301 Fe21 HF21 73.1
P21A Fe21 HF21 83.8
P22A Fe21 HF21 79.6
C302 P21A C709 111.0(4)
C302 P21A C712 101.3(4)
C709 P21A C712 104.3(5)
C302 P21A Fe21 98.9(2)
C709 P21A Fe21 118.0(3)
C712 P21A Fe21 121.7(4)
C708 P22A C718 112.7(4)
C708 P22A C715 108.7(5)
C718 P22A C715 117.5(4)
C708 P22A Fe21 92.2(3)
C718 P22A Fe21 93.4(3)
C715 P22A Fe21 129.5(3)
C717 C715 C716 109.9(12)
C717 C715 P22A 103.1(11)
C716 C715 P22A 118.7(8)
C717 C715 H715 108.3
C716 C715 H715 108.3
P22A C715 H715 108.3
C715 C716 H71G 109.5
C715 C716 H71H 109.5
H71G C716 H71H 109.5
C715 C716 H71I 109.5
H71G C716 H71I 109.5
H71H C716 H71I 109.5
C715 C717 H71J 109.5
C715 C717 H71K 109.5
H71J C717 H71K 109.5
C715 C717 H71L 109.5
H71J C717 H71L 109.5
H71K C717 H71L 109.5
C307 C708 P22A 117.9(7)
C307 C708 H70G 107.8
P22A C708 H70G 107.8
C307 C708 H70H 107.8
P22A C708 H70H 107.8
H70G C708 H70H 107.2
C710 C709 C711 106.4(8)
C710 C709 P21A 125.2(8)
C711 C709 P21A 112.1(7)
C710 C709 H709 103.6
C711 C709 H709 103.6
P21A C709 H709 103.6
C709 C710 H71M 109.5
C709 C710 H71N 109.5
H71M C710 H71N 109.5
C709 C710 H71O 109.5
H71M C710 H71O 109.5
H71N C710 H71O 109.5
C709 C711 H71P 109.5
C709 C711 H71Q 109.5
H71P C711 H71Q 109.5
C709 C711 H71R 109.5
H71P C711 H71R 109.5
H71Q C711 H71R 109.5
C713 C712 C714 109.2(10)
C713 C712 P21A 114.4(8)
C714 C712 P21A 115.2(7)
C713 C712 H712 105.7
C714 C712 H712 105.7
P21A C712 H712 105.7
C712 C713 H71S 109.5
C712 C713 H71T 109.5
H71S C713 H71T 109.5
C712 C713 H71U 109.5
H71S C713 H71U 109.5
H71T C713 H71U 109.5
C712 C714 H71V 109.5
C712 C714 H71W 109.5
H71V C714 H71W 109.5
C712 C714 H71X 109.5
H71V C714 H71X 109.5
H71W C714 H71X 109.5
C720 C718 C719 123.0(10)
C720 C718 P22A 112.5(7)
C719 C718 P22A 113.0(7)
C720 C718 H718 101.4
C719 C718 H718 101.4
P22A C718 H718 101.4
C718 C719 H71Y 109.5
C718 C719 H71Z 109.5
H71Y C719 H71Z 109.5
C718 C719 HA71 109.5
H71Y C719 HA71 109.5
H71Z C719 HA71 109.5
C718 C720 H72B 109.5
C718 C720 H72C 109.5
H72B C720 H72C 109.5
C718 C720 H72D 109.5
H72B C720 H72D 109.5
H72C C720 H72D 109.5
O32A C727 Fe21 175.9(12)
O33 C326 Fe21 165.6(6)
O33 C326 Fe11 169.9(6)
C303 C301 C307 119.5(4)
C303 C301 Fe11 124.3(4)
C307 C301 Fe11 116.1(4)
C303 C301 Fe21 110.4(4)
C307 C301 Fe21 129.6(4)
C303 C302 P21A 109.3(4)
C303 C302 P21 97.4(3)
C303 C302 H30A 112.3
P21 C302 H30A 112.3
C303 C302 H30B 112.3
P21 C302 H30B 112.3
H30A C302 H30B 109.9
C301 C303 C304 122.3(5)
C301 C303 C302 120.8(4)
C304 C303 C302 116.9(4)
C305 C304 C303 118.7(5)
C305 C304 H304 120.6
C303 C304 H304 120.6
C304 C305 O31 123.1(4)
C304 C305 C306 119.9(4)
O31 C305 C306 117.0(4)
C305 C306 C307 121.2(4)
C305 C306 H306 119.4
C307 C306 H306 119.4
C708 C307 C301 112.8(6)
C708 C307 C306 128.9(6)
C301 C307 C306 118.2(4)
C301 C307 C308 122.6(4)
C306 C307 C308 118.0(4)
C305 O31 H31 109.9
C352 Fe12 C351 89.9(4)
C352 Fe12 C331 165.3(4)
C351 Fe12 C331 96.4(3)
C352 Fe12 P24 107.8(3)
C351 Fe12 P24 88.1(3)
C331 Fe12 P24 85.73(17)
C352 Fe12 P23 89.5(3)
C351 Fe12 P23 96.4(3)
C331 Fe12 P23 76.67(17)
P24 Fe12 P23 162.19(8)
C352 Fe12 HF12 89.8
C351 Fe12 HF12 179.5
C331 Fe12 HF12 83.8
P24 Fe12 HF12 92.3
P23 Fe12 HF12 83.2
O34 C351 Fe12 177.4(7)
O36 C352 Fe12 159.5(8)
C345 P23 C332 101.6(3)
C345 P23 C348 106.6(4)
C332 P23 C348 101.8(4)
C345 P23 Fe12 125.3(3)
C332 P23 Fe12 109.2(2)
C348 P23 Fe12 109.8(3)
C347 C345 C346 111.2(8)
C347 C345 P23 107.3(6)
C346 C345 P23 103.7(6)
C347 C345 H345 111.4
C346 C345 H345 111.4
P23 C345 H345 111.4
C345 C346 H34A 109.5
C345 C346 H34B 109.5
H34A C346 H34B 109.5
C345 C346 H34C 109.5
H34A C346 H34C 109.5
H34B C346 H34C 109.5
C345 C347 H34D 109.5
C345 C347 H34E 109.5
H34D C347 H34E 109.5
C345 C347 H34F 109.5
H34D C347 H34F 109.5
H34E C347 H34F 109.5
C350 C348 C349 106.2(9)
C350 C348 P23 110.2(8)
C349 C348 P23 113.6(8)
C350 C348 H348 108.9
C349 C348 H348 108.9
P23 C348 H348 108.9
C348 C349 H34G 109.5
C348 C349 H34H 109.5
H34G C349 H34H 109.5
C348 C349 H34I 109.5
H34G C349 H34I 109.5
H34H C349 H34I 109.5
C348 C350 H35A 109.5
C348 C350 H35B 109.5
H35A C350 H35B 109.5
C348 C350 H35C 109.4
H35A C350 H35C 109.5
H35B C350 H35C 109.5
C752 Fe22 C751 94.1(5)
C752 Fe22 P23A 122.2(4)
C751 Fe22 P23A 97.7(3)
C752 Fe22 C331 148.3(5)
C751 Fe22 C331 97.0(3)
P23A Fe22 C331 85.57(19)
C752 Fe22 P24A 74.2(4)
C751 Fe22 P24A 96.0(3)
P23A Fe22 P24A 157.59(15)
C331 Fe22 P24A 75.16(19)
C752 Fe22 HF22 85.3
C751 Fe22 HF22 178.4
P23A Fe22 HF22 81.4
C331 Fe22 HF22 84.2
P24A Fe22 HF22 85.3
O34A C751 Fe22 160.0(8)
O36A C752 Fe22 147.5(10)
C332 P23A C745 106.2(4)
C332 P23A C748 111.2(4)
C745 P23A C748 110.7(6)
C332 P23A Fe22 99.1(3)
C745 P23A Fe22 105.9(4)
C748 P23A Fe22 122.3(4)
C747 C745 C746 110.5(10)
C747 C745 P23A 121.5(8)
C746 C745 P23A 115.5(7)
C747 C745 H745 101.9
C746 C745 H745 101.9
P23A C745 H745 101.9
C745 C746 H74G 109.5
C745 C746 H74H 109.5
H74G C746 H74H 109.5
C745 C746 H74I 109.5
H74G C746 H74I 109.5
H74H C746 H74I 109.5
C745 C747 H74J 109.5
C745 C747 H74K 109.5
H74J C747 H74K 109.5
C745 C747 H74L 109.5
H74J C747 H74L 109.5
H74K C747 H74L 109.5
C750 C748 C749 135.8(11)
C750 C748 P23A 111.9(8)
C749 C748 P23A 108.8(8)
C750 C748 H748 96.1
C749 C748 H748 96.1
P23A C748 H748 96.1
C748 C749 H74M 109.5
C748 C749 H74N 109.5
H74M C749 H74N 109.5
C748 C749 H74O 109.5
H74M C749 H74O 109.5
H74N C749 H74O 109.5
C748 C750 H75B 109.5
C748 C750 H75C 109.5
H75B C750 H75C 109.5
C748 C750 H75D 109.5
H75B C750 H75D 109.5
H75C C750 H75D 109.5
C339 P24 C338 116.0(3)
C339 P24 C342 94.9(5)
C338 P24 C342 103.7(4)
C339 P24 Fe12 114.7(4)
C338 P24 Fe12 101.1(3)
C342 P24 Fe12 127.0(3)
C337 C338 P24 105.8(4)
C337 C338 H33C 110.6
P24 C338 H33C 110.6
C337 C338 H33D 110.6
P24 C338 H33D 110.6
H33C C338 H33D 108.7
C340 C339 C341 115.8(8)
C340 C339 P24 104.5(5)
C341 C339 P24 119.2(5)
C340 C339 H339 105.4
C341 C339 H339 105.4
P24 C339 H339 105.4
C339 C340 H34P 109.5
C339 C340 H34Q 109.5
H34P C340 H34Q 109.5
C339 C340 H34R 109.5
H34P C340 H34R 109.5
H34Q C340 H34R 109.5
C339 C341 H34S 109.5
C339 C341 H34T 109.5
H34S C341 H34T 109.5
C339 C341 H34U 109.5
H34S C341 H34U 109.5
H34T C341 H34U 109.5
C344 C342 C343 115.0(9)
C344 C342 P24 120.4(7)
C343 C342 P24 107.1(7)
C344 C342 H342 104.2
C343 C342 H342 104.1
P24 C342 H342 104.1
C342 C343 H34J 109.5
C342 C343 H34K 109.5
H34J C343 H34K 109.5
C342 C343 H34L 109.5
H34J C343 H34L 109.5
H34K C343 H34L 109.5
C342 C344 H34M 109.5
C342 C344 H34N 109.5
H34M C344 H34N 109.5
C342 C344 H34O 109.5
H34M C344 H34O 109.5
H34N C344 H34O 109.5
C738 P24A C742 93.0(10)
C738 P24A C739 78.8(9)
C742 P24A C739 105.9(5)
C738 P24A Fe22 114.8(10)
C742 P24A Fe22 129.4(3)
C739 P24A Fe22 120.0(4)
C741 C739 C740 87.4(9)
C741 C739 P24A 100.7(7)
C740 C739 P24A 135.8(9)
C741 C739 H739 109.0
C740 C739 H739 109.0
P24A C739 H739 109.0
C739 C740 H74P 109.5
C739 C740 H74Q 109.5
H74P C740 H74Q 109.5
C739 C740 H74R 109.5
H74P C740 H74R 109.5
H74Q C740 H74R 109.5
C739 C741 H74S 109.5
C739 C741 H74T 109.5
H74S C741 H74T 109.5
C739 C741 H74U 109.5
H74S C741 H74U 109.5
H74T C741 H74U 109.5
C337 C738 P24A 104.6(17)
C337 C738 H73G 110.8
P24A C738 H73G 110.8
C337 C738 H73H 110.8
P24A C738 H73H 110.8
H73G C738 H73H 108.9
C744 C742 C743 111.9(9)
C744 C742 P24A 118.0(8)
C743 C742 P24A 107.5(8)
C744 C742 H742 106.2
C743 C742 H742 106.2
P24A C742 H742 106.2
C742 C743 H74V 109.5
C742 C743 H74W 109.5
H74V C743 H74W 109.5
C742 C743 H74X 109.5
H74V C743 H74X 109.5
H74W C743 H74X 109.5
C742 C744 H74Y 109.5
C742 C744 H74Z 109.5
H74Y C744 H74Z 109.5
C742 C744 HA74 109.5
H74Y C744 HA74 109.5
H74Z C744 HA74 109.5
C333 C331 C337 118.3(4)
C333 C331 Fe12 127.4(4)
C337 C331 Fe12 113.9(4)
C333 C331 Fe22 110.1(4)
C337 C331 Fe22 130.9(4)
C333 C332 P23A 109.8(4)
C333 C332 P23 98.2(4)
C333 C332 H33A 112.1
P23 C332 H33A 112.1
C333 C332 H33B 112.1
P23 C332 H33B 112.1
H33A C332 H33B 109.8
C331 C333 C334 123.6(5)
C331 C333 C332 121.1(4)
C334 C333 C332 114.0(4)
C335 C334 C333 116.6(4)
C335 C334 H334 121.7
C333 C334 H334 121.7
C336 C335 O35 123.5(4)
C336 C335 C334 119.3(4)
O35 C335 C334 117.2(4)
C335 C336 C337 122.3(5)
C335 C336 H336 118.9
C337 C336 H336 118.9
C331 C337 C336 119.1(5)
C331 C337 C738 111.4(10)
C336 C337 C738 129.5(11)
C331 C337 C338 120.5(4)
C336 C337 C338 120.4(5)
C335 O35 H35 109.5

loop_
_geom_bond_atom_site_label_1
_geom_bond_atom_site_label_2
_geom_bond_distance
Fe1 C22 1.640(6)
Fe1 C21 1.747(8)
Fe1 C1 2.070(4)
Fe1 P1 2.2390(17)
Fe1 P2 2.2757(15)
Fe1 HF1 1.5105
P1 C2 1.760(6)
P1 C12 1.863(7)
P1 C9 1.893(6)
P2 C8 1.828(4)
P2 C18 1.861(7)
P2 C15 1.895(7)
C1 C3 1.359(7)
C1 C7 1.394(6)
C2 C3 1.518(8)
C2 H2A1 0.9900
C2 H2B1 0.9900
C3 C4 1.493(6)
C4 C5 1.357(7)
C4 H4 0.9500
C5 C6 1.340(7)
C5 O1 1.440(6)
C6 C7 1.427(6)
C6 H6 0.9500
C7 C8 1.522(6)
C8 H8A 0.9900
C8 H8B 0.9900
C9 C10 1.454(10)
C9 C11 1.510(9)
C9 H9 1.0000
C10 H10A 0.9800
C10 H10B 0.9800
C10 H10C 0.9800
C11 H11A 0.9800
C11 H11B 0.9800
C11 H11C 0.9800
C12 C14 1.490(11)
C12 C13 1.502(12)
C12 H12 1.0000
C13 H13A 0.9800
C13 H13B 0.9800
C13 H13C 0.9800
C14 H14A 0.9800
C14 H14B 0.9800
C14 H14C 0.9800
C15 C16 1.520(10)
C15 C17 1.537(9)
C15 H15 1.0000
C16 H16A 0.9800
C16 H16B 0.9800
C16 H16C 0.9800
C17 H17A 0.9800
C17 H17B 0.9800
C17 H17C 0.9800
C18 C20 1.538(10)
C18 C19 1.548(11)
C18 H18 1.0000
C19 H19A 0.9800
C19 H19B 0.9800
C19 H19C 0.9800
C20 H20A 0.9800
C20 H20B 0.9800
C20 H20C 0.9800
C21 O2 1.107(9)
C22 O3 1.050(10)
Fe1A C22A 1.730(12)
Fe1A C21A 1.823(7)
Fe1A P1A 2.107(2)
Fe1A C1A 2.122(3)
Fe1A P2A 2.234(3)
Fe1A HF1A 1.4912
P1A C2A 1.711(9)
P1A C9A 1.872(9)
P1A C12A 1.913(9)
P2A C8A 1.741(12)
P2A C18A 1.863(9)
P2A C15A 1.977(9)
C2A C3A 1.526(10)
C2A H2A2 0.9900
C2A H2B2 0.9900
C1A C3A 1.3900
C1A C7A 1.3900
C3A C4A 1.3900
C4A C5A 1.3900
C4A H4A 0.9500
C5A O1 1.356(4)
C5A C6A 1.3900
C6A C7A 1.3900
C6A H6A 0.9500
C7A C8A 1.525(12)
C8A H8A1 0.9900
C8A H8B1 0.9900
C9A C10A 1.469(13)
C9A C11A 1.511(13)
C9A H9A 1.0000
C10A H10D 0.9800
C10A H10E 0.9800
C10A H10F 0.9800
C11A H11D 0.9800
C11A H11E 0.9800
C11A H11F 0.9800
C12A C14A 1.513(13)
C12A C13A 1.592(13)
C12A H12A 1.0000
C13A H13D 0.9800
C13A H13E 0.9800
C13A H13F 0.9800
C14A H14D 0.9800
C14A H14E 0.9800
C14A H14F 0.9800
C15A C16A 1.524(14)
C15A C17A 1.544(14)
C15A H15A 1.0000
C16A H16D 0.9800
C16A H16E 0.9800
C16A H16F 0.9800
C17A H17D 0.9800
C17A H17E 0.9800
C17A H17F 0.9800
C18A C20A 1.501(13)
C18A C19A 1.527(13)
C18A H18A 1.0000
C19A H19D 0.9800
C19A H19E 0.9800
C19A H19F 0.9800
C20A H20D 0.9800
C20A H20E 0.9800
C20A H20F 0.9800
C21A O2A 1.107(9)
C22A O3A 1.07(2)
O1 H1 0.8400
Fe2 C52 1.738(5)
Fe2 C51 1.778(6)
Fe2 C31 1.997(3)
Fe2 P3 2.1582(17)
Fe2 P4 2.2155(13)
Fe2 HF2 1.5171
C51 O5 1.112(8)
C52 O6 1.145(8)
Fe2A C52A 1.719(8)
Fe2A C51A 1.745(11)
Fe2A C31 2.129(3)
Fe2A P4A 2.212(3)
Fe2A P3A 2.242(3)
Fe2A HF2A 1.4798
C51A O5A 1.248(17)
C52A O6A 1.159(11)
C31 C33 1.411(4)
C31 C37 1.437(4)
C32 C33 1.517(5)
C32 P3 1.818(4)
C32 P3A 1.907(4)
C32 H32A 0.9900
C32 H32B 0.9900
C33 C34 1.424(4)
C34 C35 1.328(5)
C34 H34 0.9500
C35 C36 1.391(6)
C35 O4 1.400(4)
C36 C37 1.369(5)
C36 H36 0.9500
C37 C38 1.519(6)
C37 C38A 1.676(17)
O4 H4B 0.8400
P3 C42 1.858(6)
P3 C39 1.883(5)
C39 C40 1.522(8)
C39 C41 1.527(9)
C39 H39 1.0000
C40 H40A 0.9800
C40 H40B 0.9800
C40 H40C 0.9800
C41 H41A 0.9800
C41 H41B 0.9800
C41 H41C 0.9800
C42 C44 1.527(9)
C42 C43 1.577(10)
C42 H42 1.0000
C43 H43A 0.9800
C43 H43B 0.9800
C43 H43C 0.9800
C44 H44A 0.9800
C44 H44B 0.9800
C44 H44C 0.9800
P3A C42A 1.893(10)
P3A C39A 1.911(11)
C39A C41A 1.511(15)
C39A C40A 1.519(15)
C39A H39A 1.0000
C40A H40D 0.9800
C40A H40E 0.9800
C40A H40F 0.9800
C41A H41D 0.9800
C41A H41E 0.9800
C41A H41F 0.9800
C42A C44A 1.487(13)
C42A C43A 1.518(16)
C42A H42A 1.0000
C43A H43D 0.9800
C43A H43E 0.9800
C43A H43F 0.9800
C44A H44D 0.9800
C44A H44E 0.9800
C44A H44F 0.9800
P4A C48A 1.803(8)
P4A C45A 1.878(10)
P4A C38A 2.032(15)
C38A H38C 0.9900
C38A H38D 0.9900
C45A C47A 1.498(15)
C45A C46A 1.545(15)
C45A H45A 1.0000
C46A H46D 0.9800
C46A H46E 0.9800
C46A H46F 0.9800
C47A H47D 0.9800
C47A H47E 0.9800
C47A H47F 0.9800
C48A C49A 1.502(14)
C48A C50A 1.506(11)
C48A H48A 1.0000
C49A H49D 0.9800
C49A H49E 0.9800
C49A H49F 0.9800
C50A H50D 0.9800
C50A H50E 0.9800
C50A H50F 0.9800
P4 C48 1.774(9)
P4 C38 1.867(6)
P4 C45 1.877(6)
C38 H38A 0.9900
C38 H38B 0.9900
C45 C46 1.507(10)
C45 C47 1.527(10)
C45 H45 1.0000
C46 H46A 0.9800
C46 H46B 0.9800
C46 H46C 0.9800
C47 H47A 0.9800
C47 H47B 0.9800
C47 H47C 0.9800
C48 C49 1.437(11)
C48 C50 1.510(11)
C48 H48 1.0000
C49 H49A 0.9800
C49 H49B 0.9800
C49 H49C 0.9800
C50 H50A 0.9800
C50 H50B 0.9800
C50 H50C 0.9800
Fe3 C81A 1.700(10)
Fe3 C82 1.779(7)
Fe3 C81 1.843(6)
Fe3 C61 2.008(3)
Fe3 P5A 2.091(3)
Fe3 P6A 2.153(2)
Fe3 P6 2.2073(15)
Fe3 P5 2.2203(14)
Fe3 HF3 1.5078
C81 O8 1.159(8)
C81A O8A 1.207(13)
C61 C63 1.424(5)
C61 C67 1.429(4)
C63 C64 1.378(4)
C63 C62A 1.527(8)
C63 C62 1.614(7)
C64 C65 1.374(5)
C64 H64 0.9500
C65 C66 1.355(6)
C65 O7 1.405(4)
C66 C67 1.397(5)
C66 H66 0.9500
C67 C68 1.459(7)
C67 C68A 1.680(13)
O7 H7 0.8400
P5 C69 1.827(7)
P5 C62 1.809(6)
P5 C72 1.838(8)
P6 C78 1.860(6)
P6 C75 1.968(6)
P6 C68 1.987(7)
C62 H62A 0.9900
C62 H62B 0.9900
C68 H68A 0.9900
C68 H68B 0.9900
C69 C71 1.485(10)
C69 C70 1.492(11)
C69 H69 1.0000
C70 H70A 0.9800
C70 H70B 0.9800
C70 H70C 0.9800
C71 H71A 0.9800
C71 H71B 0.9800
C71 H71C 0.9800
C72 C73 1.526(12)
C72 C74 1.566(12)
C72 H72 1.0000
C73 H73A 0.9800
C73 H73B 0.9800
C73 H73C 0.9800
C74 H74A 0.9800
C74 H74B 0.9800
C74 H74C 0.9800
C75 C77 1.469(11)
C75 C76 1.491(8)
C75 H75 1.0000
C76 H76A 0.9800
C76 H76B 0.9800
C76 H76C 0.9800
C77 H77A 0.9800
C77 H77B 0.9800
C77 H77C 0.9800
C78 C79 1.470(10)
C78 C80 1.524(10)
C78 H78 1.0000
C79 H79A 0.9800
C79 H79B 0.9800
C79 H79C 0.9800
C80 H80A 0.9800
C80 H80B 0.9800
C80 H80C 0.9800
P5A C69A 1.854(9)
P5A C62A 1.951(8)
P5A C72A 2.028(8)
P6A C68A 1.746(11)
P6A C78A 1.875(8)
P6A C75A 1.886(8)
C62A H62C 0.9900
C62A H62D 0.9900
C68A H68C 0.9900
C68A H68D 0.9900
C69A C70A 1.498(12)
C69A C71A 1.503(11)
C69A H69A 1.0000
C70A H70D 0.9800
C70A H70E 0.9800
C70A H70F 0.9800
C71A H71D 0.9800
C71A H71E 0.9800
C71A H71F 0.9800
C72A C73A 1.404(12)
C72A C74A 1.572(11)
C72A H72A 1.0000
C73A H73D 0.9800
C73A H73E 0.9800
C73A H73F 0.9800
C74A H74D 0.9800
C74A H74E 0.9800
C74A H74F 0.9800
C75A C76A 1.530(13)
C75A C77A 1.544(15)
C75A H75A 1.0000
C76A H76D 0.9800
C76A H76E 0.9800
C76A H76F 0.9800
C77A H77D 0.9800
C77A H77E 0.9800
C77A H77F 0.9800
C78A C79A 1.521(13)
C78A C80A 1.561(15)
C78A H78A 1.0000
C79A H79D 0.9800
C79A H79E 0.9800
C79A H79F 0.9800
C80A H80D 0.9800
C80A H80E 0.9800
C80A H80F 0.9800
C82 O9 1.169(8)
Fe4 C112 1.617(7)
Fe4 C111 1.730(7)
Fe4 C91 2.080(4)
Fe4 P7 2.1573(16)
Fe4 P8 2.2665(16)
Fe4 HF4 1.5098
P8 C98 1.825(5)
P8 C108 1.826(8)
P8 C105 1.878(8)
C98 C97 1.532(6)
C98 H98A 0.9900
C98 H98B 0.9900
C105 C107 1.508(10)
C105 C106 1.556(10)
C105 H105 1.0000
C106 H10G 0.9800
C106 H10H 0.9800
C106 H10I 0.9800
C107 H10J 0.9800
C107 H10K 0.9800
C107 H10L 0.9800
C108 C110 1.517(11)
C108 C109 1.600(10)
C108 H108 1.0000
C109 H10M 0.9800
C109 H10N 0.9800
C109 H10O 0.9800
C110 H11G 0.9800
C110 H11H 0.9800
C110 H11I 0.9800
C111 O11 1.147(9)
C112 O12 1.108(9)
P7 C102 1.782(8)
P7 C92 1.805(6)
P7 C99 1.792(8)
C91 C93 1.373(6)
C91 C97 1.471(7)
C93 C94 1.449(7)
C93 C92 1.474(8)
C94 C95 1.479(9)
C94 H94 0.9500
C95 O10 1.334(5)
C95 C96 1.331(7)
C96 C97 1.338(6)
C96 H96 0.9500
C92 H92A 0.9900
C92 H92B 0.9900
C99 C101 1.492(11)
C99 C100 1.501(10)
C99 H99 1.0000
C100 H10P 0.9800
C100 H10Q 0.9800
C100 H10R 0.9800
C101 H10S 0.9800
C101 H10T 0.9800
C101 H10U 0.9800
C102 C104 1.496(11)
C102 C103 1.536(10)
C102 H102 1.0000
C103 H10V 0.9800
C103 H10W 0.9800
C103 H10X 0.9800
C104 H10Y 0.9800
C104 H10Z 0.9800
C104 HA10 0.9800
Fe4A C512 1.712(14)
Fe4A C511 1.720(8)
Fe4A C91A 1.980(9)
Fe4A P8A 2.249(3)
Fe4A P7A 2.296(3)
Fe4A HF4A 1.4908
P8A C98A 1.795(10)
P8A C505 1.880(12)
P8A C508 1.928(9)
C98A C97A 1.511(14)
C98A H98C 0.9900
C98A H98D 0.9900
C505 C506 1.438(14)
C505 C507 1.489(15)
C505 H505 1.0000
C506 H50G 0.9800
C506 H50H 0.9800
C506 H50I 0.9800
C507 H50J 0.9800
C507 H50K 0.9800
C507 H50L 0.9800
C508 C510 1.506(13)
C508 C509 1.518(15)
C508 H508 1.0000
C509 H50M 0.9800
C509 H50N 0.9800
C509 H50O 0.9800
C510 H51A 0.9800
C510 H51B 0.9800
C510 H51C 0.9800
C511 O11A 1.230(10)
C512 O12A 0.908(18)
P7A C92A 1.852(11)
P7A C99A 1.931(9)
P7A C502 1.938(8)
C91A C97A 1.289(15)
C91A C93A 1.465(11)
C93A C94A 1.412(10)
C93A C92A 1.519(14)
C94A C95A 1.267(9)
C94A H94A 0.9500
C95A C96A 1.308(10)
C95A O10 1.478(5)
C96A C97A 1.457(14)
C96A H96A 0.9500
C92A H92C 0.9900
C92A H92D 0.9900
C99A C500 1.530(12)
C99A C501 1.536(13)
C99A H99A 1.0000
C500 H50P 0.9800
C500 H50Q 0.9800
C500 H50R 0.9800
C501 H50S 0.9800
C501 H50T 0.9800
C501 H50U 0.9800
C502 C504 1.520(14)
C502 C503 1.520(13)
C502 H502 1.0000
C503 H50V 0.9800
C503 H50W 0.9800
C503 H50X 0.9800
C504 H50Y 0.9800
C504 H50Z 0.9800
C504 HA50 0.9800
O10 H10 0.8400
Fe5 C541 1.566(11)
Fe5 C141 1.780(8)
Fe5 C542 1.789(11)
Fe5 C142 1.817(5)
Fe5 C121 2.025(4)
Fe5 P9A 2.100(4)
Fe5 P10A 2.149(3)
Fe5 C521 2.186(4)
Fe5 P10 2.2264(15)
Fe5 P9 2.2294(13)
Fe5 HF5 1.4870
Fe5 HF5A 1.5600
C122 C123 1.532(7)
C122 P9 1.881(5)
C122 H12B 0.9900
C122 H12C 0.9900
C129 C131 1.540(10)
C129 C130 1.559(10)
C129 P9 2.080(7)
C129 H129 1.0000
C130 H13G 0.9800
C130 H13H 0.9800
C130 H13I 0.9800
C131 H13J 0.9800
C131 H13K 0.9800
C131 H13L 0.9800
C132 C134 1.502(8)
C132 C133 1.539(8)
C132 P9 1.851(6)
C132 H132 1.0000
C133 H13M 0.9800
C133 H13N 0.9800
C133 H13O 0.9800
C134 H13P 0.9800
C134 H13Q 0.9800
C134 H13R 0.9800
P10 C128 1.780(6)
P10 C135 1.848(7)
P10 C138 1.958(6)
C128 C127 1.477(7)
C128 H12D 0.9900
C128 H12E 0.9900
C135 C137 1.496(9)
C135 C136 1.545(9)
C135 H135 1.0000
C136 H13S 0.9800
C136 H13T 0.9800
C136 H13U 0.9800
C137 H13V 0.9800
C137 H13W 0.9800
C137 H13X 0.9800
C138 C140 1.484(9)
C138 C139 1.544(8)
C138 H138 1.0000
C139 H13Y 0.9800
C139 H13Z 0.9800
C139 HA13 0.9800
C140 H14G 0.9800
C140 H14H 0.9800
C140 H14I 0.9800
C141 O15 1.158(10)
C142 O14 1.111(6)
C121 C127 1.335(6)
C121 C123 1.399(6)
C123 C124 1.407(6)
C124 C125 1.321(6)
C124 H124 0.9500
C125 C126 1.433(6)
C125 O13 1.428(4)
C126 C127 1.440(6)
C126 H126 0.9500
C522 C523 1.632(13)
C522 P9A 1.791(12)
C522 H52A 0.9900
C522 H52B 0.9900
P9A C532 1.863(10)
P9A C529 1.862(10)
C529 C530 1.489(14)
C529 C531 1.495(16)
C529 H529 1.0000
C530 H53A 0.9800
C530 H53B 0.9800
C530 H53C 0.9800
C531 H53D 0.9800
C531 H53E 0.9800
C531 H53F 0.9800
C532 C534 1.494(16)
C532 C533 1.498(15)
C532 H532 1.0000
C533 H53G 0.9800
C533 H53H 0.9800
C533 H53I 0.9800
C534 H53J 0.9800
C534 H53K 0.9800
C534 H53L 0.9800
P10A C528 1.828(12)
P10A C538 1.848(9)
P10A C535 1.950(10)
C528 C527 1.438(12)
C528 H52C 0.9900
C528 H52D 0.9900
C535 C536 1.494(14)
C535 C537 1.525(12)
C535 H535 1.0000
C536 H53M 0.9800
C536 H53N 0.9800
C536 H53O 0.9800
C537 H53P 0.9800
C537 H53Q 0.9800
C537 H53R 0.9800
C538 C539 1.483(12)
C538 C540 1.550(11)
C538 H538 1.0000
C539 H53S 0.9800
C539 H53T 0.9800
C539 H53U 0.9800
C540 H54A 0.9800
C540 H54B 0.9800
C540 H54C 0.9800
C541 O15A 1.127(15)
C542 O14A 1.074(14)
C521 C523 1.3900
C521 C527 1.3900
C523 C524 1.3900
C524 C525 1.3900
C524 H524 0.9500
C525 O13 1.336(5)
C525 C526 1.3900
C526 C527 1.3900
C526 H526 0.9500
O13 H13 0.8400
Fe6 C571 1.547(9)
Fe6 C171 1.634(8)
Fe6 C172 1.748(4)
Fe6 C572 1.812(10)
Fe6 C151 2.018(3)
Fe6 P12A 2.149(3)
Fe6 P11 2.1522(13)
Fe6 P12 2.2195(14)
Fe6 P11A 2.370(4)
Fe6 HF6 1.4917
Fe6 HF6A 1.5160
P11 C159 1.760(8)
P11 C162 1.897(6)
P11 C152 1.939(6)
C152 C153 1.541(6)
C152 H15B 0.9900
C152 H15C 0.9900
C159 C160 1.526(10)
C159 C161 1.550(10)
C159 H159 1.0000
C160 H16G 0.9800
C160 H16H 0.9800
C160 H16I 0.9800
C161 H16J 0.9800
C161 H16K 0.9800
C161 H16L 0.9800
C162 C163 1.503(9)
C162 C164 1.574(8)
C162 H162 1.0000
C163 H16M 0.9800
C163 H16N 0.9800
C163 H16O 0.9800
C164 H16P 0.9800
C164 H16Q 0.9800
C164 H16R 0.9800
C552 C153 1.370(11)
C552 P11A 1.824(11)
C552 H55A 0.9900
C552 H55B 0.9900
P11A C562 1.917(11)
P11A C559 1.938(9)
C562 C564 1.513(15)
C562 C563 1.517(15)
C562 H562 1.0000
C563 H56G 0.9800
C563 H56H 0.9800
C563 H56I 0.9800
C564 H56J 0.9800
C564 H56K 0.9800
C564 H56L 0.9800
C559 C561 1.486(11)
C559 C560 1.517(13)
C559 H559 1.0000
C560 H56A 0.9800
C560 H56B 0.9800
C560 H56C 0.9800
C561 H56D 0.9800
C561 H56E 0.9800
C561 H56F 0.9800
P12 C158 1.774(8)
P12 C168 1.779(7)
P12 C165 1.925(7)
C158 C157 1.531(9)
C158 H15D 0.9900
C158 H15E 0.9900
C165 C166 1.536(9)
C165 C167 1.546(11)
C165 H165 1.0000
C166 H16S 0.9800
C166 H16T 0.9800
C166 H16U 0.9800
C167 H16V 0.9800
C167 H16W 0.9800
C167 H16X 0.9800
C168 C169 1.523(10)
C168 C170 1.514(11)
C168 H168 1.0000
C169 H16Y 0.9800
C169 H16Z 0.9800
C169 H16' 0.9800
C170 H17G 0.9800
C170 H17H 0.9800
C170 H17I 0.9800
C171 O18 1.286(10)
P12A C568 1.829(10)
P12A C565 1.846(13)
P12A C558 1.920(10)
C558 C157 1.639(10)
C558 H55C 0.9900
C558 H55D 0.9900
C565 C566 1.492(14)
C565 C567 1.513(17)
C565 H565 1.0000
C566 H56M 0.9800
C566 H56N 0.9800
C566 H56O 0.9800
C567 H56P 0.9800
C567 H56Q 0.9800
C567 H56R 0.9800
C568 C570 1.485(12)
C568 C569 1.508(14)
C568 H568 1.0000
C569 H56S 0.9800
C569 H56T 0.9800
C569 H56U 0.9800
C570 H57A 0.9800
C570 H57B 0.9800
C570 H57C 0.9800
C571 O18A 1.159(13)
C151 C153 1.434(4)
C151 C157 1.428(6)
C153 C154 1.367(4)
C154 C155 1.380(5)
C154 H154 0.9500
C155 C156 1.387(5)
C155 O16 1.391(4)
C156 C157 1.356(6)
C156 H156 0.9500
O16 H16 0.8399
C172 O17 1.221(7)
C572 O17A 1.128(13)
Fe7 C201 1.740(5)
Fe7 C202 1.785(6)
Fe7 C181 2.039(3)
Fe7 P13 2.1580(16)
Fe7 P14 2.2222(14)
Fe7 HF7 1.4936
C202 O20 1.190(8)
C201 O21 1.189(7)
P13 C182 1.741(6)
P13 C192 1.821(5)
P13 C189 1.857(6)
C182 C183 1.426(6)
C182 H18B 0.9900
C182 H18C 0.9900
C188 C187 1.489(6)
C188 P14 1.898(5)
C188 H18D 0.9900
C188 H18E 0.9900
C189 C190 1.411(9)
C189 C191 1.628(10)
C189 H189 1.0000
C190 H19G 0.9800
C190 H19H 0.9800
C190 H19I 0.9800
C191 H19J 0.9800
C191 H19K 0.9800
C191 H19L 0.9800
C192 C193 1.624(9)
C192 C194 1.666(10)
C192 H192 1.0000
C193 H19M 0.9800
C193 H19N 0.9800
C193 H19O 0.9800
C194 H19P 0.9800
C194 H19Q 0.9800
C194 H19R 0.9800
Fe7A C602 1.723(12)
Fe7A C601 1.892(15)
Fe7A C181 2.151(4)
Fe7A P14A 2.213(4)
Fe7A P13A 2.261(3)
Fe7A HF7A 1.5041
C602 O20A 1.210(17)
C601 O21A 0.943(17)
P13A C589 1.894(12)
P13A C582 1.910(9)
P13A C592 1.923(13)
C582 C183 1.592(9)
C582 H58C 0.9900
C582 H58D 0.9900
C588 P14A 1.550(16)
C588 C187 1.590(17)
C588 H58A 0.9900
C588 H58B 0.9900
C589 C591 1.507(14)
C589 C590 1.535(15)
C589 H589 1.0000
C590 H59A 0.9800
C590 H59B 0.9800
C590 H59C 0.9800
C591 H59D 0.9800
C591 H59E 0.9800
C591 H59F 0.9800
C592 C594 1.502(17)
C592 C593 1.507(16)
C592 H592 1.0000
C593 H59G 0.9800
C593 H59H 0.9800
C593 H59I 0.9800
C594 H59J 0.9800
C594 H59K 0.9800
C594 H59L 0.9800
C181 C187 1.359(4)
C181 C183 1.386(5)
C183 C184 1.379(5)
C184 C185 1.362(5)
C184 H184 0.9500
C185 O19 1.379(4)
C185 C186 1.382(6)
C186 C187 1.403(5)
C186 H186 0.9500
O19 H19 0.8400
P14 C198 1.810(7)
P14 C195 2.010(5)
C195 C196 1.452(8)
C195 C197 1.547(7)
C195 H195 1.0000
C196 H19S 0.9800
C196 H19T 0.9800
C196 H19U 0.9800
C197 H19V 0.9800
C197 H19W 0.9800
C197 H19X 0.9800
C198 C200 1.517(10)
C198 C199 1.532(10)
C198 H198 1.0000
C199 H19Y 0.9800
C199 H19Z 0.9800
C199 H19' 0.9800
C200 H20G 0.9800
C200 H20H 0.9800
C200 H20I 0.9800
P14A C595 1.888(10)
P14A C598 2.026(11)
C595 C596 1.451(13)
C595 C597 1.532(13)
C595 H595 1.0000
C596 H59M 0.9800
C596 H59N 0.9800
C596 H59O 0.9800
C597 H59P 0.9800
C597 H59Q 0.9800
C597 H59R 0.9800
C598 C600 1.515(14)
C598 C599 1.524(13)
C598 H598 1.0000
C599 H59S 0.9800
C599 H59T 0.9800
C599 H59U 0.9800
C600 H60A 0.9800
C600 H60B 0.9800
C600 H60C 0.9800
Fe8 C631 1.754(8)
Fe8 C232 1.792(6)
Fe8 C231 1.904(9)
Fe8 C211 2.033(3)
Fe8 P15A 2.051(3)
Fe8 P16 2.1386(14)
Fe8 P15 2.2396(14)
Fe8 P16A 2.315(3)
Fe8 HF8 1.4844
C231 O24 1.124(9)
C631 O24A 1.127(13)
C232 O23 1.203(8)
C211 C217 1.356(5)
C211 C213 1.367(5)
C213 C214 1.359(5)
C213 C212 1.429(9)
C213 C612 1.561(7)
C214 C215 1.414(5)
C214 H214 0.9500
C215 C216 1.344(6)
C215 O22 1.386(4)
C216 C217 1.434(5)
C216 H216 0.9500
C217 C618 1.438(9)
C217 C218 1.514(7)
O22 H22 0.8400
P15 C212 1.766(9)
P15 C219 1.875(6)
P15 C222 1.891(8)
P16 C218 1.793(5)
P16 C225 1.853(7)
P16 C228 1.950(7)
C212 H21A 0.9900
C212 H21B 0.9900
C218 H21C 0.9900
C218 H21D 0.9900
C219 C221 1.485(9)
C219 C220 1.560(9)
C219 H219 1.0000
C220 H22A 0.9800
C220 H22B 0.9800
C220 H22C 0.9800
C221 H22D 0.9800
C221 H22E 0.9800
C221 H22F 0.9800
C222 C223 1.310(13)
C222 C224 1.659(14)
C222 H222 1.0000
C223 H22H 0.9800
C223 H22I 0.9800
C223 H22J 0.9800
C224 H22K 0.9800
C224 H22L 0.9800
C224 H22M 0.9800
C225 C227 1.522(11)
C225 C226 1.519(11)
C225 H225 1.0000
C226 H22N 0.9800
C226 H22O 0.9800
C226 H22P 0.9800
C227 H22Q 0.9800
C227 H22R 0.9800
C227 H22S 0.9800
C228 C230 1.471(10)
C228 C229 1.548(10)
C228 H228 1.0000
C229 H22T 0.9800
C229 H22U 0.9800
C229 H22V 0.9800
C230 H23A 0.9800
C230 H23B 0.9800
C230 H23C 0.9800
P15A C622 1.704(8)
P15A C619 1.880(9)
P15A C612 1.918(7)
P16A C625 1.895(10)
P16A C628 1.908(9)
P16A C618 1.971(8)
C612 H61A 0.9900
C612 H61B 0.9900
C618 H61C 0.9900
C618 H61D 0.9900
C619 C620 1.495(13)
C619 C621 1.511(14)
C619 H619 1.0000
C620 H62E 0.9800
C620 H62F 0.9800
C620 H62G 0.9800
C621 H62H 0.9800
C621 H62I 0.9800
C621 H62J 0.9800
C622 C624 1.499(11)
C622 C623 1.504(14)
C622 H622 1.0000
C623 H62K 0.9800
C623 H62L 0.9800
C623 H62M 0.9800
C624 H62N 0.9800
C624 H62O 0.9800
C624 H62P 0.9800
C625 C626 1.477(12)
C625 C627 1.493(11)
C625 H625 1.0000
C626 H62Q 0.9800
C626 H62R 0.9800
C626 H62S 0.9800
C627 H62T 0.9800
C627 H62U 0.9800
C627 H62V 0.9800
C628 C630 1.509(13)
C628 C629 1.519(14)
C628 H628 1.0000
C629 H62W 0.9800
C629 H62X 0.9800
C629 H62Y 0.9800
C630 H63A 0.9800
C630 H63B 0.9800
C630 H63C 0.9800
Fe9 C261 1.757(7)
Fe9 C262 1.821(8)
Fe9 C241 2.016(4)
Fe9 P17 2.200(2)
Fe9 P18 2.281(2)
Fe9 HF9 1.4876
C262 O27 1.254(9)
C261 O26 1.179(7)
P17 C252 1.824(9)
P17 C242 1.844(5)
P17 C249 1.866(8)
C249 C250 1.578(11)
C249 C251 1.556(13)
C249 H249 1.0000
C250 H25G 0.9800
C250 H25H 0.9800
C250 H25I 0.9800
C251 H25J 0.9800
C251 H25K 0.9800
C251 H25L 0.9800
C252 C254 1.480(11)
C252 C253 1.493(12)
C252 H252 1.0000
C253 H25A 0.9800
C253 H25B 0.9800
C253 H25C 0.9800
C254 H25D 0.9800
C254 H25E 0.9800
C254 H25F 0.9800
Fe9A C662 1.654(13)
Fe9A C661 1.877(11)
Fe9A C241 2.074(5)
Fe9A P18A 2.153(4)
Fe9A P17A 2.463(5)
Fe9A HF9A 1.5113
C662 O27A 1.111(17)
C661 O26 1.061(11)
P17A C242 1.822(6)
P17A C652 1.892(9)
P17A C649 1.890(13)
C649 C650 1.493(15)
C649 C651 1.505(16)
C649 H649 1.0000
C650 H65P 0.9800
C650 H65Q 0.9800
C650 H65R 0.9800
C651 H65S 0.9800
C651 H65T 0.9800
C651 H65U 0.9800
C652 C654 1.453(16)
C652 C653 1.501(13)
C652 H652 1.0000
C653 H65A 0.9800
C653 H65B 0.9800
C653 H65C 0.9800
C654 H65D 0.9800
C654 H65E 0.9800
C654 H65F 0.9800
C248 C247 1.495(7)
C248 P18 1.832(5)
C248 P18A 1.925(6)
C248 H24C 0.9900
C248 H24D 0.9900
C241 C243 1.403(7)
C241 C247 1.480(7)
C242 C243 1.543(7)
C242 H24A 0.9900
C242 H24B 0.9900
C243 C244 1.376(5)
C244 C245 1.432(5)
C244 H244 0.9500
C245 C246 1.358(7)
C245 O25 1.412(4)
C246 C247 1.387(6)
C246 H246 0.9500
O25 H25 0.8400
P18 C258 1.830(7)
P18 C255 1.832(6)
C255 C256 1.490(11)
C255 C257 1.568(9)
C255 H255 1.0000
C256 H25M 0.9800
C256 H25N 0.9800
C256 H25O 0.9800
C257 H25P 0.9800
C257 H25Q 0.9800
C257 H25R 0.9800
C258 C259 1.490(9)
C258 C260 1.565(11)
C258 H258 1.0000
C259 H25S 0.9800
C259 H25T 0.9800
C259 H25U 0.9800
C260 H26A 0.9800
C260 H26B 0.9800
C260 H26C 0.9800
P18A C655 1.754(13)
P18A C658 1.900(12)
C655 C656 1.492(15)
C655 C657 1.511(14)
C655 H655 1.0000
C656 H65G 0.9800
C656 H65H 0.9800
C656 H65I 0.9800
C657 H65J 0.9800
C657 H65K 0.9800
C657 H65L 0.9800
C658 C659 1.452(12)
C658 C660 1.495(15)
C658 H658 1.0000
C659 H65M 0.9800
C659 H65N 0.9800
C659 H65O 0.9800
C660 H66A 0.9800
C660 H66B 0.9800
C660 H66C 0.9800
Fe10 C291 1.847(9)
Fe10 C292 1.902(8)
Fe10 C271 2.000(4)
Fe10 P20 2.149(2)
Fe10 P19 2.250(2)
Fe10 HF10 1.4911
C292 O30 1.091(10)
C291 O28 1.131(10)
Fe20 C692 1.754(9)
Fe20 C691 1.855(9)
Fe20 C271 2.071(4)
Fe20 P20A 2.203(3)
Fe20 P19A 2.278(3)
Fe20 HF20 1.5048
C692 O30A 1.128(12)
C691 O28A 1.232(14)
C271 C277 1.412(7)
C271 C273 1.421(7)
C273 C274 1.385(5)
C273 C672 1.500(11)
C273 C272 1.593(9)
C274 C275 1.439(6)
C274 H274 0.9500
C275 C276 1.372(6)
C275 O29 1.382(4)
C276 C277 1.434(5)
C276 H276 0.9500
C277 C278 1.556(7)
C278 P20A 1.734(6)
C278 P20 1.913(6)
C278 H27C 0.9900
C278 H27D 0.9900
O29 H29 0.8400
P19 C272 1.791(7)
P19 C279 1.819(9)
P19 C282 1.850(8)
C272 H27A 0.9900
C272 H27B 0.9900
C279 C280 1.526(10)
C279 C281 1.528(10)
C279 H279 1.0000
C280 H28A 0.9800
C280 H28B 0.9800
C280 H28C 0.9800
C281 H28D 0.9800
C281 H28E 0.9800
C281 H28F 0.9800
C282 C283 1.467(11)
C282 C284 1.505(11)
C282 H282 1.0000
C283 H28G 0.9800
C283 H28H 0.9800
C283 H28I 0.9800
C284 H28J 0.9800
C284 H28K 0.9800
C284 H28L 0.9800
P19A C679 1.836(9)
P19A C672 1.904(10)
P19A C682 1.926(11)
C672 H67A 0.9900
C672 H67B 0.9900
C679 C680 1.491(14)
C679 C681 1.494(15)
C679 H679 1.0000
C680 H68E 0.9800
C680 H68F 0.9800
C680 H68G 0.9800
C681 H68H 0.9800
C681 H68I 0.9800
C681 H68J 0.9800
C682 C683 1.512(16)
C682 C684 1.526(15)
C682 H682 1.0000
C683 H68K 0.9800
C683 H68L 0.9800
C683 H68M 0.9800
C684 H68N 0.9800
C684 H68O 0.9800
C684 H68P 0.9800
P20 C288 1.930(8)
P20 C285 1.945(9)
C285 C286 1.509(13)
C285 C287 1.535(12)
C285 H285 1.0000
C286 H28M 0.9800
C286 H28N 0.9800
C286 H28O 0.9800
C287 H28P 0.9800
C287 H28Q 0.9800
C287 H28R 0.9800
C288 C290 1.524(11)
C288 C289 1.561(11)
C288 H288 1.0000
C289 H28S 0.9800
C289 H28T 0.9800
C289 H28U 0.9800
C290 H29A 0.9800
C290 H29B 0.9800
C290 H29C 0.9800
P20A C688 1.817(10)
P20A C685 1.876(9)
C685 C686 1.497(13)
C685 C687 1.519(14)
C685 H685 1.0000
C686 H68Q 0.9800
C686 H68R 0.9800
C686 H68S 0.9800
C687 H68T 0.9800
C687 H68U 0.9800
C687 H68V 0.9800
C688 C689 1.438(12)
C688 C690 1.545(14)
C688 H688 1.0000
C689 H68W 0.9800
C689 H68X 0.9800
C689 H68Y 0.9800
C690 H69B 0.9800
C690 H69C 0.9800
C690 H69D 0.9800
Fe11 C326 1.738(4)
Fe11 C327 1.839(7)
Fe11 P22 1.868(3)
Fe11 P21 2.018(3)
Fe11 C301 2.069(4)
Fe11 HF11 1.4887
P21 C312 1.886(8)
P21 C309 1.877(9)
P21 C302 2.022(5)
P22 C318 1.835(9)
P22 C315 1.915(9)
P22 C308 2.006(7)
C308 C307 1.628(9)
C308 H30C 0.9900
C308 H30D 0.9900
C309 C310 1.416(12)
C309 C311 1.423(11)
C309 H309 1.0000
C310 H31A 0.9800
C310 H31B 0.9800
C310 H31C 0.9800
C311 H31D 0.9800
C311 H31E 0.9800
C311 H31F 0.9800
C312 C313 1.476(11)
C312 C314 1.526(10)
C312 H312 1.0000
C313 H31G 0.9800
C313 H31H 0.9800
C313 H31I 0.9800
C314 H31J 0.9800
C314 H31K 0.9800
C314 H31L 0.9800
C315 C317 1.472(10)
C315 C316 1.500(13)
C315 H315 1.0000
C316 H31M 0.9800
C316 H31N 0.9800
C316 H31O 0.9800
C317 H31P 0.9800
C317 H31Q 0.9800
C317 H31R 0.9800
C318 C319 1.500(9)
C318 C320 1.522(10)
C318 H318 1.0000
C319 H31S 0.9800
C319 H31T 0.9800
C319 H31U 0.9800
C320 H32C 0.9800
C320 H32D 0.9800
C320 H32E 0.9800
C327 O32 1.148(9)
Fe21 C727 1.710(12)
Fe21 C326 1.735(5)
Fe21 C301 2.140(5)
Fe21 P21A 2.173(3)
Fe21 P22A 2.700(3)
Fe21 HF21 1.5143
P21A C302 1.727(5)
P21A C709 1.785(10)
P21A C712 1.839(11)
P22A C708 1.790(10)
P22A C718 1.895(9)
P22A C715 1.902(10)
C715 C717 1.506(15)
C715 C716 1.540(14)
C715 H715 1.0000
C716 H71G 0.9800
C716 H71H 0.9800
C716 H71I 0.9800
C717 H71J 0.9800
C717 H71K 0.9800
C717 H71L 0.9800
C708 C307 1.268(11)
C708 H70G 0.9900
C708 H70H 0.9900
C709 C710 1.458(11)
C709 C711 1.557(13)
C709 H709 1.0000
C710 H71M 0.9800
C710 H71N 0.9800
C710 H71O 0.9800
C711 H71P 0.9800
C711 H71Q 0.9800
C711 H71R 0.9800
C712 C713 1.502(14)
C712 C714 1.529(14)
C712 H712 1.0000
C713 H71S 0.9800
C713 H71T 0.9800
C713 H71U 0.9800
C714 H71V 0.9800
C714 H71W 0.9800
C714 H71X 0.9800
C718 C720 1.517(14)
C718 C719 1.530(12)
C718 H718 1.0000
C719 H71Y 0.9800
C719 H71Z 0.9800
C719 HA71 0.9800
C720 H72B 0.9800
C720 H72C 0.9800
C720 H72D 0.9800
C727 O32A 1.251(19)
C326 O33 1.193(6)
C301 C303 1.360(8)
C301 C307 1.384(7)
C302 C303 1.527(7)
C302 H30A 0.9900
C302 H30B 0.9900
C303 C304 1.414(6)
C304 C305 1.336(7)
C304 H304 0.9500
C305 O31 1.378(4)
C305 C306 1.407(6)
C306 C307 1.398(6)
C306 H306 0.9500
O31 H31 0.8400
Fe12 C352 1.768(8)
Fe12 C351 1.932(9)
Fe12 C331 2.059(4)
Fe12 P24 2.141(2)
Fe12 P23 2.166(3)
Fe12 HF12 1.4902
C351 O34 1.165(12)
C352 O36 1.211(10)
P23 C345 1.949(10)
P23 C332 1.945(5)
P23 C348 1.980(13)
C345 C347 1.520(11)
C345 C346 1.532(11)
C345 H345 1.0000
C346 H34A 0.9800
C346 H34B 0.9800
C346 H34C 0.9800
C347 H34D 0.9800
C347 H34E 0.9800
C347 H34F 0.9800
C348 C350 1.462(14)
C348 C349 1.521(12)
C348 H348 1.0000
C349 H34G 0.9800
C349 H34H 0.9800
C349 H34I 0.9800
C350 H35A 0.9800
C350 H35B 0.9800
C350 H35C 0.9800
Fe22 C752 1.784(12)
Fe22 C751 1.804(8)
Fe22 P23A 2.082(4)
Fe22 C331 2.128(4)
Fe22 P24A 2.189(4)
Fe22 HF22 1.5081
C751 O34A 1.037(11)
C752 O36A 1.323(16)
P23A C332 1.729(6)
P23A C745 1.866(10)
P23A C748 1.878(11)
C745 C747 1.487(14)
C745 C746 1.527(14)
C745 H745 1.0000
C746 H74G 0.9800
C746 H74H 0.9800
C746 H74I 0.9800
C747 H74J 0.9800
C747 H74K 0.9800
C747 H74L 0.9800
C748 C750 1.507(13)
C748 C749 1.525(16)
C748 H748 1.0000
C749 H74M 0.9800
C749 H74N 0.9800
C749 H74O 0.9800
C750 H75B 0.9800
C750 H75C 0.9800
C750 H75D 0.9800
P24 C339 1.754(7)
P24 C338 1.817(5)
P24 C342 1.934(9)
C338 C337 1.507(9)
C338 H33C 0.9900
C338 H33D 0.9900
C339 C340 1.494(14)
C339 C341 1.532(10)
C339 H339 1.0000
C340 H34P 0.9800
C340 H34Q 0.9800
C340 H34R 0.9800
C341 H34S 0.9800
C341 H34T 0.9800
C341 H34U 0.9800
C342 C344 1.310(15)
C342 C343 1.553(15)
C342 H342 1.0000
C343 H34J 0.9800
C343 H34K 0.9800
C343 H34L 0.9800
C344 H34M 0.9800
C344 H34N 0.9800
C344 H34O 0.9800
P24A C738 1.82(3)
P24A C742 1.848(10)
P24A C739 1.968(9)
C739 C741 1.460(14)
C739 C740 1.517(14)
C739 H739 1.0000
C740 H74P 0.9800
C740 H74Q 0.9800
C740 H74R 0.9800
C741 H74S 0.9800
C741 H74T 0.9800
C741 H74U 0.9800
C738 C337 1.59(3)
C738 H73G 0.9900
C738 H73H 0.9900
C742 C744 1.461(13)
C742 C743 1.536(12)
C742 H742 1.0000
C743 H74V 0.9800
C743 H74W 0.9800
C743 H74X 0.9800
C744 H74Y 0.9800
C744 H74Z 0.9800
C744 HA74 0.9800
C331 C333 1.284(8)
C331 C337 1.408(7)
C332 C333 1.532(8)
C332 H33A 0.9900
C332 H33B 0.9900
C333 C334 1.446(6)
C334 C335 1.424(6)
C334 H334 0.9500
C335 C336 1.302(7)
C335 O35 1.368(4)
C336 C337 1.427(6)
C336 H336 0.9500
O35 H35 0.8400
